data_7103010
loop_
_publ_author_name
'Rancan, Marzio'
'Newton, Graham N'
'Muryn, Christopher A'
'Pritchard, Robin G'
'Timco, Grigore A'
'Cronin, Leroy'
'Winpenny, Richard E P'

_publ_section_title
;
 Chemistry and supramolecular chemistry of chromium horseshoes.
;
_journal_issue 13
_journal_name_full 'Chemical communications (Cambridge, England)'
_journal_page_first 1560
_journal_page_last 1562
_journal_paper_doi 10.1039/b718282a
_journal_year 2008
_chemical_formula_sum 'C78.5 H158 Cr7 F12 N3 O24.5'
_chemical_formula_weight 2128.08
_chemical_name_systematic
;
?
;
_space_group_IT_number 14
_symmetry_cell_setting monoclinic
_symmetry_space_group_name_Hall '-P 2yn'
_symmetry_space_group_name_H-M 'P 1 21/n 1'
_atom_sites_solution_hydrogens geom
_atom_sites_solution_primary direct
_atom_sites_solution_secondary difmap
_audit_creation_method SHELXL-97
_cell_angle_alpha 90.00
_cell_angle_beta 93.509(6)
_cell_angle_gamma 90.00
_cell_formula_units_Z 8
_cell_length_a 27.106(2)
_cell_length_b 32.551(3)
_cell_length_c 27.3129(19)
_cell_measurement_reflns_used 85203
_cell_measurement_temperature 100(2)
_cell_measurement_theta_max 22.0000
_cell_measurement_theta_min 2.5704
_cell_volume 24054(3)
_computing_cell_refinement
;
CrysAlis RED, Oxford Diffraction Ltd.,
Version 1.171.12 beta (release 06.11.2003 CrysAlis171 VC++)
(compiled Nov 6 2003,09:43:27)
;
_computing_data_collection
;
CrysAlis CCD, Oxford Diffraction Ltd.,
Version 1.171.12 beta (release 06.11.2003 CrysAlis171 VC++)
(compiled Nov 6 2003,09:43:27)
;
_computing_data_reduction
;
CrysAlis RED, Oxford Diffraction Ltd.,
Version 1.171.12 beta (release 06.11.2003 CrysAlis171 VC++)
(compiled Nov 6 2003,09:43:27)
;
_computing_molecular_graphics 'SHELXL-97 (Sheldrick, 1997)'
_computing_publication_material 'SHELXL-97 (Sheldrick, 1997)'
_computing_structure_refinement 'SHELXL-97 (Sheldrick, 1997)'
_computing_structure_solution 'SHELXS-97 (Sheldrick, 1990)'
_diffrn_ambient_temperature 100(2)
_diffrn_detector_area_resol_mean 8.3367
_diffrn_measured_fraction_theta_full 0.994
_diffrn_measured_fraction_theta_max 0.994
_diffrn_measurement_device_type 'Oxford Diffraction XCalibur 2'
_diffrn_measurement_method 'phi and omega'
_diffrn_radiation_monochromator graphite
_diffrn_radiation_source 'Enhance (Mo) X-ray Source'
_diffrn_radiation_type 'Mo K\a'
_diffrn_radiation_wavelength 0.71073
_diffrn_reflns_av_R_equivalents 0.0931
_diffrn_reflns_av_sigmaI/netI 0.1084
_diffrn_reflns_limit_h_max 24
_diffrn_reflns_limit_h_min -23
_diffrn_reflns_limit_k_max 28
_diffrn_reflns_limit_k_min -29
_diffrn_reflns_limit_l_max 24
_diffrn_reflns_limit_l_min -24
_diffrn_reflns_number 85203
_diffrn_reflns_theta_full 18.93
_diffrn_reflns_theta_max 18.93
_diffrn_reflns_theta_min 2.65
_exptl_absorpt_coefficient_mu 0.683
_exptl_absorpt_correction_T_max 0.89832
_exptl_absorpt_correction_T_min 0.69990
_exptl_absorpt_correction_type 'numeric analytical'
_exptl_absorpt_process_details
;
CrysAlis RED, Oxford Diffraction Ltd.,
Version 1.171.23 beta (release 19.07.2004 CrysAlis171 .NET)
(compiled Jul 19 2004,21:00:49)
Analytical numeric absorption correction using a multifaceted crystal
model based on expressions derived by R.C. Clark & J.S. Reid.
;
_exptl_crystal_colour Green
_exptl_crystal_density_diffrn 1.175
_exptl_crystal_density_method 'not measured'
_exptl_crystal_description Prismatic
_exptl_crystal_F_000 8972
_exptl_crystal_size_max 0.33273
_exptl_crystal_size_mid 0.16541
_exptl_crystal_size_min 0.03622
_refine_diff_density_max 1.304
_refine_diff_density_min -0.658
_refine_diff_density_rms 0.128
_refine_ls_extinction_method none
_refine_ls_goodness_of_fit_ref 1.121
_refine_ls_hydrogen_treatment constr
_refine_ls_matrix_type full
_refine_ls_number_parameters 2417
_refine_ls_number_reflns 19021
_refine_ls_number_restraints 6397
_refine_ls_restrained_S_all 1.113
_refine_ls_R_factor_all 0.1641
_refine_ls_R_factor_gt 0.0986
_refine_ls_shift/su_max 0.001
_refine_ls_shift/su_mean 0.000
_refine_ls_structure_factor_coef Fsqd
_refine_ls_weighting_details 'calc w=1/[\s^2^(Fo^2^)+(0.2000P)^2^+0.0000P] where P=(Fo^2^+2Fc^2^)/3'
_refine_ls_weighting_scheme calc
_refine_ls_wR_factor_gt 0.2820
_refine_ls_wR_factor_ref 0.3243
_reflns_number_gt 10288
_reflns_number_total 19021
_reflns_threshold_expression >2sigma(I)
_cod_data_source_file b718282a.txt
_cod_data_source_block orepw35p21nprof
_cod_depositor_comments
;
The following automatic conversions were performed:
'_symmetry_cell_setting' value 'Monoclinic' changed to 'monoclinic'
according to '/home/saulius/struct/CIF-dictionaries/cif_core.dic'
dictionary named 'cif_core.dic' version 2.4.1 from 2010-06-29.

Automatic conversion script
Id: cif_fix_enum 1527 2010-12-29 10:47:43Z saulius 
;
_cod_original_sg_symbol_H-M P2(1)/n
_cod_original_formula_sum 'C78.50 H158 Cr7 F12 N3 O24.50'
_cod_database_code 7103010

loop_
_symmetry_equiv_pos_as_xyz
'x, y, z'
'-x+1/2, y+1/2, -z+1/2'
'-x, -y, -z'
'x-1/2, -y-1/2, z-1/2'

loop_
_atom_site_label
_atom_site_type_symbol
_atom_site_fract_x
_atom_site_fract_y
_atom_site_fract_z
_atom_site_U_iso_or_equiv
_atom_site_adp_type
_atom_site_occupancy
_atom_site_symmetry_multiplicity
_atom_site_calc_flag
_atom_site_refinement_flags
_atom_site_disorder_assembly
_atom_site_disorder_group
Cr1 Cr 0.97461(10) 0.69633(8) 0.55448(9) 0.0535(8) Uani 1 1 d U . .
Cr2 Cr 1.02272(10) 0.73844(8) 0.66012(9) 0.0526(8) Uani 1 1 d U . .
Cr3 Cr 0.97451(11) 0.77907(8) 0.75931(9) 0.0585(9) Uani 1 1 d U . .
Cr4 Cr 0.88462(10) 0.74864(8) 0.83194(9) 0.0508(8) Uani 1 1 d U . .
Cr5 Cr 0.77629(10) 0.69801(11) 0.81897(9) 0.0684(10) Uani 1 1 d U . .
Cr6 Cr 0.72729(10) 0.61742(13) 0.75476(10) 0.0895(12) Uani 1 1 d U . .
Cr7 Cr 0.73407(10) 0.58493(11) 0.63702(9) 0.0745(11) Uani 1 1 d U . .
Cr8 Cr 0.30236(11) 0.49769(9) 0.59168(9) 0.0645(9) Uani 1 1 d U . .
Cr9 Cr 0.34991(9) 0.54748(7) 0.69285(8) 0.0390(7) Uani 1 1 d U . .
Cr10 Cr 0.33275(8) 0.54372(7) 0.81372(8) 0.0335(7) Uani 1 1 d U . .
Cr11 Cr 0.23642(9) 0.52374(7) 0.88114(9) 0.0395(7) Uani 1 1 d U . .
Cr12 Cr 0.14508(9) 0.45390(7) 0.88482(9) 0.0403(7) Uani 1 1 d U . .
Cr13 Cr 0.07580(10) 0.39635(8) 0.80419(9) 0.0553(8) Uani 1 1 d U . .
F1 F 0.9824(4) 0.6710(3) 0.4952(3) 0.068(3) Uani 1 1 d U . .
F2 F 0.9303(3) 0.7325(3) 0.5234(3) 0.063(2) Uani 1 1 d U . .
F3 F 0.9263(4) 0.6593(3) 0.5712(3) 0.083(3) Uani 1 1 d U . .
F4 F 0.9680(3) 0.7251(2) 0.6160(3) 0.054(2) Uani 1 1 d U . .
F5 F 0.9817(3) 0.7351(2) 0.7143(3) 0.051(2) Uani 1 1 d U . .
F6 F 0.9083(3) 0.7589(3) 0.7680(3) 0.061(2) Uani 1 1 d U . .
F7 F 0.8453(3) 0.7032(3) 0.8074(3) 0.053(2) Uani 1 1 d U . .
F8 F 0.7636(3) 0.6692(3) 0.7590(3) 0.072(2) Uani 1 1 d U . .
F9 F 0.7642(3) 0.6019(3) 0.7008(3) 0.074(3) Uani 1 1 d U . .
F10 F 0.7828(3) 0.6141(3) 0.6067(3) 0.077(3) Uani 1 1 d U . .
F11 F 0.7722(3) 0.5367(3) 0.6390(3) 0.079(3) Uani 1 1 d U . .
F12 F 0.7040(3) 0.5686(3) 0.5768(3) 0.073(3) Uani 1 1 d U . .
F13 F 0.3228(4) 0.4429(3) 0.5941(3) 0.071(3) Uani 1 1 d U . .
F14 F 0.2899(5) 0.4926(3) 0.5241(3) 0.100(4) Uani 1 1 d U . .
F15 F 0.2373(4) 0.4848(3) 0.6038(3) 0.069(3) Uani 1 1 d U . .
F16 F 0.3174(3) 0.5022(2) 0.6620(3) 0.0403(19) Uani 1 1 d U . .
F17 F 0.3080(2) 0.5432(2) 0.7468(3) 0.0306(17) Uani 1 1 d U . .
F18 F 0.2797(3) 0.5087(2) 0.8307(3) 0.0311(17) Uani 1 1 d U . .
F19 F 0.1831(3) 0.4933(2) 0.8498(3) 0.0362(18) Uani 1 1 d U . .
F20 F 0.1372(3) 0.4212(2) 0.8281(3) 0.0435(19) Uani 1 1 d U A .
O1 O 1.0397(4) 0.6808(3) 0.6660(4) 0.049(3) Uani 1 1 d U . .
O2 O 1.0253(4) 0.6586(3) 0.5891(4) 0.065(3) Uani 1 1 d U . .
O3 O 1.0312(4) 0.7327(3) 0.5377(4) 0.055(3) Uani 1 1 d U . .
O4 O 1.0699(4) 0.7449(3) 0.6104(4) 0.056(3) Uani 1 1 d U . .
O5 O 1.0414(4) 0.7978(3) 0.7548(4) 0.059(3) Uani 1 1 d U . .
O6 O 1.0777(4) 0.7528(3) 0.7066(4) 0.053(3) Uani 1 1 d U . .
O7 O 0.9498(5) 0.8135(3) 0.7046(4) 0.075(3) Uani 1 1 d U . .
O8 O 1.0029(4) 0.7962(3) 0.6492(4) 0.058(3) Uani 1 1 d U . .
O9 O 1.0004(4) 0.7433(3) 0.8118(3) 0.048(3) Uani 1 1 d U . .
O10 O 0.9399(4) 0.7116(3) 0.8479(3) 0.042(2) Uani 1 1 d U . .
O11 O 0.9644(5) 0.8248(3) 0.8039(4) 0.072(3) Uani 1 1 d U . .
O12 O 0.9198(4) 0.7953(3) 0.8608(4) 0.061(3) Uani 1 1 d U . .
O13 O 0.8622(4) 0.7405(3) 0.8980(3) 0.045(3) Uani 1 1 d U . .
O14 O 0.7834(4) 0.7248(4) 0.8831(4) 0.066(3) Uani 1 1 d U . .
O15 O 0.8304(5) 0.7866(3) 0.8159(4) 0.070(3) Uani 1 1 d U . .
O16 O 0.7640(5) 0.7498(5) 0.7862(4) 0.089(3) Uani 1 1 d U . .
O17 O 0.7896(4) 0.6459(4) 0.8536(3) 0.059(3) Uani 1 1 d U . .
O18 O 0.7770(4) 0.5923(4) 0.8013(4) 0.071(3) Uani 1 1 d U . .
O19 O 0.7064(5) 0.6952(6) 0.8317(4) 0.104(4) Uani 1 1 d U . .
O20 O 0.6860(4) 0.6300(6) 0.8099(4) 0.111(4) Uani 1 1 d U . .
O21 O 0.6777(4) 0.6445(5) 0.7139(4) 0.109(4) Uani 1 1 d U . .
O22 O 0.6924(4) 0.6367(4) 0.6343(4) 0.083(3) Uani 1 1 d U . .
O23 O 0.6804(4) 0.5557(4) 0.6700(4) 0.089(4) Uani 1 1 d U . .
O24 O 0.6917(5) 0.5660(5) 0.7507(4) 0.114(4) Uani 1 1 d U . .
O25 O 0.3711(5) 0.5127(4) 0.5792(4) 0.076(3) Uani 1 1 d U . .
O26 O 0.3956(4) 0.5532(3) 0.6418(4) 0.053(3) Uani 1 1 d U . .
O27 O 0.2855(5) 0.5573(4) 0.5867(4) 0.075(3) Uani 1 1 d U . .
O28 O 0.3039(4) 0.5860(3) 0.6600(4) 0.054(3) Uani 1 1 d U . .
O29 O 0.3833(4) 0.5957(3) 0.7233(4) 0.045(3) Uani 1 1 d U . .
O30 O 0.3877(3) 0.5802(3) 0.8024(3) 0.041(2) Uani 1 1 d U . .
O31 O 0.3971(3) 0.5093(3) 0.7274(3) 0.036(2) Uani 1 1 d U . .
O32 O 0.3735(3) 0.4962(3) 0.8011(3) 0.034(2) Uani 1 1 d U . .
O33 O 0.3577(4) 0.5443(3) 0.8816(4) 0.050(3) Uani 1 1 d U . .
O34 O 0.2876(4) 0.5533(3) 0.9195(4) 0.055(3) Uani 1 1 d U . .
O35 O 0.2921(4) 0.5927(3) 0.8215(4) 0.043(2) Uani 1 1 d U . .
O36 O 0.2182(4) 0.5728(3) 0.8436(4) 0.049(3) Uani 1 1 d U . .
O37 O 0.1931(4) 0.5421(3) 0.9309(4) 0.055(3) Uani 1 1 d U . .
O38 O 0.1488(3) 0.4873(3) 0.9452(4) 0.047(3) Uani 1 1 d U . .
O39 O 0.2597(3) 0.4757(3) 0.9181(3) 0.044(2) Uani 1 1 d U . .
O40 O 0.2059(4) 0.4245(3) 0.9048(4) 0.048(2) Uani 1 1 d U . .
O41 O 0.0836(4) 0.4830(3) 0.8664(4) 0.047(3) Uani 1 1 d U A .
O42 O 0.0446(4) 0.4509(4) 0.8036(4) 0.058(3) Uani 1 1 d U A .
O43 O 0.1103(4) 0.4140(3) 0.9234(3) 0.045(2) Uani 1 1 d U A .
O44 O 0.0550(4) 0.3870(3) 0.8700(4) 0.056(3) Uani 1 1 d U A .
C1 C 1.0407(6) 0.6546(5) 0.6329(6) 0.056(4) Uani 1 1 d DU . .
C2 C 1.0673(6) 0.6142(5) 0.6445(5) 0.074(4) Uani 1 1 d DU . .
C3 C 1.1186(6) 0.6186(8) 0.6267(10) 0.198(12) Uani 1 1 d DU . .
H3A H 1.1165 0.6223 0.5918 0.297 Uiso 1 1 calc R . .
H3B H 1.1373 0.5942 0.6348 0.297 Uiso 1 1 calc R . .
H3C H 1.1345 0.6419 0.6422 0.297 Uiso 1 1 calc R . .
C4 C 1.0416(9) 0.5809(5) 0.6168(9) 0.190(12) Uani 1 1 d DU . .
H4A H 1.0412 0.5868 0.5823 0.285 Uiso 1 1 calc R . .
H4B H 1.0082 0.5788 0.6265 0.285 Uiso 1 1 calc R . .
H4C H 1.0585 0.5554 0.6234 0.285 Uiso 1 1 calc R . .
C5 C 1.0702(10) 0.6066(7) 0.6974(5) 0.183(11) Uani 1 1 d DU . .
H5A H 1.0889 0.6281 0.7139 0.274 Uiso 1 1 calc R . .
H5B H 1.0861 0.5806 0.7041 0.274 Uiso 1 1 calc R . .
H5C H 1.0375 0.6060 0.7090 0.274 Uiso 1 1 calc R . .
C6 C 1.0669(7) 0.7449(5) 0.5643(6) 0.049(4) Uani 1 1 d U . .
C7 C 1.1122(6) 0.7591(5) 0.5404(5) 0.063(4) Uani 1 1 d DU . .
C8 C 1.1580(6) 0.7591(7) 0.5738(6) 0.102(7) Uani 1 1 d DU . .
H8A H 1.1854 0.7686 0.5562 0.152 Uiso 1 1 calc R . .
H8B H 1.1646 0.7317 0.5855 0.152 Uiso 1 1 calc R . .
H8C H 1.1536 0.7770 0.6011 0.152 Uiso 1 1 calc R . .
C9 C 1.1006(8) 0.8016(5) 0.5236(8) 0.126(8) Uani 1 1 d DU . .
H9A H 1.1283 0.8128 0.5079 0.189 Uiso 1 1 calc R . .
H9B H 1.0936 0.8183 0.5513 0.189 Uiso 1 1 calc R . .
H9C H 1.0722 0.8011 0.5007 0.189 Uiso 1 1 calc R . .
C10 C 1.1200(8) 0.7327(7) 0.4967(7) 0.151(10) Uani 1 1 d DU . .
H10A H 1.1489 0.7418 0.4812 0.226 Uiso 1 1 calc R . .
H10B H 1.0917 0.7348 0.4738 0.226 Uiso 1 1 calc R . .
H10C H 1.1242 0.7047 0.5070 0.226 Uiso 1 1 calc R . .
C11 C 1.0800(7) 0.7809(5) 0.7402(6) 0.051(3) Uani 1 1 d U . .
C12 C 1.1303(6) 0.7940(4) 0.7594(5) 0.062(4) Uani 1 1 d DU . .
C13 C 1.1515(7) 0.8221(5) 0.7225(5) 0.073(5) Uani 1 1 d DU . .
H13A H 1.1839 0.8309 0.7345 0.109 Uiso 1 1 calc R . .
H13B H 1.1305 0.8457 0.7175 0.109 Uiso 1 1 calc R . .
H13C H 1.1537 0.8078 0.6920 0.109 Uiso 1 1 calc R . .
C14 C 1.1624(7) 0.7565(4) 0.7644(7) 0.084(6) Uani 1 1 d DU . .
H14A H 1.1951 0.7642 0.7766 0.126 Uiso 1 1 calc R . .
H14B H 1.1641 0.7435 0.7329 0.126 Uiso 1 1 calc R . .
H14C H 1.1487 0.7376 0.7869 0.126 Uiso 1 1 calc R . .
C15 C 1.1267(7) 0.8159(5) 0.8080(5) 0.096(7) Uani 1 1 d DU . .
H15A H 1.1591 0.8245 0.8201 0.144 Uiso 1 1 calc R . .
H15B H 1.1131 0.7976 0.8311 0.144 Uiso 1 1 calc R . .
H15C H 1.1057 0.8396 0.8034 0.144 Uiso 1 1 calc R . .
C16 C 0.9674(7) 0.8165(5) 0.6627(6) 0.061(4) Uani 1 1 d U . .
C17 C 0.9416(6) 0.8453(5) 0.6268(5) 0.068(4) Uani 1 1 d DU . .
C18 C 0.9767(6) 0.8577(6) 0.5889(6) 0.103(7) Uani 1 1 d DU . .
H18A H 1.0039 0.8727 0.6044 0.154 Uiso 1 1 calc R . .
H18B H 0.9597 0.8748 0.5646 0.154 Uiso 1 1 calc R . .
H18C H 0.9889 0.8336 0.5734 0.154 Uiso 1 1 calc R . .
C19 C 0.9250(7) 0.8826(5) 0.6527(6) 0.085(6) Uani 1 1 d DU . .
H19A H 0.9533 0.8969 0.6672 0.127 Uiso 1 1 calc R . .
H19B H 0.9038 0.8747 0.6780 0.127 Uiso 1 1 calc R . .
H19C H 0.9072 0.9004 0.6298 0.127 Uiso 1 1 calc R . .
C20 C 0.8988(6) 0.8226(5) 0.6028(6) 0.088(6) Uani 1 1 d DU . .
H20A H 0.9107 0.7989 0.5861 0.132 Uiso 1 1 calc R . .
H20B H 0.8812 0.8402 0.5797 0.132 Uiso 1 1 calc R . .
H20C H 0.8771 0.8139 0.6273 0.132 Uiso 1 1 calc R . .
C21 C 0.9840(6) 0.7156(5) 0.8380(5) 0.038(3) Uani 1 1 d U . .
C22 C 1.0224(5) 0.6838(4) 0.8580(5) 0.051(4) Uani 1 1 d DU . .
C23 C 1.0712(6) 0.7037(6) 0.8700(8) 0.124(8) Uani 1 1 d DU . .
H23A H 1.0944 0.6834 0.8824 0.186 Uiso 1 1 calc R . .
H23B H 1.0676 0.7245 0.8944 0.186 Uiso 1 1 calc R . .
H23C H 1.0829 0.7160 0.8410 0.186 Uiso 1 1 calc R . .
C24 C 1.0289(7) 0.6556(6) 0.8154(6) 0.111(7) Uani 1 1 d DU . .
H24A H 1.0529 0.6348 0.8247 0.166 Uiso 1 1 calc R . .
H24B H 1.0402 0.6711 0.7883 0.166 Uiso 1 1 calc R . .
H24C H 0.9979 0.6428 0.8058 0.166 Uiso 1 1 calc R . .
C25 C 1.0038(6) 0.6615(5) 0.9013(6) 0.080(6) Uani 1 1 d DU . .
H25A H 1.0282 0.6422 0.9135 0.120 Uiso 1 1 calc R . .
H25B H 0.9738 0.6472 0.8915 0.120 Uiso 1 1 calc R . .
H25C H 0.9973 0.6809 0.9266 0.120 Uiso 1 1 calc R . .
C26 C 0.9423(8) 0.8237(6) 0.8437(6) 0.068(4) Uani 1 1 d U . .
C27 C 0.9453(7) 0.8644(5) 0.8724(6) 0.101(6) Uani 1 1 d DU . .
C28 C 0.9077(10) 0.8664(7) 0.9095(9) 0.185(12) Uani 1 1 d DU . .
H28A H 0.8755 0.8619 0.8938 0.278 Uiso 1 1 calc R . .
H28B H 0.9088 0.8929 0.9248 0.278 Uiso 1 1 calc R . .
H28C H 0.9145 0.8455 0.9339 0.278 Uiso 1 1 calc R . .
C29 C 0.9309(12) 0.9005(6) 0.8396(9) 0.196(12) Uani 1 1 d DU . .
H29A H 0.8972 0.8975 0.8273 0.294 Uiso 1 1 calc R . .
H29B H 0.9520 0.9014 0.8127 0.294 Uiso 1 1 calc R . .
H29C H 0.9345 0.9255 0.8581 0.294 Uiso 1 1 calc R . .
C30 C 0.9970(8) 0.8707(8) 0.8908(11) 0.222(14) Uani 1 1 d DU . .
H30A H 1.0181 0.8700 0.8638 0.333 Uiso 1 1 calc R . .
H30B H 1.0066 0.8493 0.9136 0.333 Uiso 1 1 calc R . .
H30C H 1.0001 0.8969 0.9069 0.333 Uiso 1 1 calc R . .
C31 C 0.8195(7) 0.7367(5) 0.9117(6) 0.052(4) Uani 1 1 d U . .
C32 C 0.8077(5) 0.7474(4) 0.9618(5) 0.054(4) Uani 1 1 d DU . .
C33 C 0.7722(7) 0.7832(6) 0.9578(7) 0.115(8) Uani 1 1 d DU . .
H33A H 0.7640 0.7915 0.9900 0.173 Uiso 1 1 calc R . .
H33B H 0.7427 0.7751 0.9390 0.173 Uiso 1 1 calc R . .
H33C H 0.7874 0.8057 0.9418 0.173 Uiso 1 1 calc R . .
C34 C 0.8527(5) 0.7600(5) 0.9922(6) 0.066(5) Uani 1 1 d DU . .
H34A H 0.8437 0.7671 1.0246 0.099 Uiso 1 1 calc R . .
H34B H 0.8676 0.7833 0.9775 0.099 Uiso 1 1 calc R . .
H34C H 0.8758 0.7376 0.9942 0.099 Uiso 1 1 calc R . .
C35 C 0.7834(7) 0.7112(5) 0.9844(6) 0.089(6) Uani 1 1 d DU . .
H35A H 0.7757 0.7178 1.0173 0.133 Uiso 1 1 calc R . .
H35B H 0.8054 0.6880 0.9849 0.133 Uiso 1 1 calc R . .
H35C H 0.7535 0.7045 0.9654 0.133 Uiso 1 1 calc R . .
C36 C 0.7876(10) 0.7824(8) 0.7931(8) 0.094(5) Uani 1 1 d U . .
C37 C 0.7601(9) 0.8183(8) 0.7738(8) 0.160(8) Uani 1 1 d DU . .
C38 C 0.7195(12) 0.8267(10) 0.8075(12) 0.277(16) Uani 1 1 d DU . .
H38A H 0.7006 0.8500 0.7957 0.415 Uiso 1 1 calc R . .
H38B H 0.7337 0.8324 0.8399 0.415 Uiso 1 1 calc R . .
H38C H 0.6983 0.8032 0.8085 0.415 Uiso 1 1 calc R . .
C39 C 0.7321(12) 0.8114(8) 0.7265(10) 0.244(14) Uani 1 1 d DU . .
H39A H 0.7145 0.8359 0.7168 0.366 Uiso 1 1 calc R . .
H39B H 0.7091 0.7893 0.7298 0.366 Uiso 1 1 calc R . .
H39C H 0.7546 0.8043 0.7020 0.366 Uiso 1 1 calc R . .
C40 C 0.7945(10) 0.8529(8) 0.7744(13) 0.277(16) Uani 1 1 d DU . .
H40A H 0.7775 0.8771 0.7623 0.415 Uiso 1 1 calc R . .
H40B H 0.8210 0.8467 0.7538 0.415 Uiso 1 1 calc R . .
H40C H 0.8077 0.8576 0.8073 0.415 Uiso 1 1 calc R . .
C41 C 0.7952(6) 0.6088(7) 0.8402(6) 0.060(4) Uani 1 1 d U . .
C42 C 0.8282(5) 0.5816(5) 0.8759(5) 0.069(4) Uani 1 1 d DU . .
C43 C 0.8084(6) 0.5855(6) 0.9255(5) 0.082(6) Uani 1 1 d DU . .
H43A H 0.7761 0.5734 0.9251 0.123 Uiso 1 1 calc R . .
H43B H 0.8063 0.6140 0.9341 0.123 Uiso 1 1 calc R . .
H43C H 0.8300 0.5716 0.9492 0.123 Uiso 1 1 calc R . .
C44 C 0.8791(5) 0.6002(5) 0.8787(7) 0.087(6) Uani 1 1 d DU . .
H44A H 0.8930 0.5981 0.8473 0.131 Uiso 1 1 calc R . .
H44B H 0.8998 0.5859 0.9028 0.131 Uiso 1 1 calc R . .
H44C H 0.8771 0.6286 0.8877 0.131 Uiso 1 1 calc R . .
C45 C 0.8301(7) 0.5378(5) 0.8595(7) 0.095(6) Uani 1 1 d DU . .
H45A H 0.8433 0.5365 0.8277 0.142 Uiso 1 1 calc R . .
H45B H 0.7974 0.5264 0.8577 0.142 Uiso 1 1 calc R . .
H45C H 0.8508 0.5223 0.8825 0.142 Uiso 1 1 calc R . .
C46 C 0.6786(8) 0.6645(11) 0.8315(8) 0.112(6) Uani 1 1 d U . .
C47 C 0.6330(7) 0.6580(7) 0.8631(7) 0.127(6) Uani 1 1 d DU . .
C48 C 0.6495(9) 0.6437(7) 0.9132(7) 0.133(8) Uani 1 1 d DU . .
H48A H 0.6568 0.6149 0.9124 0.200 Uiso 1 1 calc R . .
H48B H 0.6237 0.6486 0.9352 0.200 Uiso 1 1 calc R . .
H48C H 0.6786 0.6586 0.9245 0.200 Uiso 1 1 calc R . .
C49 C 0.5945(9) 0.6293(9) 0.8432(10) 0.224(13) Uani 1 1 d DU . .
H49A H 0.6065 0.6016 0.8465 0.336 Uiso 1 1 calc R . .
H49B H 0.5869 0.6353 0.8092 0.336 Uiso 1 1 calc R . .
H49C H 0.5653 0.6324 0.8610 0.336 Uiso 1 1 calc R . .
C50 C 0.6199(9) 0.7018(7) 0.8606(10) 0.208(12) Uani 1 1 d DU . .
H50A H 0.6466 0.7178 0.8755 0.312 Uiso 1 1 calc R . .
H50B H 0.5906 0.7064 0.8779 0.312 Uiso 1 1 calc R . .
H50C H 0.6141 0.7099 0.8270 0.312 Uiso 1 1 calc R . .
C51 C 0.6724(8) 0.6541(9) 0.6680(8) 0.116(6) Uani 1 1 d U . .
C52 C 0.6421(8) 0.6939(8) 0.6572(8) 0.174(8) Uani 1 1 d DU . .
C53 C 0.5914(9) 0.6829(11) 0.6708(13) 0.276(16) Uani 1 1 d DU . .
H53A H 0.5922 0.6760 0.7051 0.413 Uiso 1 1 calc R . .
H53B H 0.5797 0.6597 0.6518 0.413 Uiso 1 1 calc R . .
H53C H 0.5696 0.7058 0.6645 0.413 Uiso 1 1 calc R . .
C54 C 0.6432(13) 0.7064(10) 0.6055(8) 0.259(15) Uani 1 1 d DU . .
H54A H 0.6762 0.7141 0.5986 0.389 Uiso 1 1 calc R . .
H54B H 0.6214 0.7293 0.5994 0.389 Uiso 1 1 calc R . .
H54C H 0.6326 0.6838 0.5847 0.389 Uiso 1 1 calc R . .
C55 C 0.6586(11) 0.7306(9) 0.6881(11) 0.232(14) Uani 1 1 d DU . .
H55A H 0.6586 0.7235 0.7222 0.347 Uiso 1 1 calc R . .
H55B H 0.6363 0.7531 0.6813 0.347 Uiso 1 1 calc R . .
H55C H 0.6913 0.7385 0.6803 0.347 Uiso 1 1 calc R . .
C56 C 0.6684(8) 0.5494(8) 0.7140(7) 0.115(7) Uani 1 1 d U . .
C57 C 0.6284(8) 0.5218(9) 0.7218(7) 0.156(9) Uani 1 1 d DU . .
C58 C 0.6007(11) 0.5369(11) 0.7632(10) 0.307(18) Uani 1 1 d DU . .
H58A H 0.5727 0.5195 0.7673 0.460 Uiso 1 1 calc R . .
H58B H 0.5896 0.5645 0.7565 0.460 Uiso 1 1 calc R . .
H58C H 0.6219 0.5367 0.7927 0.460 Uiso 1 1 calc R . .
C59 C 0.6528(11) 0.4824(9) 0.7379(12) 0.256(14) Uani 1 1 d DU . .
H59A H 0.6280 0.4624 0.7445 0.384 Uiso 1 1 calc R . .
H59B H 0.6735 0.4871 0.7672 0.384 Uiso 1 1 calc R . .
H59C H 0.6725 0.4723 0.7125 0.384 Uiso 1 1 calc R . .
C60 C 0.5968(9) 0.5136(10) 0.6770(7) 0.202(13) Uani 1 1 d DU . .
H60A H 0.5694 0.4967 0.6850 0.303 Uiso 1 1 calc R . .
H60B H 0.6157 0.4996 0.6535 0.303 Uiso 1 1 calc R . .
H60C H 0.5848 0.5391 0.6633 0.303 Uiso 1 1 calc R . .
C61 C 0.4019(7) 0.5350(5) 0.6012(6) 0.060(4) Uani 1 1 d U . .
C62 C 0.4531(6) 0.5430(5) 0.5795(5) 0.068(4) Uani 1 1 d DU . .
C63 C 0.4446(6) 0.5519(6) 0.5259(5) 0.090(6) Uani 1 1 d DU . .
H63A H 0.4262 0.5769 0.5215 0.136 Uiso 1 1 calc R . .
H63B H 0.4264 0.5297 0.5103 0.136 Uiso 1 1 calc R . .
H63C H 0.4759 0.5546 0.5115 0.136 Uiso 1 1 calc R . .
C64 C 0.4826(7) 0.5037(5) 0.5856(7) 0.100(6) Uani 1 1 d DU . .
H64A H 0.4884 0.4977 0.6198 0.150 Uiso 1 1 calc R . .
H64B H 0.5137 0.5070 0.5710 0.150 Uiso 1 1 calc R . .
H64C H 0.4645 0.4816 0.5698 0.150 Uiso 1 1 calc R . .
C65 C 0.4795(7) 0.5777(6) 0.6064(7) 0.114(8) Uani 1 1 d DU . .
H65A H 0.4846 0.5707 0.6405 0.171 Uiso 1 1 calc R . .
H65B H 0.4598 0.6022 0.6032 0.171 Uiso 1 1 calc R . .
H65C H 0.5108 0.5823 0.5928 0.171 Uiso 1 1 calc R . .
C66 C 0.2891(7) 0.5870(6) 0.6156(8) 0.075(5) Uani 1 1 d U . .
C67 C 0.2723(7) 0.6301(6) 0.5963(7) 0.118(6) Uani 1 1 d DU . .
C68 C 0.2553(12) 0.6566(7) 0.6367(9) 0.212(12) Uani 1 1 d DU . .
H68A H 0.2239 0.6469 0.6465 0.318 Uiso 1 1 calc R . .
H68B H 0.2520 0.6845 0.6254 0.318 Uiso 1 1 calc R . .
H68C H 0.2791 0.6555 0.6642 0.318 Uiso 1 1 calc R . .
C69 C 0.2306(7) 0.6281(7) 0.5583(7) 0.125(8) Uani 1 1 d DU . .
H69A H 0.2399 0.6115 0.5314 0.188 Uiso 1 1 calc R . .
H69B H 0.2226 0.6553 0.5468 0.188 Uiso 1 1 calc R . .
H69C H 0.2022 0.6163 0.5723 0.188 Uiso 1 1 calc R . .
C70 C 0.3198(7) 0.6441(8) 0.5776(12) 0.250(15) Uani 1 1 d DU . .
H70A H 0.3284 0.6267 0.5511 0.375 Uiso 1 1 calc R . .
H70B H 0.3453 0.6428 0.6036 0.375 Uiso 1 1 calc R . .
H70C H 0.3164 0.6719 0.5662 0.375 Uiso 1 1 calc R . .
C71 C 0.3993(6) 0.6018(5) 0.7659(6) 0.042(4) Uani 1 1 d U . .
C72 C 0.4359(6) 0.6357(5) 0.7752(5) 0.068(4) Uani 1 1 d DU . .
C73 C 0.4553(9) 0.6393(7) 0.8265(6) 0.161(10) Uani 1 1 d DU . .
H73A H 0.4783 0.6618 0.8294 0.241 Uiso 1 1 calc R . .
H73B H 0.4718 0.6143 0.8364 0.241 Uiso 1 1 calc R . .
H73C H 0.4285 0.6443 0.8472 0.241 Uiso 1 1 calc R . .
C74 C 0.4035(8) 0.6731(6) 0.7697(12) 0.202(12) Uani 1 1 d DU . .
H74A H 0.4233 0.6974 0.7749 0.302 Uiso 1 1 calc R . .
H74B H 0.3788 0.6722 0.7934 0.302 Uiso 1 1 calc R . .
H74C H 0.3878 0.6738 0.7372 0.302 Uiso 1 1 calc R . .
C75 C 0.4723(8) 0.6373(7) 0.7370(7) 0.144(10) Uani 1 1 d DU . .
H75A H 0.4951 0.6594 0.7441 0.216 Uiso 1 1 calc R . .
H75B H 0.4553 0.6418 0.7055 0.216 Uiso 1 1 calc R . .
H75C H 0.4900 0.6118 0.7365 0.216 Uiso 1 1 calc R . .
C76 C 0.3986(5) 0.4890(4) 0.7651(6) 0.036(3) Uani 1 1 d U . .
C77 C 0.4313(6) 0.4518(5) 0.7644(6) 0.072(4) Uani 1 1 d DU . .
C78 C 0.4829(6) 0.4651(6) 0.7592(9) 0.128(8) Uani 1 1 d DU . .
H78A H 0.5040 0.4415 0.7581 0.193 Uiso 1 1 calc R . .
H78B H 0.4936 0.4820 0.7866 0.193 Uiso 1 1 calc R . .
H78C H 0.4848 0.4806 0.7294 0.193 Uiso 1 1 calc R . .
C79 C 0.4166(9) 0.4273(7) 0.7190(7) 0.150(9) Uani 1 1 d DU . .
H79A H 0.3832 0.4179 0.7206 0.224 Uiso 1 1 calc R . .
H79B H 0.4382 0.4041 0.7169 0.224 Uiso 1 1 calc R . .
H79C H 0.4190 0.4443 0.6906 0.224 Uiso 1 1 calc R . .
C80 C 0.4259(6) 0.4245(5) 0.8077(6) 0.087(6) Uani 1 1 d DU . .
H80A H 0.3919 0.4166 0.8091 0.131 Uiso 1 1 calc R . .
H80B H 0.4364 0.4390 0.8371 0.131 Uiso 1 1 calc R . .
H80C H 0.4459 0.4005 0.8046 0.131 Uiso 1 1 calc R . .
C81 C 0.3340(7) 0.5538(6) 0.9187(6) 0.059(4) Uani 1 1 d U . .
C82 C 0.3602(7) 0.5718(6) 0.9634(6) 0.104(6) Uani 1 1 d DU . .
C83 C 0.3547(13) 0.6178(7) 0.9628(10) 0.242(14) Uani 1 1 d DU . .
H83A H 0.3208 0.6248 0.9667 0.363 Uiso 1 1 calc R . .
H83B H 0.3647 0.6284 0.9322 0.363 Uiso 1 1 calc R . .
H83C H 0.3751 0.6294 0.9893 0.363 Uiso 1 1 calc R . .
C84 C 0.4130(7) 0.5651(11) 0.9593(9) 0.246(14) Uani 1 1 d DU . .
H84A H 0.4233 0.5784 0.9303 0.369 Uiso 1 1 calc R . .
H84B H 0.4194 0.5361 0.9573 0.369 Uiso 1 1 calc R . .
H84C H 0.4310 0.5763 0.9876 0.369 Uiso 1 1 calc R . .
C85 C 0.3393(10) 0.5567(9) 1.0083(6) 0.214(13) Uani 1 1 d DU . .
H85A H 0.3046 0.5627 1.0072 0.320 Uiso 1 1 calc R . .
H85B H 0.3555 0.5699 1.0363 0.320 Uiso 1 1 calc R . .
H85C H 0.3441 0.5275 1.0108 0.320 Uiso 1 1 calc R . .
C86 C 0.2471(6) 0.5983(5) 0.8260(6) 0.051(4) Uani 1 1 d U . .
C87 C 0.2261(6) 0.6387(4) 0.8136(7) 0.077(5) Uani 1 1 d DU . .
C88 C 0.2048(12) 0.6576(8) 0.8595(8) 0.213(12) Uani 1 1 d DU . .
H88A H 0.1907 0.6840 0.8514 0.319 Uiso 1 1 calc R . .
H88B H 0.2307 0.6608 0.8848 0.319 Uiso 1 1 calc R . .
H88C H 0.1796 0.6399 0.8710 0.319 Uiso 1 1 calc R . .
C89 C 0.1818(9) 0.6351(6) 0.7805(10) 0.222(14) Uani 1 1 d DU . .
H89A H 0.1685 0.6620 0.7735 0.333 Uiso 1 1 calc R . .
H89B H 0.1575 0.6188 0.7958 0.333 Uiso 1 1 calc R . .
H89C H 0.1902 0.6223 0.7505 0.333 Uiso 1 1 calc R . .
C90 C 0.2627(8) 0.6696(6) 0.7998(11) 0.189(12) Uani 1 1 d DU . .
H90A H 0.2462 0.6952 0.7927 0.284 Uiso 1 1 calc R . .
H90B H 0.2785 0.6603 0.7713 0.284 Uiso 1 1 calc R . .
H90C H 0.2870 0.6733 0.8264 0.284 Uiso 1 1 calc R . .
C91 C 0.1618(6) 0.5244(5) 0.9528(6) 0.049(4) Uani 1 1 d U . .
C92 C 0.1408(5) 0.5460(4) 0.9966(5) 0.061(4) Uani 1 1 d DU . .
C93 C 0.1828(6) 0.5508(6) 1.0346(6) 0.098(6) Uani 1 1 d DU . .
H93A H 0.1939 0.5242 1.0457 0.147 Uiso 1 1 calc R . .
H93B H 0.1719 0.5663 1.0618 0.147 Uiso 1 1 calc R . .
H93C H 0.2096 0.5651 1.0205 0.147 Uiso 1 1 calc R . .
C94 C 0.0999(5) 0.5214(5) 1.0163(6) 0.071(5) Uani 1 1 d DU . .
H94A H 0.1124 0.4952 1.0276 0.106 Uiso 1 1 calc R . .
H94B H 0.0743 0.5173 0.9909 0.106 Uiso 1 1 calc R . .
H94C H 0.0866 0.5359 1.0432 0.106 Uiso 1 1 calc R . .
C95 C 0.1226(7) 0.5871(4) 0.9800(7) 0.093(6) Uani 1 1 d DU . .
H95A H 0.1091 0.6013 1.0069 0.139 Uiso 1 1 calc R . .
H95B H 0.0974 0.5839 0.9540 0.139 Uiso 1 1 calc R . .
H95C H 0.1495 0.6028 0.9682 0.139 Uiso 1 1 calc R . .
C96 C 0.2472(6) 0.4383(5) 0.9171(6) 0.045(3) Uani 1 1 d U . .
C97 C 0.2877(6) 0.4076(5) 0.9350(5) 0.068(4) Uani 1 1 d DU . .
C98 C 0.3235(8) 0.4257(7) 0.9735(8) 0.159(10) Uani 1 1 d DU . .
H98A H 0.3067 0.4309 1.0028 0.239 Uiso 1 1 calc R . .
H98B H 0.3364 0.4510 0.9616 0.239 Uiso 1 1 calc R . .
H98C H 0.3501 0.4068 0.9805 0.239 Uiso 1 1 calc R . .
C99 C 0.3148(8) 0.3991(7) 0.8904(6) 0.143(10) Uani 1 1 d DU . .
H99A H 0.3292 0.4241 0.8793 0.214 Uiso 1 1 calc R . .
H99B H 0.2923 0.3884 0.8651 0.214 Uiso 1 1 calc R . .
H99C H 0.3405 0.3794 0.8981 0.214 Uiso 1 1 calc R . .
C100 C 0.2657(7) 0.3691(6) 0.9542(9) 0.135(9) Uani 1 1 d DU . .
H10D H 0.2482 0.3754 0.9827 0.203 Uiso 1 1 calc R . .
H10E H 0.2916 0.3498 0.9627 0.203 Uiso 1 1 calc R . .
H10F H 0.2433 0.3575 0.9294 0.203 Uiso 1 1 calc R . .
C101 C 0.0507(7) 0.4797(5) 0.8328(7) 0.055(4) Uani 1 1 d U . .
C102 C 0.0100(7) 0.5129(6) 0.8316(7) 0.096(5) Uani 1 1 d DU A .
C103 C -0.0401(7) 0.4928(8) 0.8266(11) 0.184(11) Uani 1 1 d DU . .
H10G H -0.0427 0.4768 0.7970 0.276 Uiso 1 1 calc R A .
H10H H -0.0653 0.5136 0.8252 0.276 Uiso 1 1 calc R . .
H10I H -0.0441 0.4753 0.8543 0.276 Uiso 1 1 calc R . .
C104 C 0.0121(11) 0.5369(8) 0.7859(8) 0.199(12) Uani 1 1 d DU . .
H10J H 0.0077 0.5189 0.7581 0.298 Uiso 1 1 calc R A .
H10K H 0.0436 0.5503 0.7854 0.298 Uiso 1 1 calc R . .
H10L H -0.0137 0.5572 0.7844 0.298 Uiso 1 1 calc R . .
C105 C 0.0149(8) 0.5387(7) 0.8764(8) 0.138(9) Uani 1 1 d DU . .
H10M H 0.0127 0.5216 0.9048 0.207 Uiso 1 1 calc R A .
H10N H -0.0111 0.5587 0.8755 0.207 Uiso 1 1 calc R . .
H10O H 0.0463 0.5524 0.8779 0.207 Uiso 1 1 calc R . .
C106 C 0.0716(6) 0.3940(5) 0.9115(6) 0.047(4) Uani 1 1 d U . .
C107 C 0.0469(5) 0.3757(4) 0.9560(5) 0.064(4) Uani 1 1 d DU A .
C108 C 0.0347(7) 0.4108(5) 0.9894(6) 0.095(6) Uani 1 1 d DU . .
H10P H 0.0111 0.4287 0.9726 0.142 Uiso 1 1 calc R A .
H10Q H 0.0643 0.4260 0.9985 0.142 Uiso 1 1 calc R . .
H10R H 0.0209 0.4001 1.0184 0.142 Uiso 1 1 calc R . .
C109 C 0.0827(6) 0.3481(5) 0.9829(7) 0.097(6) Uani 1 1 d DU . .
H10S H 0.1114 0.3636 0.9940 0.145 Uiso 1 1 calc R A .
H10T H 0.0923 0.3265 0.9614 0.145 Uiso 1 1 calc R . .
H10U H 0.0677 0.3364 1.0106 0.145 Uiso 1 1 calc R . .
C110 C 0.0004(7) 0.3547(7) 0.9379(7) 0.155(10) Uani 1 1 d DU . .
H11A H -0.0212 0.3742 0.9213 0.232 Uiso 1 1 calc R A .
H11B H -0.0155 0.3432 0.9652 0.232 Uiso 1 1 calc R . .
H11C H 0.0081 0.3332 0.9156 0.232 Uiso 1 1 calc R . .
N1 N 0.2024(4) 0.4476(3) 0.6832(4) 0.049(3) Uani 1 1 d DU . .
H1A H 0.1846 0.4249 0.6753 0.059 Uiso 1 1 calc R . .
H1B H 0.2128 0.4580 0.6550 0.059 Uiso 1 1 calc R . .
C200 C 0.1677(5) 0.4789(4) 0.7043(6) 0.052(4) Uani 1 1 d DU . .
H200 H 0.1547 0.4674 0.7341 0.063 Uiso 1 1 calc R . .
C201 C 0.1254(6) 0.4855(5) 0.6670(7) 0.087(6) Uani 1 1 d DU . .
H20D H 0.1086 0.4599 0.6606 0.130 Uiso 1 1 calc R . .
H20E H 0.1377 0.4957 0.6372 0.130 Uiso 1 1 calc R . .
H20F H 0.1028 0.5050 0.6794 0.130 Uiso 1 1 calc R . .
C202 C 0.1965(5) 0.5169(4) 0.7177(6) 0.057(5) Uani 1 1 d DU . .
H20G H 0.2226 0.5103 0.7418 0.085 Uiso 1 1 calc R . .
H20H H 0.1750 0.5370 0.7310 0.085 Uiso 1 1 calc R . .
H20I H 0.2105 0.5279 0.6890 0.085 Uiso 1 1 calc R . .
C203 C 0.2452(5) 0.4350(4) 0.7127(5) 0.050(4) Uani 1 1 d DU . .
H203 H 0.2675 0.4586 0.7173 0.060 Uiso 1 1 calc R . .
C204 C 0.2717(7) 0.4015(5) 0.6845(6) 0.092(7) Uani 1 1 d DU . .
H20J H 0.2810 0.4124 0.6537 0.138 Uiso 1 1 calc R . .
H20K H 0.2499 0.3786 0.6786 0.138 Uiso 1 1 calc R . .
H20L H 0.3007 0.3927 0.7035 0.138 Uiso 1 1 calc R . .
C205 C 0.2304(6) 0.4204(5) 0.7639(5) 0.065(5) Uani 1 1 d DU . .
H20M H 0.2144 0.4425 0.7801 0.097 Uiso 1 1 calc R . .
H20N H 0.2594 0.4122 0.7833 0.097 Uiso 1 1 calc R . .
H20O H 0.2081 0.3975 0.7600 0.097 Uiso 1 1 calc R . .
N2 N 0.8602(5) 0.6587(5) 0.6356(5) 0.090(4) Uani 1 1 d DU . .
H2A H 0.8331 0.6459 0.6227 0.108 Uiso 1 1 calc R . .
H2B H 0.8841 0.6556 0.6144 0.108 Uiso 1 1 calc R . .
C210 C 0.8485(7) 0.7046(6) 0.6393(6) 0.108(6) Uani 1 1 d DU . .
H210 H 0.8783 0.7199 0.6502 0.129 Uiso 1 1 calc R . .
C211 C 0.8307(8) 0.7181(6) 0.5887(6) 0.114(7) Uani 1 1 d DU . .
H21A H 0.8568 0.7148 0.5668 0.172 Uiso 1 1 calc R . .
H21B H 0.8211 0.7465 0.5895 0.172 Uiso 1 1 calc R . .
H21C H 0.8029 0.7017 0.5775 0.172 Uiso 1 1 calc R . .
C212 C 0.8099(9) 0.7101(8) 0.6745(7) 0.144(9) Uani 1 1 d DU . .
H21D H 0.8225 0.7016 0.7065 0.216 Uiso 1 1 calc R . .
H21E H 0.7816 0.6937 0.6645 0.216 Uiso 1 1 calc R . .
H21F H 0.8005 0.7385 0.6754 0.216 Uiso 1 1 calc R . .
C213 C 0.8758(7) 0.6385(6) 0.6802(7) 0.122(7) Uani 1 1 d DU . .
H213 H 0.8474 0.6374 0.7007 0.146 Uiso 1 1 calc R . .
C214 C 0.8884(9) 0.5943(6) 0.6659(9) 0.154(11) Uani 1 1 d DU . .
H21G H 0.8604 0.5822 0.6481 0.232 Uiso 1 1 calc R . .
H21H H 0.8965 0.5786 0.6950 0.232 Uiso 1 1 calc R . .
H21I H 0.9161 0.5945 0.6457 0.232 Uiso 1 1 calc R . .
C215 C 0.9184(7) 0.6601(7) 0.7099(7) 0.113(7) Uani 1 1 d DU . .
H21J H 0.9079 0.6870 0.7194 0.169 Uiso 1 1 calc R . .
H21K H 0.9463 0.6626 0.6901 0.169 Uiso 1 1 calc R . .
H21L H 0.9275 0.6443 0.7387 0.169 Uiso 1 1 calc R . .
N3 N 0.0887(5) 0.2696(4) 0.5749(5) 0.081(4) Uani 1 1 d DU . .
H3D H 0.0770 0.2791 0.5455 0.098 Uiso 1 1 calc R . .
H3E H 0.0892 0.2907 0.5961 0.098 Uiso 1 1 calc R . .
C220 C 0.0524(8) 0.2366(5) 0.5923(7) 0.107(6) Uani 1 1 d DU . .
H220 H 0.0635 0.2267 0.6251 0.129 Uiso 1 1 calc R . .
C221 C 0.0040(7) 0.2581(8) 0.5943(9) 0.154(10) Uani 1 1 d DU . .
H22A H 0.0071 0.2801 0.6176 0.231 Uiso 1 1 calc R . .
H22B H -0.0206 0.2390 0.6042 0.231 Uiso 1 1 calc R . .
H22C H -0.0058 0.2689 0.5625 0.231 Uiso 1 1 calc R . .
C222 C 0.0505(14) 0.2021(7) 0.5572(10) 0.253(15) Uani 1 1 d DU . .
H22D H 0.0825 0.1893 0.5573 0.380 Uiso 1 1 calc R . .
H22E H 0.0414 0.2122 0.5249 0.380 Uiso 1 1 calc R . .
H22F H 0.0266 0.1823 0.5666 0.380 Uiso 1 1 calc R . .
C223 C 0.1381(7) 0.2556(8) 0.5705(8) 0.173(9) Uani 1 1 d DU . .
H223 H 0.1409 0.2350 0.5447 0.207 Uiso 1 1 calc R . .
C224 C 0.1574(11) 0.2404(12) 0.6214(10) 0.275(18) Uani 1 1 d DU . .
H22G H 0.1427 0.2144 0.6281 0.413 Uiso 1 1 calc R . .
H22H H 0.1490 0.2600 0.6459 0.413 Uiso 1 1 calc R . .
H22I H 0.1927 0.2374 0.6221 0.413 Uiso 1 1 calc R . .
C225 C 0.1623(8) 0.2985(10) 0.5576(9) 0.214(14) Uani 1 1 d DU . .
H22J H 0.1492 0.3076 0.5260 0.320 Uiso 1 1 calc R . .
H22K H 0.1975 0.2954 0.5571 0.320 Uiso 1 1 calc R . .
H22L H 0.1549 0.3185 0.5820 0.320 Uiso 1 1 calc R . .
N4 N 0.3159(6) 0.4021(5) 0.5108(6) 0.106(5) Uani 1 1 d DU . .
H4D H 0.3060 0.4127 0.4814 0.127 Uiso 1 1 calc R . .
H4E H 0.3146 0.4225 0.5329 0.127 Uiso 1 1 calc R . .
C230 C 0.2777(9) 0.3688(6) 0.5239(7) 0.130(7) Uani 1 1 d DU . .
H230 H 0.2858 0.3572 0.5565 0.155 Uiso 1 1 calc R . .
C231 C 0.2295(9) 0.3917(8) 0.5224(11) 0.185(12) Uani 1 1 d DU . .
H23D H 0.2309 0.4123 0.5476 0.278 Uiso 1 1 calc R . .
H23E H 0.2031 0.3729 0.5276 0.278 Uiso 1 1 calc R . .
H23F H 0.2239 0.4047 0.4910 0.278 Uiso 1 1 calc R . .
C232 C 0.2746(12) 0.3365(7) 0.4860(9) 0.212(14) Uani 1 1 d DU . .
H23G H 0.3048 0.3211 0.4874 0.318 Uiso 1 1 calc R . .
H23H H 0.2693 0.3489 0.4542 0.318 Uiso 1 1 calc R . .
H23I H 0.2475 0.3184 0.4917 0.318 Uiso 1 1 calc R . .
C233 C 0.3646(8) 0.3905(7) 0.5088(7) 0.137(8) Uani 1 1 d DU . .
H233 H 0.3647 0.3709 0.4817 0.164 Uiso 1 1 calc R . .
C234 C 0.3981(6) 0.4259(7) 0.4937(7) 0.136(8) Uani 1 1 d DU . .
H23J H 0.3842 0.4383 0.4641 0.204 Uiso 1 1 calc R . .
H23K H 0.4304 0.4154 0.4882 0.204 Uiso 1 1 calc R . .
H23L H 0.4006 0.4461 0.5193 0.204 Uiso 1 1 calc R . .
C235 C 0.3778(12) 0.3641(8) 0.5561(7) 0.232(13) Uani 1 1 d DU . .
H23M H 0.3525 0.3439 0.5598 0.349 Uiso 1 1 calc R . .
H23N H 0.3799 0.3817 0.5844 0.349 Uiso 1 1 calc R . .
H23O H 0.4089 0.3507 0.5530 0.349 Uiso 1 1 calc R . .
N5 N 0.2382(7) 0.5117(6) 0.4431(6) 0.141(7) Uani 1 1 d DU . .
H5D H 0.2548 0.5010 0.4697 0.169 Uiso 1 1 calc R . .
H5E H 0.2409 0.4937 0.4184 0.169 Uiso 1 1 calc R . .
C240 C 0.1835(9) 0.5138(9) 0.4542(9) 0.203(11) Uani 1 1 d DU . .
H240 H 0.1624 0.5223 0.4256 0.243 Uiso 1 1 calc R . .
C241 C 0.1723(11) 0.4711(10) 0.4704(13) 0.249(15) Uani 1 1 d DU . .
H24D H 0.1765 0.4523 0.4439 0.373 Uiso 1 1 calc R . .
H24E H 0.1388 0.4698 0.4799 0.373 Uiso 1 1 calc R . .
H24F H 0.1944 0.4638 0.4979 0.373 Uiso 1 1 calc R . .
C242 C 0.1775(12) 0.5406(11) 0.4973(11) 0.293(18) Uani 1 1 d DU . .
H24G H 0.1843 0.5686 0.4887 0.439 Uiso 1 1 calc R . .
H24H H 0.2002 0.5322 0.5238 0.439 Uiso 1 1 calc R . .
H24I H 0.1443 0.5386 0.5073 0.439 Uiso 1 1 calc R . .
C243 C 0.2627(10) 0.5483(8) 0.4305(9) 0.195(11) Uani 1 1 d DU . .
H243 H 0.2619 0.5680 0.4576 0.234 Uiso 1 1 calc R . .
C244 C 0.2341(14) 0.5659(9) 0.3847(10) 0.298(17) Uani 1 1 d DU . .
H24J H 0.2019 0.5746 0.3931 0.447 Uiso 1 1 calc R . .
H24K H 0.2309 0.5451 0.3597 0.447 Uiso 1 1 calc R . .
H24L H 0.2518 0.5889 0.3726 0.447 Uiso 1 1 calc R . .
C245 C 0.3167(9) 0.5355(7) 0.4233(9) 0.174(10) Uani 1 1 d DU . .
H24M H 0.3307 0.5234 0.4530 0.260 Uiso 1 1 calc R . .
H24N H 0.3355 0.5592 0.4153 0.260 Uiso 1 1 calc R . .
H24O H 0.3173 0.5158 0.3971 0.260 Uiso 1 1 calc R . .
N6 N 1.0064(6) 0.3934(4) 0.5616(6) 0.117(6) Uani 1 1 d DU . .
H6A H 1.0238 0.3927 0.5907 0.140 Uiso 1 1 calc R . .
H6B H 1.0146 0.3708 0.5449 0.140 Uiso 1 1 calc R . .
C250 C 0.9504(7) 0.3907(7) 0.5712(8) 0.154(8) Uani 1 1 d DU . .
H250 H 0.9398 0.4133 0.5917 0.184 Uiso 1 1 calc R . .
C251 C 0.9233(11) 0.3908(10) 0.5210(9) 0.233(15) Uani 1 1 d DU . .
H25D H 0.9277 0.4169 0.5056 0.349 Uiso 1 1 calc R . .
H25E H 0.8888 0.3859 0.5244 0.349 Uiso 1 1 calc R . .
H25F H 0.9365 0.3695 0.5012 0.349 Uiso 1 1 calc R . .
C252 C 0.9444(8) 0.3499(8) 0.5952(9) 0.163(10) Uani 1 1 d DU . .
H25G H 0.9611 0.3502 0.6272 0.245 Uiso 1 1 calc R . .
H25H H 0.9585 0.3288 0.5757 0.245 Uiso 1 1 calc R . .
H25I H 0.9099 0.3444 0.5980 0.245 Uiso 1 1 calc R . .
C253 C 1.0221(11) 0.4285(6) 0.5354(9) 0.200(10) Uani 1 1 d DU . .
H253 H 1.0052 0.4289 0.5026 0.241 Uiso 1 1 calc R . .
C254 C 1.0776(10) 0.4228(8) 0.5308(11) 0.228(13) Uani 1 1 d DU . .
H25J H 1.0833 0.3986 0.5120 0.342 Uiso 1 1 calc R . .
H25K H 1.0938 0.4201 0.5629 0.342 Uiso 1 1 calc R . .
H25L H 1.0907 0.4463 0.5147 0.342 Uiso 1 1 calc R . .
C255 C 1.0046(13) 0.4659(6) 0.5657(11) 0.256(15) Uani 1 1 d DU . .
H25M H 0.9692 0.4662 0.5651 0.384 Uiso 1 1 calc R . .
H25N H 1.0161 0.4909 0.5516 0.384 Uiso 1 1 calc R . .
H25O H 1.0179 0.4636 0.5990 0.384 Uiso 1 1 calc R . .
Cr14 Cr 0.1017(6) 0.3567(4) 0.6906(5) 0.065(4) Uani 0.483(15) 1 d PU A 1
F21 F 0.100(2) 0.4025(17) 0.7430(15) 0.053(7) Uani 0.483(15) 1 d PU A 1
F22 F 0.0591(13) 0.3898(14) 0.6561(14) 0.101(9) Uani 0.483(15) 1 d PU A 1
F23 F 0.1566(9) 0.3802(10) 0.6681(13) 0.050(8) Uani 0.483(15) 1 d PU A 1
F24 F 0.1021(12) 0.3149(9) 0.6444(10) 0.117(10) Uani 0.483(15) 1 d PU A 1
O45 O 0.017(3) 0.369(2) 0.779(2) 0.077(7) Uani 0.483(15) 1 d PU A 1
O46 O 0.0415(13) 0.3307(12) 0.7191(12) 0.090(9) Uani 0.483(15) 1 d PU A 1
C111 C 0.014(2) 0.3378(18) 0.749(2) 0.089(8) Uani 0.483(15) 1 d PU A 1
C112 C -0.0307(14) 0.3119(11) 0.7535(12) 0.112(8) Uani 0.483(15) 1 d PDU A 1
C113 C -0.0727(18) 0.3356(15) 0.729(2) 0.167(15) Uani 0.483(15) 1 d PDU A 1
H11D H -0.0746 0.3623 0.7436 0.251 Uiso 0.483(15) 1 calc PR A 1
H11E H -0.1031 0.3211 0.7325 0.251 Uiso 0.483(15) 1 calc PR A 1
H11F H -0.0674 0.3386 0.6946 0.251 Uiso 0.483(15) 1 calc PR A 1
C114 C -0.042(2) 0.3084(17) 0.8066(12) 0.142(14) Uani 0.483(15) 1 d PDU A 1
H11G H -0.0468 0.3353 0.8199 0.214 Uiso 0.483(15) 1 calc PR A 1
H11H H -0.0152 0.2950 0.8247 0.214 Uiso 0.483(15) 1 calc PR A 1
H11I H -0.0717 0.2925 0.8092 0.214 Uiso 0.483(15) 1 calc PR A 1
C115 C -0.0276(18) 0.2704(11) 0.7307(16) 0.149(16) Uani 0.483(15) 1 d PDU A 1
H11J H -0.0183 0.2732 0.6975 0.223 Uiso 0.483(15) 1 calc PR A 1
H11K H -0.0592 0.2571 0.7309 0.223 Uiso 0.483(15) 1 calc PR A 1
H11L H -0.0032 0.2543 0.7490 0.223 Uiso 0.483(15) 1 calc PR A 1
O47 O 0.1176(17) 0.3443(16) 0.809(2) 0.068(7) Uani 0.483(15) 1 d PU A 1
O48 O 0.1419(12) 0.3238(10) 0.7369(13) 0.067(6) Uani 0.483(15) 1 d PU A 1
C116 C 0.1462(19) 0.3191(16) 0.785(2) 0.072(6) Uani 0.483(15) 1 d PU A 1
C117 C 0.1806(15) 0.2913(11) 0.8052(14) 0.097(8) Uani 0.483(15) 1 d PDU A 1
C118 C 0.1561(17) 0.2758(14) 0.8491(16) 0.109(12) Uani 0.483(15) 1 d PDU A 1
H11M H 0.1776 0.2566 0.8666 0.164 Uiso 0.483(15) 1 calc PR A 1
H11N H 0.1258 0.2623 0.8388 0.164 Uiso 0.483(15) 1 calc PR A 1
H11O H 0.1493 0.2984 0.8702 0.164 Uiso 0.483(15) 1 calc PR A 1
C119 C 0.2217(18) 0.3186(14) 0.825(2) 0.142(15) Uani 0.483(15) 1 d PDU A 1
H11P H 0.2472 0.3021 0.8410 0.213 Uiso 0.483(15) 1 calc PR A 1
H11Q H 0.2091 0.3376 0.8480 0.213 Uiso 0.483(15) 1 calc PR A 1
H11R H 0.2350 0.3335 0.7984 0.213 Uiso 0.483(15) 1 calc PR A 1
C120 C 0.199(2) 0.2573(13) 0.7749(18) 0.140(15) Uani 0.483(15) 1 d PDU A 1
H12A H 0.2223 0.2410 0.7944 0.210 Uiso 0.483(15) 1 calc PR A 1
H12B H 0.2150 0.2686 0.7475 0.210 Uiso 0.483(15) 1 calc PR A 1
H12C H 0.1718 0.2404 0.7632 0.210 Uiso 0.483(15) 1 calc PR A 1
Cr15 Cr 0.0760(4) 0.3678(3) 0.6870(3) 0.039(3) Uani 0.517(15) 1 d PU A 2
F21A F 0.088(2) 0.4066(15) 0.7369(13) 0.047(8) Uani 0.517(15) 1 d PU A 2
F22A F 0.0402(9) 0.4050(7) 0.6473(9) 0.053(6) Uani 0.517(15) 1 d PU A 2
F23A F 0.1345(8) 0.3841(10) 0.6593(11) 0.043(6) Uani 0.517(15) 1 d PU A 2
F24A F 0.0644(8) 0.3289(6) 0.6380(6) 0.056(6) Uani 0.517(15) 1 d PU A 2
O45A O 0.009(2) 0.376(2) 0.7872(18) 0.084(10) Uani 0.517(15) 1 d PU A 2
O46A O 0.0135(11) 0.3465(11) 0.7124(12) 0.081(9) Uani 0.517(15) 1 d PU A 2
C511 C -0.0054(18) 0.3533(18) 0.7517(19) 0.095(8) Uani 0.517(15) 1 d PU A 2
C512 C -0.0494(13) 0.3247(11) 0.7632(12) 0.126(9) Uani 0.517(15) 1 d PDU A 2
C513 C -0.0755(16) 0.3108(15) 0.7163(12) 0.136(13) Uani 0.517(15) 1 d PDU A 2
H51A H -0.0532 0.2952 0.6977 0.204 Uiso 0.517(15) 1 calc PR A 2
H51B H -0.0869 0.3343 0.6976 0.204 Uiso 0.517(15) 1 calc PR A 2
H51C H -0.1032 0.2940 0.7235 0.204 Uiso 0.517(15) 1 calc PR A 2
C514 C -0.0845(13) 0.3486(12) 0.7920(14) 0.126(13) Uani 0.517(15) 1 d PDU A 2
H51D H -0.0675 0.3590 0.8213 0.189 Uiso 0.517(15) 1 calc PR A 2
H51E H -0.1111 0.3311 0.8006 0.189 Uiso 0.517(15) 1 calc PR A 2
H51F H -0.0976 0.3712 0.7726 0.189 Uiso 0.517(15) 1 calc PR A 2
C515 C -0.0280(18) 0.2888(15) 0.7916(17) 0.157(14) Uani 0.517(15) 1 d PDU A 2
H51G H -0.0055 0.2742 0.7720 0.235 Uiso 0.517(15) 1 calc PR A 2
H51H H -0.0541 0.2707 0.8001 0.235 Uiso 0.517(15) 1 calc PR A 2
H51I H -0.0105 0.2985 0.8211 0.235 Uiso 0.517(15) 1 calc PR A 2
O47A O 0.1008(13) 0.3423(13) 0.806(2) 0.053(7) Uani 0.517(15) 1 d PU A 2
O48A O 0.1130(11) 0.3264(10) 0.7288(13) 0.064(6) Uani 0.517(15) 1 d PU A 2
C516 C 0.1217(16) 0.3244(12) 0.7739(19) 0.059(7) Uani 0.517(15) 1 d PU A 2
C517 C 0.1554(12) 0.2878(9) 0.7988(11) 0.081(8) Uani 0.517(15) 1 d PDU A 2
C518 C 0.1255(16) 0.2581(12) 0.8261(17) 0.135(15) Uani 0.517(15) 1 d PDU A 2
H51J H 0.1100 0.2722 0.8519 0.202 Uiso 0.517(15) 1 calc PR A 2
H51K H 0.1467 0.2369 0.8399 0.202 Uiso 0.517(15) 1 calc PR A 2
H51L H 0.1006 0.2460 0.8040 0.202 Uiso 0.517(15) 1 calc PR A 2
C519 C 0.1936(16) 0.3045(13) 0.8353(13) 0.114(12) Uani 0.517(15) 1 d PDU A 2
H51M H 0.2148 0.3231 0.8192 0.172 Uiso 0.517(15) 1 calc PR A 2
H51N H 0.2130 0.2823 0.8494 0.172 Uiso 0.517(15) 1 calc PR A 2
H51O H 0.1777 0.3187 0.8607 0.172 Uiso 0.517(15) 1 calc PR A 2
C520 C 0.1774(9) 0.2669(7) 0.7567(9) 0.135(14) Uani 0.517(15) 1 d PDU A 2
H52A H 0.1971 0.2861 0.7398 0.202 Uiso 0.517(15) 1 calc PR A 2
H52B H 0.1515 0.2565 0.7346 0.202 Uiso 0.517(15) 1 calc PR A 2
H52C H 0.1979 0.2445 0.7687 0.202 Uiso 0.517(15) 1 calc PR A 2
O100 O 0.5063(9) 0.7230(7) 0.5480(9) 0.44(3) Uani 1 1 d RU . .
C600 C 0.4630(9) 0.7060(7) 0.5787(9) 0.44(4) Uani 1 1 d RU . .

loop_
_atom_site_aniso_label
_atom_site_aniso_U_11
_atom_site_aniso_U_22
_atom_site_aniso_U_33
_atom_site_aniso_U_23
_atom_site_aniso_U_13
_atom_site_aniso_U_12
Cr1 0.067(2) 0.0531(18) 0.0417(17) 0.0071(14) 0.0169(14) -0.0164(15)
Cr2 0.065(2) 0.0573(18) 0.0377(17) 0.0055(14) 0.0204(14) -0.0024(15)
Cr3 0.089(2) 0.0539(19) 0.0351(17) 0.0192(14) 0.0230(15) 0.0309(16)
Cr4 0.0631(19) 0.0617(19) 0.0286(16) 0.0078(14) 0.0114(13) 0.0270(15)
Cr5 0.0419(18) 0.133(3) 0.0297(17) -0.0181(17) -0.0008(13) 0.0308(18)
Cr6 0.0340(18) 0.206(4) 0.0288(17) -0.035(2) 0.0058(14) -0.026(2)
Cr7 0.046(2) 0.150(3) 0.0282(17) -0.0284(19) 0.0082(14) -0.0457(19)
Cr8 0.100(2) 0.070(2) 0.0224(16) 0.0074(15) -0.0044(15) -0.0484(18)
Cr9 0.0467(17) 0.0408(16) 0.0297(15) -0.0005(12) 0.0047(12) -0.0131(13)
Cr10 0.0309(15) 0.0396(15) 0.0309(15) -0.0100(12) 0.0098(11) -0.0052(12)
Cr11 0.0445(17) 0.0347(15) 0.0416(16) -0.0149(13) 0.0210(13) -0.0109(13)
Cr12 0.0381(16) 0.0417(16) 0.0428(17) -0.0122(13) 0.0149(13) -0.0107(12)
Cr13 0.071(2) 0.0520(18) 0.0441(17) -0.0110(14) 0.0156(15) -0.0364(15)
F1 0.097(8) 0.060(6) 0.049(5) -0.014(4) 0.010(5) -0.023(5)
F2 0.072(6) 0.074(6) 0.043(5) 0.009(5) 0.009(4) -0.003(5)
F3 0.102(7) 0.085(7) 0.063(7) 0.020(5) 0.018(5) -0.050(6)
F4 0.066(5) 0.059(5) 0.039(4) 0.013(4) 0.023(4) -0.002(4)
F5 0.058(5) 0.063(5) 0.035(4) 0.014(4) 0.016(4) 0.017(4)
F6 0.078(5) 0.078(6) 0.030(4) 0.014(4) 0.015(4) 0.039(4)
F7 0.043(4) 0.089(5) 0.028(5) -0.013(4) 0.006(3) 0.028(4)
F8 0.041(5) 0.151(6) 0.025(4) -0.021(4) -0.003(4) 0.011(5)
F9 0.030(5) 0.162(9) 0.032(4) -0.037(5) 0.006(3) -0.035(5)
F10 0.049(6) 0.137(8) 0.046(5) -0.039(5) 0.018(4) -0.047(5)
F11 0.053(6) 0.147(7) 0.037(6) -0.022(5) -0.002(4) -0.027(5)
F12 0.062(6) 0.131(8) 0.025(4) -0.016(5) -0.004(4) -0.045(5)
F13 0.118(8) 0.066(5) 0.030(5) -0.010(4) 0.016(5) -0.042(5)
F14 0.166(10) 0.105(7) 0.026(5) 0.008(5) -0.010(5) -0.074(7)
F15 0.094(5) 0.073(6) 0.037(5) 0.016(5) -0.024(4) -0.042(5)
F16 0.056(5) 0.042(4) 0.023(4) 0.002(3) 0.004(3) -0.019(4)
F17 0.031(4) 0.027(4) 0.033(4) 0.000(3) 0.002(3) -0.002(3)
F18 0.034(4) 0.026(4) 0.034(4) -0.013(3) 0.011(3) 0.000(3)
F19 0.037(4) 0.030(4) 0.043(5) -0.008(3) 0.013(3) -0.005(3)
F20 0.053(5) 0.037(5) 0.043(4) -0.011(4) 0.019(4) -0.017(4)
O1 0.053(7) 0.053(5) 0.044(7) 0.003(4) 0.023(5) 0.003(5)
O2 0.102(8) 0.046(6) 0.049(6) 0.009(5) 0.010(6) -0.001(5)
O3 0.064(6) 0.067(7) 0.036(6) 0.003(5) 0.015(5) -0.024(5)
O4 0.073(7) 0.062(7) 0.035(5) -0.003(6) 0.021(5) -0.018(6)
O5 0.098(6) 0.043(7) 0.039(7) 0.011(5) 0.033(5) 0.008(5)
O6 0.066(6) 0.055(7) 0.039(6) 0.000(5) 0.016(4) 0.001(5)
O7 0.115(9) 0.070(7) 0.040(6) 0.026(5) 0.024(5) 0.040(7)
O8 0.083(8) 0.057(5) 0.035(7) 0.016(5) 0.019(5) 0.002(5)
O9 0.069(7) 0.040(6) 0.036(6) 0.016(4) 0.016(5) 0.020(5)
O10 0.044(5) 0.044(6) 0.039(6) 0.010(5) 0.010(5) 0.015(5)
O11 0.126(9) 0.045(6) 0.050(6) 0.019(5) 0.035(6) 0.040(6)
O12 0.099(8) 0.045(6) 0.041(6) 0.004(5) 0.021(5) 0.015(5)
O13 0.062(7) 0.044(6) 0.031(5) 0.002(4) 0.017(5) 0.027(5)
O14 0.057(7) 0.114(8) 0.029(5) -0.020(5) 0.010(5) 0.036(7)
O15 0.083(7) 0.081(7) 0.047(7) 0.019(6) 0.022(5) 0.052(6)
O16 0.073(8) 0.149(7) 0.042(7) -0.012(7) -0.008(6) 0.073(6)
O17 0.041(6) 0.116(6) 0.018(6) -0.023(5) -0.006(5) 0.001(6)
O18 0.055(6) 0.121(8) 0.037(6) -0.036(5) 0.006(5) -0.023(6)
O19 0.046(6) 0.225(12) 0.040(7) -0.031(8) 0.002(5) 0.045(6)
O20 0.033(7) 0.259(13) 0.042(7) -0.034(8) 0.014(5) -0.015(8)
O21 0.032(6) 0.258(12) 0.037(6) -0.050(7) 0.007(5) 0.006(7)
O22 0.049(7) 0.168(8) 0.033(6) -0.034(6) 0.002(5) -0.021(6)
O23 0.045(6) 0.183(11) 0.039(6) -0.029(7) 0.007(5) -0.061(7)
O24 0.067(8) 0.249(9) 0.028(6) -0.023(7) 0.017(6) -0.070(8)
O25 0.107(6) 0.088(8) 0.038(7) -0.025(6) 0.031(6) -0.056(6)
O26 0.072(7) 0.059(7) 0.031(6) -0.002(5) 0.014(5) -0.026(5)
O27 0.108(9) 0.075(5) 0.037(7) 0.030(5) -0.021(7) -0.040(6)
O28 0.069(7) 0.043(6) 0.047(6) 0.016(5) -0.009(5) -0.007(5)
O29 0.058(7) 0.041(5) 0.038(6) 0.003(5) 0.010(5) -0.020(5)
O30 0.032(5) 0.054(6) 0.037(6) -0.015(5) 0.008(5) -0.010(4)
O31 0.029(5) 0.045(6) 0.035(6) 0.003(5) 0.015(4) -0.005(4)
O32 0.030(6) 0.042(5) 0.031(5) 0.008(4) 0.008(4) 0.005(4)
O33 0.049(6) 0.069(7) 0.033(5) -0.011(5) 0.007(4) -0.016(5)
O34 0.062(6) 0.066(7) 0.039(6) -0.020(5) 0.021(5) -0.035(6)
O35 0.035(5) 0.028(5) 0.068(7) -0.017(5) 0.023(5) -0.010(4)
O36 0.041(6) 0.031(5) 0.078(7) -0.008(5) 0.030(5) -0.004(4)
O37 0.062(7) 0.038(6) 0.071(7) -0.023(5) 0.046(6) -0.018(5)
O38 0.040(6) 0.053(6) 0.049(6) -0.018(5) 0.021(5) -0.015(5)
O39 0.042(6) 0.052(5) 0.038(6) -0.001(5) 0.011(5) -0.006(5)
O40 0.045(5) 0.044(6) 0.056(7) 0.003(5) 0.015(5) -0.006(4)
O41 0.041(5) 0.038(6) 0.063(7) -0.009(5) 0.008(5) -0.009(4)
O42 0.053(7) 0.071(6) 0.051(7) -0.002(5) 0.002(5) -0.021(5)
O43 0.046(6) 0.054(6) 0.035(6) -0.006(5) 0.010(5) -0.015(5)
O44 0.063(7) 0.065(7) 0.041(5) -0.006(5) 0.010(5) -0.041(6)
C1 0.075(11) 0.054(7) 0.043(8) 0.014(7) 0.021(8) -0.001(8)
C2 0.089(11) 0.065(9) 0.068(10) 0.007(8) 0.006(9) 0.025(9)
C3 0.114(15) 0.20(3) 0.29(3) 0.07(3) 0.083(19) 0.071(14)
C4 0.22(2) 0.068(12) 0.27(3) -0.034(18) -0.11(2) 0.044(15)
C5 0.31(3) 0.16(2) 0.087(12) 0.061(13) 0.017(15) 0.12(2)
C6 0.066(9) 0.050(9) 0.034(7) 0.000(8) 0.017(6) -0.015(8)
C7 0.062(9) 0.083(10) 0.047(9) -0.005(8) 0.022(7) -0.024(9)
C8 0.067(10) 0.158(19) 0.081(13) 0.021(13) 0.014(9) -0.028(12)
C9 0.128(18) 0.120(13) 0.132(19) 0.077(12) 0.017(14) -0.038(13)
C10 0.123(19) 0.22(2) 0.120(16) -0.100(16) 0.091(13) -0.106(17)
C11 0.086(7) 0.042(10) 0.028(9) 0.010(6) 0.015(7) 0.005(7)
C12 0.097(8) 0.045(9) 0.045(9) 0.013(7) 0.008(8) -0.015(7)
C13 0.104(14) 0.054(11) 0.065(11) 0.014(9) 0.037(11) -0.007(10)
C14 0.094(12) 0.058(10) 0.099(15) 0.022(10) -0.011(12) -0.011(9)
C15 0.147(18) 0.085(13) 0.060(10) -0.020(10) 0.043(11) -0.077(12)
C16 0.087(12) 0.057(9) 0.040(8) 0.022(8) 0.008(7) 0.006(7)
C17 0.086(11) 0.073(11) 0.044(10) 0.027(7) -0.003(7) 0.002(7)
C18 0.119(15) 0.125(18) 0.065(13) 0.058(11) 0.008(10) -0.002(12)
C19 0.114(17) 0.055(10) 0.084(14) 0.032(9) -0.008(11) 0.010(9)
C20 0.105(14) 0.086(14) 0.069(14) 0.021(10) -0.021(10) -0.005(11)
C21 0.050(7) 0.041(9) 0.024(8) 0.006(6) 0.011(7) 0.012(7)
C22 0.046(7) 0.050(9) 0.056(9) 0.030(6) -0.004(8) 0.006(6)
C23 0.064(10) 0.143(18) 0.16(2) 0.103(14) -0.045(13) -0.031(11)
C24 0.126(18) 0.113(16) 0.095(13) 0.002(10) 0.021(12) 0.092(13)
C25 0.075(13) 0.084(14) 0.079(11) 0.049(9) 0.007(10) 0.004(10)
C26 0.124(13) 0.046(8) 0.039(9) 0.011(7) 0.031(8) 0.022(7)
C27 0.167(15) 0.067(9) 0.072(13) -0.017(8) 0.038(11) -0.014(11)
C28 0.28(3) 0.109(18) 0.19(2) -0.099(15) 0.14(2) -0.05(2)
C29 0.36(3) 0.059(11) 0.18(2) 0.002(13) 0.03(2) 0.05(2)
C30 0.171(17) 0.19(3) 0.30(3) -0.19(2) -0.025(18) 0.056(17)
C31 0.052(9) 0.076(11) 0.029(7) -0.008(7) 0.011(6) 0.030(8)
C32 0.056(10) 0.081(10) 0.027(8) -0.012(8) 0.016(6) 0.024(7)
C33 0.130(17) 0.137(15) 0.079(15) -0.042(12) 0.007(12) 0.087(14)
C34 0.083(11) 0.074(13) 0.042(10) -0.015(9) 0.011(8) -0.003(9)
C35 0.117(16) 0.119(13) 0.031(10) -0.019(10) 0.014(10) -0.035(11)
C36 0.102(12) 0.135(9) 0.044(12) 0.006(11) 0.004(9) 0.081(9)
C37 0.166(18) 0.168(12) 0.145(17) 0.065(17) -0.008(13) 0.103(13)
C38 0.24(3) 0.26(3) 0.33(3) 0.03(3) 0.07(3) 0.22(2)
C39 0.29(3) 0.22(3) 0.21(2) 0.11(2) -0.11(2) 0.11(2)
C40 0.20(2) 0.191(18) 0.42(4) 0.18(3) -0.13(2) 0.076(17)
C41 0.037(9) 0.115(8) 0.030(8) -0.022(7) 0.011(6) -0.022(9)
C42 0.058(10) 0.098(9) 0.051(8) -0.021(9) 0.000(7) -0.016(8)
C43 0.086(13) 0.114(16) 0.046(9) -0.004(9) 0.004(9) -0.002(12)
C44 0.045(9) 0.106(14) 0.111(16) -0.010(13) -0.004(9) 0.001(9)
C45 0.108(17) 0.106(10) 0.069(14) -0.031(10) -0.001(12) -0.016(10)
C46 0.030(9) 0.266(16) 0.039(10) -0.037(11) -0.006(8) 0.018(9)
C47 0.059(12) 0.242(18) 0.080(11) -0.019(12) 0.015(9) 0.050(10)
C48 0.15(2) 0.16(2) 0.092(13) 0.023(15) 0.036(12) 0.012(17)
C49 0.060(17) 0.42(3) 0.19(2) 0.01(3) 0.011(16) -0.043(18)
C50 0.12(2) 0.27(2) 0.25(3) 0.15(2) 0.133(19) 0.108(16)
C51 0.063(12) 0.239(16) 0.046(8) -0.039(10) -0.005(9) 0.025(10)
C52 0.106(15) 0.33(2) 0.082(13) -0.064(11) -0.030(13) 0.117(14)
C53 0.116(17) 0.38(4) 0.33(4) -0.01(3) 0.02(2) 0.113(18)
C54 0.33(4) 0.32(4) 0.128(15) -0.007(16) 0.02(2) 0.22(3)
C55 0.24(3) 0.25(2) 0.19(3) -0.04(2) -0.09(3) 0.13(2)
C56 0.080(12) 0.230(16) 0.037(8) -0.017(11) 0.015(9) -0.083(11)
C57 0.119(17) 0.29(2) 0.061(12) -0.006(13) 0.023(9) -0.127(14)
C58 0.22(3) 0.49(4) 0.23(3) -0.16(3) 0.16(2) -0.27(3)
C59 0.22(3) 0.29(2) 0.24(3) 0.08(2) -0.06(2) -0.162(19)
C60 0.12(2) 0.36(4) 0.125(17) 0.02(2) -0.017(13) -0.17(2)
C61 0.090(9) 0.056(11) 0.037(9) -0.003(7) 0.021(7) -0.030(8)
C62 0.086(10) 0.075(10) 0.047(8) -0.005(8) 0.029(8) -0.028(8)
C63 0.065(14) 0.145(18) 0.064(9) 0.027(11) 0.026(9) -0.017(12)
C64 0.109(15) 0.102(12) 0.091(15) 0.004(12) 0.018(13) 0.000(11)
C65 0.106(16) 0.126(14) 0.119(15) -0.061(14) 0.075(13) -0.070(12)
C66 0.089(12) 0.063(7) 0.067(10) 0.032(7) -0.028(10) -0.025(9)
C67 0.151(16) 0.077(9) 0.121(15) 0.080(9) -0.019(11) -0.020(12)
C68 0.34(3) 0.082(17) 0.20(2) 0.004(15) -0.08(2) 0.06(2)
C69 0.121(16) 0.133(19) 0.120(17) 0.068(14) -0.007(12) 0.039(14)
C70 0.126(17) 0.18(2) 0.44(4) 0.25(3) -0.013(19) -0.005(17)
C71 0.040(9) 0.048(9) 0.039(8) -0.017(7) 0.015(7) -0.011(6)
C72 0.054(11) 0.074(10) 0.076(10) 0.000(9) 0.007(7) -0.034(7)
C73 0.22(3) 0.18(2) 0.079(11) -0.021(15) -0.002(12) -0.165(18)
C74 0.14(2) 0.059(11) 0.40(4) -0.04(2) -0.01(2) -0.010(12)
C75 0.149(19) 0.17(2) 0.121(15) -0.070(17) 0.075(14) -0.124(15)
C76 0.030(8) 0.034(8) 0.045(9) 0.007(6) 0.019(7) -0.007(6)
C77 0.062(10) 0.062(11) 0.096(11) 0.014(7) 0.031(9) 0.026(7)
C78 0.064(10) 0.096(16) 0.23(2) 0.086(15) 0.059(13) 0.036(9)
C79 0.20(2) 0.099(17) 0.149(15) -0.051(13) 0.023(18) 0.062(16)
C80 0.053(12) 0.057(12) 0.154(15) 0.044(10) 0.032(12) 0.024(9)
C81 0.060(7) 0.090(11) 0.027(6) -0.013(8) 0.006(7) -0.036(10)
C82 0.099(11) 0.172(15) 0.039(8) -0.042(11) -0.008(9) -0.049(14)
C83 0.37(3) 0.158(15) 0.18(3) -0.083(16) -0.11(3) -0.08(2)
C84 0.091(11) 0.53(4) 0.11(2) -0.14(3) -0.055(13) -0.02(2)
C85 0.24(3) 0.37(3) 0.025(9) -0.018(17) -0.019(14) -0.15(3)
C86 0.042(8) 0.028(7) 0.086(11) -0.008(7) 0.025(8) -0.005(6)
C87 0.062(10) 0.029(8) 0.142(14) 0.001(9) 0.025(9) 0.007(7)
C88 0.34(3) 0.11(2) 0.20(2) -0.007(17) 0.107(18) 0.13(2)
C89 0.27(3) 0.047(14) 0.33(3) 0.056(18) -0.19(2) -0.015(15)
C90 0.15(2) 0.074(15) 0.35(3) 0.12(2) 0.034(19) -0.014(13)
C91 0.049(10) 0.047(8) 0.053(9) -0.018(7) 0.028(6) -0.015(7)
C92 0.069(11) 0.058(8) 0.059(10) -0.024(7) 0.037(6) -0.007(8)
C93 0.084(12) 0.142(18) 0.072(12) -0.066(12) 0.031(8) -0.027(11)
C94 0.059(11) 0.085(12) 0.073(13) -0.009(10) 0.044(9) 0.003(9)
C95 0.119(16) 0.050(9) 0.119(16) -0.023(10) 0.076(11) 0.003(10)
C96 0.038(7) 0.053(7) 0.046(10) -0.006(8) 0.024(7) 0.004(6)
C97 0.053(9) 0.071(9) 0.081(11) -0.008(9) 0.018(7) 0.028(7)
C98 0.14(2) 0.17(2) 0.16(2) -0.030(18) -0.078(15) 0.044(15)
C99 0.15(2) 0.19(2) 0.096(14) 0.038(14) 0.067(12) 0.133(17)
C100 0.087(16) 0.108(14) 0.21(2) 0.074(15) 0.032(15) 0.040(11)
C101 0.056(9) 0.049(8) 0.059(11) 0.007(7) 0.001(7) -0.014(7)
C102 0.088(11) 0.078(12) 0.119(13) 0.018(8) -0.020(12) 0.021(8)
C103 0.068(10) 0.24(3) 0.24(3) -0.05(2) 0.008(18) 0.011(13)
C104 0.26(3) 0.17(3) 0.165(18) 0.089(17) 0.04(2) 0.11(2)
C105 0.129(19) 0.113(18) 0.172(18) -0.027(13) 0.009(17) 0.066(14)
C106 0.047(10) 0.050(10) 0.046(6) 0.003(7) 0.007(7) -0.017(7)
C107 0.074(11) 0.068(11) 0.049(8) 0.016(7) 0.008(7) -0.036(7)
C108 0.107(16) 0.097(13) 0.087(13) 0.023(9) 0.061(12) 0.020(11)
C109 0.122(15) 0.085(14) 0.089(14) 0.047(11) 0.060(11) 0.027(11)
C110 0.141(17) 0.23(2) 0.091(16) 0.047(15) 0.003(13) -0.145(17)
N1 0.058(8) 0.032(7) 0.058(8) -0.003(6) 0.015(6) 0.000(6)
C200 0.040(9) 0.038(9) 0.080(11) -0.008(8) 0.016(7) -0.004(6)
C201 0.049(11) 0.066(13) 0.142(18) 0.015(12) -0.017(10) -0.009(8)
C202 0.043(11) 0.024(8) 0.102(14) -0.002(8) 0.003(9) 0.002(7)
C203 0.067(10) 0.038(9) 0.047(9) 0.017(7) 0.024(7) 0.014(8)
C204 0.142(17) 0.072(13) 0.070(12) 0.038(10) 0.064(12) 0.066(12)
C205 0.077(13) 0.066(12) 0.056(9) 0.017(9) 0.036(8) -0.001(10)
N2 0.087(11) 0.144(11) 0.041(8) 0.002(9) 0.012(7) -0.047(10)
C210 0.088(14) 0.154(13) 0.082(11) -0.024(13) 0.010(10) -0.010(14)
C211 0.125(19) 0.138(17) 0.085(11) 0.004(13) 0.047(13) -0.001(15)
C212 0.18(2) 0.19(2) 0.076(13) -0.037(16) 0.055(14) -0.045(17)
C213 0.088(15) 0.186(15) 0.087(14) 0.037(13) -0.024(11) -0.060(14)
C214 0.13(2) 0.156(14) 0.17(2) 0.040(16) -0.095(18) -0.068(16)
C215 0.069(15) 0.18(2) 0.084(14) 0.000(14) -0.004(10) -0.037(14)
N3 0.075(9) 0.133(12) 0.038(8) -0.017(8) 0.015(7) 0.007(8)
C220 0.214(16) 0.065(13) 0.045(12) 0.026(9) 0.024(14) -0.021(12)
C221 0.106(14) 0.24(3) 0.115(19) 0.030(19) 0.016(16) -0.080(14)
C222 0.54(4) 0.11(2) 0.11(2) -0.021(15) 0.05(3) -0.07(2)
C223 0.108(13) 0.31(2) 0.101(15) 0.056(17) -0.004(14) 0.086(14)
C224 0.18(3) 0.51(4) 0.14(2) 0.14(3) 0.01(2) 0.13(3)
C225 0.080(16) 0.46(4) 0.097(19) 0.07(2) -0.001(15) -0.07(2)
N4 0.168(14) 0.102(12) 0.046(9) 0.005(9) -0.003(11) -0.033(10)
C230 0.27(2) 0.089(15) 0.036(11) -0.010(10) 0.026(15) -0.066(13)
C231 0.211(18) 0.18(3) 0.17(3) -0.04(2) 0.07(2) -0.094(17)
C232 0.40(4) 0.108(19) 0.13(2) -0.050(15) 0.08(3) -0.093(19)
C233 0.185(16) 0.177(19) 0.041(12) -0.045(12) -0.045(16) 0.030(13)
C234 0.049(12) 0.27(3) 0.087(16) -0.112(16) -0.013(11) 0.016(13)
C235 0.40(4) 0.23(3) 0.061(15) -0.050(14) -0.06(2) 0.17(2)
N5 0.174(15) 0.197(18) 0.045(11) -0.024(11) -0.043(11) -0.025(15)
C240 0.176(17) 0.32(3) 0.107(18) -0.086(18) -0.041(17) 0.06(2)
C241 0.14(3) 0.39(3) 0.22(3) -0.07(3) 0.08(2) -0.04(3)
C242 0.27(3) 0.45(4) 0.15(3) -0.16(3) -0.06(2) 0.11(4)
C243 0.33(2) 0.17(2) 0.074(16) 0.021(15) -0.077(19) -0.033(19)
C244 0.56(4) 0.22(3) 0.10(2) 0.017(18) -0.14(3) 0.03(3)
C245 0.30(2) 0.13(2) 0.089(18) 0.033(16) 0.00(2) -0.155(19)
N6 0.189(14) 0.063(9) 0.100(13) -0.023(9) 0.014(12) 0.043(11)
C250 0.147(15) 0.175(18) 0.134(18) -0.052(15) -0.035(14) 0.113(16)
C251 0.24(2) 0.29(4) 0.15(2) -0.02(2) -0.06(2) 0.11(3)
C252 0.088(17) 0.27(3) 0.13(2) -0.009(19) 0.002(15) 0.006(18)
C253 0.39(3) 0.067(13) 0.14(2) -0.027(12) -0.02(2) -0.025(19)
C254 0.40(3) 0.16(2) 0.13(2) -0.06(2) 0.10(3) -0.16(2)
C255 0.51(4) 0.062(12) 0.18(3) -0.042(16) -0.07(3) 0.04(2)
Cr14 0.073(9) 0.065(8) 0.059(6) -0.036(5) 0.030(6) -0.034(6)
F21 0.07(2) 0.043(11) 0.048(8) -0.014(7) 0.020(9) -0.038(10)
F22 0.068(18) 0.17(2) 0.065(15) -0.007(14) -0.004(13) -0.037(14)
F23 0.066(15) 0.040(13) 0.046(16) -0.024(9) 0.009(14) -0.029(14)
F24 0.13(2) 0.132(19) 0.095(14) -0.095(14) 0.050(13) -0.098(16)
O45 0.087(13) 0.110(14) 0.037(12) -0.021(11) 0.024(10) -0.070(12)
O46 0.093(14) 0.13(2) 0.050(15) -0.053(13) 0.017(12) -0.089(15)
C111 0.098(14) 0.118(17) 0.053(13) -0.031(12) 0.025(10) -0.081(13)
C112 0.116(15) 0.136(18) 0.087(15) -0.027(14) 0.038(13) -0.095(14)
C113 0.106(18) 0.22(3) 0.17(3) 0.00(3) 0.00(2) -0.10(2)
C114 0.17(3) 0.17(3) 0.099(18) -0.03(2) 0.07(2) -0.11(3)
C115 0.20(4) 0.14(2) 0.11(3) -0.05(2) 0.05(3) -0.14(2)
O47 0.108(19) 0.038(8) 0.062(13) -0.010(10) 0.037(15) -0.034(10)
O48 0.093(16) 0.040(10) 0.073(10) -0.017(9) 0.051(12) -0.032(12)
C116 0.101(17) 0.042(12) 0.079(10) -0.009(10) 0.038(12) -0.029(10)
C117 0.13(2) 0.050(16) 0.116(16) -0.003(12) 0.023(14) -0.016(11)
C118 0.13(3) 0.08(3) 0.12(2) 0.024(17) 0.02(2) -0.01(2)
C119 0.11(3) 0.09(3) 0.22(4) 0.01(3) -0.01(2) -0.03(2)
C120 0.17(4) 0.09(2) 0.16(3) -0.01(2) 0.04(3) 0.032(19)
Cr15 0.045(7) 0.031(5) 0.042(4) -0.006(3) 0.011(5) -0.011(4)
F21A 0.07(2) 0.041(14) 0.034(7) 0.002(8) -0.001(7) -0.020(13)
F22A 0.053(14) 0.059(12) 0.043(12) -0.002(10) -0.023(10) -0.024(10)
F23A 0.048(12) 0.051(13) 0.029(12) -0.013(10) -0.006(11) -0.026(12)
F24A 0.065(15) 0.056(10) 0.051(11) -0.025(8) 0.027(11) -0.041(10)
O45A 0.09(2) 0.12(2) 0.040(16) -0.009(12) 0.005(15) -0.073(17)
O46A 0.071(18) 0.12(2) 0.053(14) -0.021(14) 0.011(14) -0.066(16)
C511 0.098(16) 0.130(18) 0.058(13) -0.027(13) 0.024(12) -0.089(14)
C512 0.123(19) 0.16(2) 0.097(17) -0.017(14) 0.037(13) -0.112(14)
C513 0.12(3) 0.14(3) 0.15(2) -0.06(2) 0.018(18) -0.10(2)
C514 0.08(2) 0.21(3) 0.09(3) -0.04(2) 0.010(19) -0.11(2)
C515 0.17(3) 0.15(3) 0.15(3) 0.00(2) 0.05(3) -0.11(2)
O47A 0.081(19) 0.030(11) 0.052(11) -0.016(10) 0.034(15) -0.044(12)
O48A 0.086(16) 0.051(12) 0.058(10) -0.020(11) 0.036(14) -0.021(14)
C516 0.093(17) 0.027(11) 0.062(11) -0.011(10) 0.042(12) -0.030(11)
C517 0.12(2) 0.038(14) 0.094(14) 0.012(11) 0.047(13) -0.019(11)
C518 0.17(4) 0.06(3) 0.18(3) 0.05(2) 0.07(3) -0.04(2)
C519 0.12(3) 0.07(3) 0.16(2) 0.02(2) 0.006(19) -0.001(18)
C520 0.17(3) 0.11(3) 0.13(3) 0.01(2) 0.06(2) 0.06(2)
O100 0.36(5) 0.23(3) 0.67(7) -0.06(3) -0.34(5) 0.16(3)
C600 0.25(5) 0.27(4) 0.75(8) -0.11(4) -0.35(5) 0.15(4)

loop_
_atom_type_symbol
_atom_type_description
_atom_type_scat_dispersion_real
_atom_type_scat_dispersion_imag
_atom_type_scat_source
C C 0.0033 0.0016 'International Tables Vol C Tables 4.2.6.8 and 6.1.1.4'
H H 0.0000 0.0000 'International Tables Vol C Tables 4.2.6.8 and 6.1.1.4'
N N 0.0061 0.0033 'International Tables Vol C Tables 4.2.6.8 and 6.1.1.4'
O O 0.0106 0.0060 'International Tables Vol C Tables 4.2.6.8 and 6.1.1.4'
F F 0.0171 0.0103 'International Tables Vol C Tables 4.2.6.8 and 6.1.1.4'
Cr Cr 0.3209 0.6236 'International Tables Vol C Tables 4.2.6.8 and 6.1.1.4'

loop_
_geom_angle_atom_site_label_1
_geom_angle_atom_site_label_2
_geom_angle_atom_site_label_3
_geom_angle
_geom_angle_site_symmetry_1
_geom_angle_site_symmetry_3
_geom_angle_publ_flag
F1 Cr1 F2 89.3(4) . . ?
F1 Cr1 F3 92.7(4) . . ?
F2 Cr1 F3 94.6(4) . . ?
F1 Cr1 F4 177.5(4) . . ?
F2 Cr1 F4 89.9(4) . . ?
F3 Cr1 F4 89.8(4) . . ?
F1 Cr1 O3 86.2(4) . . ?
F2 Cr1 O3 90.1(4) . . ?
F3 Cr1 O3 175.1(5) . . ?
F4 Cr1 O3 91.4(4) . . ?
F1 Cr1 O2 91.6(5) . . ?
F2 Cr1 O2 177.5(5) . . ?
F3 Cr1 O2 87.7(5) . . ?
F4 Cr1 O2 89.1(4) . . ?
O3 Cr1 O2 87.6(5) . . ?
F4 Cr2 F5 90.6(4) . . ?
F4 Cr2 O4 95.9(4) . . ?
F5 Cr2 O4 173.4(4) . . ?
F4 Cr2 O1 90.2(4) . . ?
F5 Cr2 O1 91.5(4) . . ?
O4 Cr2 O1 90.0(4) . . ?
F4 Cr2 O6 178.5(4) . . ?
F5 Cr2 O6 88.1(4) . . ?
O4 Cr2 O6 85.4(4) . . ?
O1 Cr2 O6 90.5(5) . . ?
F4 Cr2 O8 85.9(4) . . ?
F5 Cr2 O8 90.3(4) . . ?
O4 Cr2 O8 88.7(5) . . ?
O1 Cr2 O8 175.7(5) . . ?
O6 Cr2 O8 93.5(5) . . ?
F5 Cr3 O5 93.6(4) . . ?
F5 Cr3 F6 87.5(4) . . ?
O5 Cr3 F6 176.3(4) . . ?
F5 Cr3 O9 88.9(4) . . ?
O5 Cr3 O9 86.4(4) . . ?
F6 Cr3 O9 90.1(4) . . ?
F5 Cr3 O11 177.5(5) . . ?
O5 Cr3 O11 88.1(5) . . ?
F6 Cr3 O11 90.9(5) . . ?
O9 Cr3 O11 93.1(4) . . ?
F5 Cr3 O7 89.0(4) . . ?
O5 Cr3 O7 92.8(5) . . ?
F6 Cr3 O7 90.7(5) . . ?
O9 Cr3 O7 177.6(5) . . ?
O11 Cr3 O7 89.1(5) . . ?
F7 Cr4 F6 91.4(4) . . ?
F7 Cr4 O12 175.0(4) . . ?
F6 Cr4 O12 92.8(4) . . ?
F7 Cr4 O15 90.8(5) . . ?
F6 Cr4 O15 88.6(4) . . ?
O12 Cr4 O15 86.6(5) . . ?
F7 Cr4 O10 90.2(4) . . ?
F6 Cr4 O10 90.9(4) . . ?
O12 Cr4 O10 92.4(5) . . ?
O15 Cr4 O10 178.8(5) . . ?
F7 Cr4 O13 91.2(4) . . ?
F6 Cr4 O13 177.4(5) . . ?
O12 Cr4 O13 84.5(4) . . ?
O15 Cr4 O13 91.2(4) . . ?
O10 Cr4 O13 89.2(4) . . ?
F8 Cr5 F7 91.6(4) . . ?
F8 Cr5 O16 90.8(5) . . ?
F7 Cr5 O16 89.4(5) . . ?
F8 Cr5 O19 90.2(5) . . ?
F7 Cr5 O19 177.5(6) . . ?
O16 Cr5 O19 88.9(7) . . ?
F8 Cr5 O14 174.1(5) . . ?
F7 Cr5 O14 93.7(4) . . ?
O16 Cr5 O14 91.8(5) . . ?
O19 Cr5 O14 84.5(5) . . ?
F8 Cr5 O17 90.4(5) . . ?
F7 Cr5 O17 90.2(4) . . ?
O16 Cr5 O17 178.8(6) . . ?
O19 Cr5 O17 91.5(6) . . ?
O14 Cr5 O17 87.1(5) . . ?
F9 Cr6 O21 93.1(5) . . ?
F9 Cr6 O24 90.6(5) . . ?
O21 Cr6 O24 92.1(7) . . ?
F9 Cr6 F8 89.3(4) . . ?
O21 Cr6 F8 88.3(6) . . ?
O24 Cr6 F8 179.7(6) . . ?
F9 Cr6 O18 91.1(4) . . ?
O21 Cr6 O18 175.4(5) . . ?
O24 Cr6 O18 89.8(6) . . ?
F8 Cr6 O18 89.8(4) . . ?
F9 Cr6 O20 175.9(6) . . ?
O21 Cr6 O20 86.5(6) . . ?
O24 Cr6 O20 85.3(6) . . ?
F8 Cr6 O20 94.7(6) . . ?
O18 Cr6 O20 89.5(5) . . ?
F10 Cr7 F12 92.1(4) . . ?
F10 Cr7 F11 92.0(5) . . ?
F12 Cr7 F11 89.9(4) . . ?
F10 Cr7 F9 89.0(4) . . ?
F12 Cr7 F9 178.7(4) . . ?
F11 Cr7 F9 90.7(4) . . ?
F10 Cr7 O23 177.7(6) . . ?
F12 Cr7 O23 88.3(4) . . ?
F11 Cr7 O23 90.2(5) . . ?
F9 Cr7 O23 90.6(4) . . ?
F10 Cr7 O22 88.1(5) . . ?
F12 Cr7 O22 89.5(5) . . ?
F11 Cr7 O22 179.4(5) . . ?
F9 Cr7 O22 89.9(5) . . ?
O23 Cr7 O22 89.6(6) . . ?
F15 Cr8 F14 92.3(4) . . ?
F15 Cr8 F13 93.4(4) . . ?
F14 Cr8 F13 89.2(5) . . ?
F15 Cr8 F16 89.1(3) . . ?
F14 Cr8 F16 178.2(5) . . ?
F13 Cr8 F16 89.6(4) . . ?
F15 Cr8 O25 178.7(5) . . ?
F14 Cr8 O25 88.1(5) . . ?
F13 Cr8 O25 87.8(5) . . ?
F16 Cr8 O25 90.5(4) . . ?
F15 Cr8 O27 90.9(5) . . ?
F14 Cr8 O27 89.5(5) . . ?
F13 Cr8 O27 175.5(5) . . ?
F16 Cr8 O27 91.6(4) . . ?
O25 Cr8 O27 87.8(5) . . ?
F16 Cr9 F17 90.2(3) . . ?
F16 Cr9 O26 93.1(4) . . ?
F17 Cr9 O26 176.0(4) . . ?
F16 Cr9 O28 91.7(4) . . ?
F17 Cr9 O28 90.5(4) . . ?
O26 Cr9 O28 91.5(5) . . ?
F16 Cr9 O29 178.3(4) . . ?
F17 Cr9 O29 90.7(4) . . ?
O26 Cr9 O29 86.0(4) . . ?
O28 Cr9 O29 86.9(4) . . ?
F16 Cr9 O31 89.6(4) . . ?
F17 Cr9 O31 89.1(3) . . ?
O26 Cr9 O31 88.9(4) . . ?
O28 Cr9 O31 178.6(4) . . ?
O29 Cr9 O31 91.8(4) . . ?
F17 Cr10 F18 90.0(3) . . ?
F17 Cr10 O33 179.9(5) . . ?
F18 Cr10 O33 89.9(4) . . ?
F17 Cr10 O32 89.6(3) . . ?
F18 Cr10 O32 90.7(3) . . ?
O33 Cr10 O32 90.5(4) . . ?
F17 Cr10 O30 94.7(4) . . ?
F18 Cr10 O30 175.1(4) . . ?
O33 Cr10 O30 85.4(4) . . ?
O32 Cr10 O30 90.5(4) . . ?
F17 Cr10 O35 86.9(4) . . ?
F18 Cr10 O35 91.3(3) . . ?
O33 Cr10 O35 93.1(4) . . ?
O32 Cr10 O35 175.9(4) . . ?
O30 Cr10 O35 87.8(4) . . ?
F19 Cr11 F18 91.4(3) . . ?
F19 Cr11 O34 173.9(4) . . ?
F18 Cr11 O34 93.8(4) . . ?
F19 Cr11 O37 90.0(4) . . ?
F18 Cr11 O37 176.8(4) . . ?
O34 Cr11 O37 85.0(4) . . ?
F19 Cr11 O36 91.7(4) . . ?
F18 Cr11 O36 88.7(4) . . ?
O34 Cr11 O36 91.6(5) . . ?
O37 Cr11 O36 88.4(4) . . ?
F19 Cr11 O39 91.6(4) . . ?
F18 Cr11 O39 88.6(4) . . ?
O34 Cr11 O39 85.4(5) . . ?
O37 Cr11 O39 94.3(4) . . ?
O36 Cr11 O39 175.8(4) . . ?
F20 Cr12 F19 90.3(3) . . ?
F20 Cr12 O43 92.0(4) . . ?
F19 Cr12 O43 176.2(4) . . ?
F20 Cr12 O40 90.2(4) . . ?
F19 Cr12 O40 89.8(4) . . ?
O43 Cr12 O40 87.2(4) . . ?
F20 Cr12 O41 90.6(4) . . ?
F19 Cr12 O41 91.4(4) . . ?
O43 Cr12 O41 91.6(4) . . ?
O40 Cr12 O41 178.6(4) . . ?
F20 Cr12 O38 176.2(4) . . ?
F19 Cr12 O38 92.7(4) . . ?
O43 Cr12 O38 85.2(4) . . ?
O40 Cr12 O38 92.1(4) . . ?
O41 Cr12 O38 87.0(4) . . ?
F21 Cr13 O47A 89(2) . . ?
F21 Cr13 O45 93(2) . . ?
O47A Cr13 O45 83(3) . . ?
F21 Cr13 F21A 12(3) . . ?
O47A Cr13 F21A 96(2) . . ?
O45 Cr13 F21A 85(2) . . ?
F21 Cr13 F20 85.2(17) . . ?
O47A Cr13 F20 94.6(11) . . ?
O45 Cr13 F20 176.7(19) . . ?
F21A Cr13 F20 93.5(16) . . ?
F21 Cr13 O44 175.3(17) . . ?
O47A Cr13 O44 87.1(17) . . ?
O45 Cr13 O44 88.8(17) . . ?
F21A Cr13 O44 172.7(15) . . ?
F20 Cr13 O44 92.6(4) . . ?
F21 Cr13 O45A 101(2) . . ?
O47A Cr13 O45A 91(2) . . ?
O45 Cr13 O45A 12(3) . . ?
F21A Cr13 O45A 92(2) . . ?
F20 Cr13 O45A 171.5(13) . . ?
O44 Cr13 O45A 81.4(15) . . ?
F21 Cr13 O42 94.1(17) . . ?
O47A Cr13 O42 175.4(12) . . ?
O45 Cr13 O42 94(2) . . ?
F21A Cr13 O42 86.1(13) . . ?
F20 Cr13 O42 89.2(4) . . ?
O44 Cr13 O42 90.0(5) . . ?
O45A Cr13 O42 85(2) . . ?
F21 Cr13 O47 86(2) . . ?
O47A Cr13 O47 13(2) . . ?
O45 Cr13 O47 95(3) . . ?
F21A Cr13 O47 95(2) . . ?
F20 Cr13 O47 82.0(14) . . ?
O44 Cr13 O47 90.1(19) . . ?
O45A Cr13 O47 104(3) . . ?
O42 Cr13 O47 171.2(15) . . ?
Cr2 F4 Cr1 123.3(4) . . ?
Cr3 F5 Cr2 123.0(5) . . ?
Cr4 F6 Cr3 122.1(5) . . ?
Cr4 F7 Cr5 122.3(4) . . ?
Cr5 F8 Cr6 122.8(5) . . ?
Cr6 F9 Cr7 123.7(4) . . ?
Cr9 F16 Cr8 124.3(4) . . ?
Cr10 F17 Cr9 123.0(4) . . ?
Cr10 F18 Cr11 121.4(3) . . ?
Cr11 F19 Cr12 122.3(4) . . ?
Cr12 F20 Cr13 124.6(4) . . ?
C1 O1 Cr2 128.2(11) . . ?
C1 O2 Cr1 133.2(11) . . ?
C6 O3 Cr1 129.4(10) . . ?
C6 O4 Cr2 134.4(11) . . ?
C11 O5 Cr3 132.9(11) . . ?
C11 O6 Cr2 129.1(11) . . ?
C16 O7 Cr3 127.1(11) . . ?
C16 O8 Cr2 132.2(11) . . ?
C21 O9 Cr3 136.9(11) . . ?
C21 O10 Cr4 128.2(10) . . ?
C26 O11 Cr3 127.0(12) . . ?
C26 O12 Cr4 133.4(11) . . ?
C31 O13 Cr4 129.7(10) . . ?
C31 O14 Cr5 135.6(10) . . ?
C36 O15 Cr4 133.2(14) . . ?
C36 O16 Cr5 126.9(14) . . ?
C41 O17 Cr5 134.6(11) . . ?
C41 O18 Cr6 125.7(13) . . ?
C46 O19 Cr5 128.9(17) . . ?
C46 O20 Cr6 129.9(17) . . ?
C51 O21 Cr6 135.4(13) . . ?
C51 O22 Cr7 128.5(16) . . ?
C56 O23 Cr7 137.1(12) . . ?
C56 O24 Cr6 129.4(14) . . ?
C61 O25 Cr8 132.7(11) . . ?
C61 O26 Cr9 135.1(10) . . ?
C66 O27 Cr8 134.5(11) . . ?
C66 O28 Cr9 128.2(13) . . ?
C71 O29 Cr9 130.7(10) . . ?
C71 O30 Cr10 133.5(10) . . ?
C76 O31 Cr9 136.7(9) . . ?
C76 O32 Cr10 129.1(9) . . ?
C81 O33 Cr10 127.0(11) . . ?
C81 O34 Cr11 132.6(10) . . ?
C86 O35 Cr10 133.7(9) . . ?
C86 O36 Cr11 126.9(10) . . ?
C91 O37 Cr11 132.0(10) . . ?
C91 O38 Cr12 131.2(10) . . ?
C96 O39 Cr11 133.3(10) . . ?
C96 O40 Cr12 129.4(11) . . ?
C101 O41 Cr12 135.1(11) . . ?
C101 O42 Cr13 129.8(12) . . ?
C106 O43 Cr12 128.7(10) . . ?
C106 O44 Cr13 136.3(10) . . ?
O1 C1 O2 127.3(17) . . ?
O1 C1 C2 118.1(14) . . ?
O2 C1 C2 114.4(14) . . ?
C5 C2 C4 112.3(12) . . ?
C5 C2 C3 109.9(12) . . ?
C4 C2 C3 108.8(12) . . ?
C5 C2 C1 110.3(11) . . ?
C4 C2 C1 108.9(11) . . ?
C3 C2 C1 106.5(11) . . ?
C2 C3 H3A 109.5 . . ?
C2 C3 H3B 109.5 . . ?
H3A C3 H3B 109.5 . . ?
C2 C3 H3C 109.5 . . ?
H3A C3 H3C 109.5 . . ?
H3B C3 H3C 109.5 . . ?
C2 C4 H4A 109.5 . . ?
C2 C4 H4B 109.5 . . ?
H4A C4 H4B 109.5 . . ?
C2 C4 H4C 109.5 . . ?
H4A C4 H4C 109.5 . . ?
H4B C4 H4C 109.5 . . ?
C2 C5 H5A 109.5 . . ?
C2 C5 H5B 109.5 . . ?
H5A C5 H5B 109.5 . . ?
C2 C5 H5C 109.5 . . ?
H5A C5 H5C 109.5 . . ?
H5B C5 H5C 109.5 . . ?
O3 C6 O4 125.9(15) . . ?
O3 C6 C7 118.5(14) . . ?
O4 C6 C7 115.6(15) . . ?
C9 C7 C8 110.0(13) . . ?
C9 C7 C10 109.0(14) . . ?
C8 C7 C10 109.5(14) . . ?
C9 C7 C6 105.0(14) . . ?
C8 C7 C6 114.0(13) . . ?
C10 C7 C6 109.1(13) . . ?
C7 C8 H8A 109.5 . . ?
C7 C8 H8B 109.5 . . ?
H8A C8 H8B 109.5 . . ?
C7 C8 H8C 109.5 . . ?
H8A C8 H8C 109.5 . . ?
H8B C8 H8C 109.5 . . ?
C7 C9 H9A 109.5 . . ?
C7 C9 H9B 109.5 . . ?
H9A C9 H9B 109.5 . . ?
C7 C9 H9C 109.5 . . ?
H9A C9 H9C 109.5 . . ?
H9B C9 H9C 109.5 . . ?
C7 C10 H10A 109.5 . . ?
C7 C10 H10B 109.5 . . ?
H10A C10 H10B 109.5 . . ?
C7 C10 H10C 109.5 . . ?
H10A C10 H10C 109.5 . . ?
H10B C10 H10C 109.5 . . ?
O5 C11 O6 121.7(17) . . ?
O5 C11 C12 121.1(15) . . ?
O6 C11 C12 117.0(15) . . ?
C11 C12 C13 108.6(13) . . ?
C11 C12 C14 108.1(13) . . ?
C13 C12 C14 108.2(12) . . ?
C11 C12 C15 109.7(14) . . ?
C13 C12 C15 110.4(12) . . ?
C14 C12 C15 111.7(13) . . ?
C12 C13 H13A 109.5 . . ?
C12 C13 H13B 109.5 . . ?
H13A C13 H13B 109.5 . . ?
C12 C13 H13C 109.5 . . ?
H13A C13 H13C 109.5 . . ?
H13B C13 H13C 109.5 . . ?
C12 C14 H14A 109.5 . . ?
C12 C14 H14B 109.5 . . ?
H14A C14 H14B 109.5 . . ?
C12 C14 H14C 109.5 . . ?
H14A C14 H14C 109.5 . . ?
H14B C14 H14C 109.5 . . ?
C12 C15 H15A 109.5 . . ?
C12 C15 H15B 109.5 . . ?
H15A C15 H15B 109.5 . . ?
C12 C15 H15C 109.5 . . ?
H15A C15 H15C 109.5 . . ?
H15B C15 H15C 109.5 . . ?
O8 C16 O7 124.6(16) . . ?
O8 C16 C17 118.5(15) . . ?
O7 C16 C17 116.8(16) . . ?
C19 C17 C20 111.3(13) . . ?
C19 C17 C16 110.0(13) . . ?
C20 C17 C16 107.1(13) . . ?
C19 C17 C18 109.4(13) . . ?
C20 C17 C18 109.8(13) . . ?
C16 C17 C18 109.2(14) . . ?
C17 C18 H18A 109.5 . . ?
C17 C18 H18B 109.5 . . ?
H18A C18 H18B 109.5 . . ?
C17 C18 H18C 109.5 . . ?
H18A C18 H18C 109.5 . . ?
H18B C18 H18C 109.5 . . ?
C17 C19 H19A 109.5 . . ?
C17 C19 H19B 109.5 . . ?
H19A C19 H19B 109.5 . . ?
C17 C19 H19C 109.5 . . ?
H19A C19 H19C 109.5 . . ?
H19B C19 H19C 109.5 . . ?
C17 C20 H20A 109.5 . . ?
C17 C20 H20B 109.5 . . ?
H20A C20 H20B 109.5 . . ?
C17 C20 H20C 109.5 . . ?
H20A C20 H20C 109.5 . . ?
H20B C20 H20C 109.5 . . ?
O9 C21 O10 125.3(14) . . ?
O9 C21 C22 115.6(13) . . ?
O10 C21 C22 119.1(13) . . ?
C23 C22 C25 111.9(12) . . ?
C23 C22 C24 106.9(13) . . ?
C25 C22 C24 112.0(13) . . ?
C23 C22 C21 110.9(13) . . ?
C25 C22 C21 110.6(12) . . ?
C24 C22 C21 104.2(11) . . ?
C22 C23 H23A 109.5 . . ?
C22 C23 H23B 109.5 . . ?
H23A C23 H23B 109.5 . . ?
C22 C23 H23C 109.5 . . ?
H23A C23 H23C 109.5 . . ?
H23B C23 H23C 109.5 . . ?
C22 C24 H24A 109.5 . . ?
C22 C24 H24B 109.5 . . ?
H24A C24 H24B 109.5 . . ?
C22 C24 H24C 109.5 . . ?
H24A C24 H24C 109.5 . . ?
H24B C24 H24C 109.5 . . ?
C22 C25 H25A 109.5 . . ?
C22 C25 H25B 109.5 . . ?
H25A C25 H25B 109.5 . . ?
C22 C25 H25C 109.5 . . ?
H25A C25 H25C 109.5 . . ?
H25B C25 H25C 109.5 . . ?
O12 C26 O11 128.5(17) . . ?
O12 C26 C27 118.1(15) . . ?
O11 C26 C27 113.4(16) . . ?
C30 C27 C28 116.2(17) . . ?
C30 C27 C29 107.4(16) . . ?
C28 C27 C29 102.0(15) . . ?
C30 C27 C26 108.2(17) . . ?
C28 C27 C26 111.6(16) . . ?
C29 C27 C26 111.3(16) . . ?
C27 C28 H28A 109.5 . . ?
C27 C28 H28B 109.5 . . ?
H28A C28 H28B 109.5 . . ?
C27 C28 H28C 109.5 . . ?
H28A C28 H28C 109.5 . . ?
H28B C28 H28C 109.5 . . ?
C27 C29 H29A 109.5 . . ?
C27 C29 H29B 109.5 . . ?
H29A C29 H29B 109.5 . . ?
C27 C29 H29C 109.5 . . ?
H29A C29 H29C 109.5 . . ?
H29B C29 H29C 109.5 . . ?
C27 C30 H30A 109.5 . . ?
C27 C30 H30B 109.5 . . ?
H30A C30 H30B 109.5 . . ?
C27 C30 H30C 109.5 . . ?
H30A C30 H30C 109.5 . . ?
H30B C30 H30C 109.5 . . ?
O13 C31 O14 122.6(15) . . ?
O13 C31 C32 121.1(16) . . ?
O14 C31 C32 116.2(15) . . ?
C31 C32 C34 111.6(13) . . ?
C31 C32 C35 108.8(13) . . ?
C34 C32 C35 110.6(12) . . ?
C31 C32 C33 106.8(13) . . ?
C34 C32 C33 109.0(12) . . ?
C35 C32 C33 110.0(13) . . ?
C32 C33 H33A 109.5 . . ?
C32 C33 H33B 109.5 . . ?
H33A C33 H33B 109.5 . . ?
C32 C33 H33C 109.5 . . ?
H33A C33 H33C 109.5 . . ?
H33B C33 H33C 109.5 . . ?
C32 C34 H34A 109.5 . . ?
C32 C34 H34B 109.5 . . ?
H34A C34 H34B 109.5 . . ?
C32 C34 H34C 109.5 . . ?
H34A C34 H34C 109.5 . . ?
H34B C34 H34C 109.5 . . ?
C32 C35 H35A 109.5 . . ?
C32 C35 H35B 109.5 . . ?
H35A C35 H35B 109.5 . . ?
C32 C35 H35C 109.5 . . ?
H35A C35 H35C 109.5 . . ?
H35B C35 H35C 109.5 . . ?
O16 C36 O15 127(2) . . ?
O16 C36 C37 112(2) . . ?
O15 C36 C37 121(2) . . ?
C40 C37 C36 107(2) . . ?
C40 C37 C39 114.8(18) . . ?
C36 C37 C39 115(2) . . ?
C40 C37 C38 110.2(19) . . ?
C36 C37 C38 107.6(19) . . ?
C39 C37 C38 102.1(17) . . ?
C37 C38 H38A 109.5 . . ?
C37 C38 H38B 109.5 . . ?
H38A C38 H38B 109.5 . . ?
C37 C38 H38C 109.5 . . ?
H38A C38 H38C 109.5 . . ?
H38B C38 H38C 109.5 . . ?
C37 C39 H39A 109.5 . . ?
C37 C39 H39B 109.5 . . ?
H39A C39 H39B 109.5 . . ?
C37 C39 H39C 109.5 . . ?
H39A C39 H39C 109.5 . . ?
H39B C39 H39C 109.5 . . ?
C37 C40 H40A 109.5 . . ?
C37 C40 H40B 109.5 . . ?
H40A C40 H40B 109.5 . . ?
C37 C40 H40C 109.5 . . ?
H40A C40 H40C 109.5 . . ?
H40B C40 H40C 109.5 . . ?
O18 C41 O17 126.6(18) . . ?
O18 C41 C42 117.8(17) . . ?
O17 C41 C42 115.6(14) . . ?
C43 C42 C45 111.9(13) . . ?
C43 C42 C44 107.5(12) . . ?
C45 C42 C44 110.6(13) . . ?
C43 C42 C41 107.2(13) . . ?
C45 C42 C41 112.5(14) . . ?
C44 C42 C41 107.0(13) . . ?
C42 C43 H43A 109.5 . . ?
C42 C43 H43B 109.5 . . ?
H43A C43 H43B 109.5 . . ?
C42 C43 H43C 109.5 . . ?
H43A C43 H43C 109.5 . . ?
H43B C43 H43C 109.5 . . ?
C42 C44 H44A 109.5 . . ?
C42 C44 H44B 109.5 . . ?
H44A C44 H44B 109.5 . . ?
C42 C44 H44C 109.5 . . ?
H44A C44 H44C 109.5 . . ?
H44B C44 H44C 109.5 . . ?
C42 C45 H45A 109.5 . . ?
C42 C45 H45B 109.5 . . ?
H45A C45 H45B 109.5 . . ?
C42 C45 H45C 109.5 . . ?
H45A C45 H45C 109.5 . . ?
H45B C45 H45C 109.5 . . ?
O19 C46 O20 126(2) . . ?
O19 C46 C47 127(2) . . ?
O20 C46 C47 107(2) . . ?
C50 C47 C49 115.8(17) . . ?
C50 C47 C48 113.7(16) . . ?
C49 C47 C48 107.9(16) . . ?
C50 C47 C46 92.2(19) . . ?
C49 C47 C46 117(2) . . ?
C48 C47 C46 110.2(16) . . ?
C47 C48 H48A 109.5 . . ?
C47 C48 H48B 109.5 . . ?
H48A C48 H48B 109.5 . . ?
C47 C48 H48C 109.5 . . ?
H48A C48 H48C 109.5 . . ?
H48B C48 H48C 109.5 . . ?
C47 C49 H49A 109.5 . . ?
C47 C49 H49B 109.5 . . ?
H49A C49 H49B 109.5 . . ?
C47 C49 H49C 109.5 . . ?
H49A C49 H49C 109.5 . . ?
H49B C49 H49C 109.5 . . ?
C47 C50 H50A 109.5 . . ?
C47 C50 H50B 109.5 . . ?
H50A C50 H50B 109.5 . . ?
C47 C50 H50C 109.5 . . ?
H50A C50 H50C 109.5 . . ?
H50B C50 H50C 109.5 . . ?
O22 C51 O21 126(2) . . ?
O22 C51 C52 119(2) . . ?
O21 C51 C52 114(2) . . ?
C54 C52 C53 112.3(18) . . ?
C54 C52 C55 107.2(18) . . ?
C53 C52 C55 107.3(17) . . ?
C54 C52 C51 112(2) . . ?
C53 C52 C51 104(2) . . ?
C55 C52 C51 114.7(19) . . ?
C52 C53 H53A 109.5 . . ?
C52 C53 H53B 109.5 . . ?
H53A C53 H53B 109.5 . . ?
C52 C53 H53C 109.5 . . ?
H53A C53 H53C 109.5 . . ?
H53B C53 H53C 109.5 . . ?
C52 C54 H54A 109.5 . . ?
C52 C54 H54B 109.5 . . ?
H54A C54 H54B 109.5 . . ?
C52 C54 H54C 109.5 . . ?
H54A C54 H54C 109.5 . . ?
H54B C54 H54C 109.5 . . ?
C52 C55 H55A 109.5 . . ?
C52 C55 H55B 109.5 . . ?
H55A C55 H55B 109.5 . . ?
C52 C55 H55C 109.5 . . ?
H55A C55 H55C 109.5 . . ?
H55B C55 H55C 109.5 . . ?
O24 C56 O23 122.0(18) . . ?
O24 C56 C57 119.5(17) . . ?
O23 C56 C57 118.5(17) . . ?
C56 C57 C60 113.4(17) . . ?
C56 C57 C58 109.1(19) . . ?
C60 C57 C58 113.5(18) . . ?
C56 C57 C59 105(2) . . ?
C60 C57 C59 108.2(18) . . ?
C58 C57 C59 107.2(18) . . ?
C57 C58 H58A 109.5 . . ?
C57 C58 H58B 109.5 . . ?
H58A C58 H58B 109.5 . . ?
C57 C58 H58C 109.5 . . ?
H58A C58 H58C 109.5 . . ?
H58B C58 H58C 109.5 . . ?
C57 C59 H59A 109.5 . . ?
C57 C59 H59B 109.5 . . ?
H59A C59 H59B 109.5 . . ?
C57 C59 H59C 109.5 . . ?
H59A C59 H59C 109.5 . . ?
H59B C59 H59C 109.5 . . ?
C57 C60 H60A 109.5 . . ?
C57 C60 H60B 109.5 . . ?
H60A C60 H60B 109.5 . . ?
C57 C60 H60C 109.5 . . ?
H60A C60 H60C 109.5 . . ?
H60B C60 H60C 109.5 . . ?
O25 C61 O26 124.9(16) . . ?
O25 C61 C62 120.1(15) . . ?
O26 C61 C62 115.0(14) . . ?
C63 C62 C65 112.0(13) . . ?
C63 C62 C64 108.6(13) . . ?
C65 C62 C64 110.3(14) . . ?
C63 C62 C61 108.6(13) . . ?
C65 C62 C61 110.2(13) . . ?
C64 C62 C61 107.0(14) . . ?
C62 C63 H63A 109.5 . . ?
C62 C63 H63B 109.5 . . ?
H63A C63 H63B 109.5 . . ?
C62 C63 H63C 109.5 . . ?
H63A C63 H63C 109.5 . . ?
H63B C63 H63C 109.5 . . ?
C62 C64 H64A 109.5 . . ?
C62 C64 H64B 109.5 . . ?
H64A C64 H64B 109.5 . . ?
C62 C64 H64C 109.5 . . ?
H64A C64 H64C 109.5 . . ?
H64B C64 H64C 109.5 . . ?
C62 C65 H65A 109.5 . . ?
C62 C65 H65B 109.5 . . ?
H65A C65 H65B 109.5 . . ?
C62 C65 H65C 109.5 . . ?
H65A C65 H65C 109.5 . . ?
H65B C65 H65C 109.5 . . ?
O27 C66 O28 126.8(17) . . ?
O27 C66 C67 118.4(17) . . ?
O28 C66 C67 114.8(18) . . ?
C70 C67 C69 114.4(16) . . ?
C70 C67 C68 112.9(17) . . ?
C69 C67 C68 106.5(16) . . ?
C70 C67 C66 98.6(16) . . ?
C69 C67 C66 113.0(16) . . ?
C68 C67 C66 111.5(17) . . ?
C67 C68 H68A 109.5 . . ?
C67 C68 H68B 109.5 . . ?
H68A C68 H68B 109.5 . . ?
C67 C68 H68C 109.5 . . ?
H68A C68 H68C 109.5 . . ?
H68B C68 H68C 109.5 . . ?
C67 C69 H69A 109.5 . . ?
C67 C69 H69B 109.5 . . ?
H69A C69 H69B 109.5 . . ?
C67 C69 H69C 109.5 . . ?
H69A C69 H69C 109.5 . . ?
H69B C69 H69C 109.5 . . ?
C67 C70 H70A 109.5 . . ?
C67 C70 H70B 109.5 . . ?
H70A C70 H70B 109.5 . . ?
C67 C70 H70C 109.5 . . ?
H70A C70 H70C 109.5 . . ?
H70B C70 H70C 109.5 . . ?
O29 C71 O30 124.2(14) . . ?
O29 C71 C72 118.0(14) . . ?
O30 C71 C72 117.8(14) . . ?
C73 C72 C75 116.9(14) . . ?
C73 C72 C71 114.6(14) . . ?
C75 C72 C71 111.7(13) . . ?
C73 C72 C74 101.7(15) . . ?
C75 C72 C74 108.1(15) . . ?
C71 C72 C74 101.9(14) . . ?
C72 C73 H73A 109.5 . . ?
C72 C73 H73B 109.5 . . ?
H73A C73 H73B 109.5 . . ?
C72 C73 H73C 109.5 . . ?
H73A C73 H73C 109.5 . . ?
H73B C73 H73C 109.5 . . ?
C72 C74 H74A 109.5 . . ?
C72 C74 H74B 109.5 . . ?
H74A C74 H74B 109.5 . . ?
C72 C74 H74C 109.5 . . ?
H74A C74 H74C 109.5 . . ?
H74B C74 H74C 109.5 . . ?
C72 C75 H75A 109.5 . . ?
C72 C75 H75B 109.5 . . ?
H75A C75 H75B 109.5 . . ?
C72 C75 H75C 109.5 . . ?
H75A C75 H75C 109.5 . . ?
H75B C75 H75C 109.5 . . ?
O31 C76 O32 124.6(14) . . ?
O31 C76 C77 114.5(13) . . ?
O32 C76 C77 120.7(14) . . ?
C78 C77 C80 113.0(13) . . ?
C78 C77 C76 109.1(13) . . ?
C80 C77 C76 112.5(13) . . ?
C78 C77 C79 106.2(14) . . ?
C80 C77 C79 107.7(14) . . ?
C76 C77 C79 108.1(14) . . ?
C77 C78 H78A 109.5 . . ?
C77 C78 H78B 109.5 . . ?
H78A C78 H78B 109.5 . . ?
C77 C78 H78C 109.5 . . ?
H78A C78 H78C 109.5 . . ?
H78B C78 H78C 109.5 . . ?
C77 C79 H79A 109.5 . . ?
C77 C79 H79B 109.5 . . ?
H79A C79 H79B 109.5 . . ?
C77 C79 H79C 109.5 . . ?
H79A C79 H79C 109.5 . . ?
H79B C79 H79C 109.5 . . ?
C77 C80 H80A 109.5 . . ?
C77 C80 H80B 109.5 . . ?
H80A C80 H80B 109.5 . . ?
C77 C80 H80C 109.5 . . ?
H80A C80 H80C 109.5 . . ?
H80B C80 H80C 109.5 . . ?
O34 C81 O33 124.5(15) . . ?
O34 C81 C82 114.5(15) . . ?
O33 C81 C82 120.6(16) . . ?
C84 C82 C85 116.4(17) . . ?
C84 C82 C81 107.4(15) . . ?
C85 C82 C81 111.3(15) . . ?
C84 C82 C83 104.2(16) . . ?
C85 C82 C83 107.3(16) . . ?
C81 C82 C83 109.9(17) . . ?
C82 C83 H83A 109.5 . . ?
C82 C83 H83B 109.5 . . ?
H83A C83 H83B 109.5 . . ?
C82 C83 H83C 109.5 . . ?
H83A C83 H83C 109.5 . . ?
H83B C83 H83C 109.5 . . ?
C82 C84 H84A 109.5 . . ?
C82 C84 H84B 109.5 . . ?
H84A C84 H84B 109.5 . . ?
C82 C84 H84C 109.5 . . ?
H84A C84 H84C 109.5 . . ?
H84B C84 H84C 109.5 . . ?
C82 C85 H85A 109.5 . . ?
C82 C85 H85B 109.5 . . ?
H85A C85 H85B 109.5 . . ?
C82 C85 H85C 109.5 . . ?
H85A C85 H85C 109.5 . . ?
H85B C85 H85C 109.5 . . ?
O35 C86 O36 125.2(15) . . ?
O35 C86 C87 118.6(14) . . ?
O36 C86 C87 116.1(14) . . ?
C86 C87 C89 111.3(14) . . ?
C86 C87 C90 114.4(14) . . ?
C89 C87 C90 115.8(16) . . ?
C86 C87 C88 109.4(15) . . ?
C89 C87 C88 101.5(15) . . ?
C90 C87 C88 103.2(15) . . ?
C87 C88 H88A 109.5 . . ?
C87 C88 H88B 109.5 . . ?
H88A C88 H88B 109.5 . . ?
C87 C88 H88C 109.5 . . ?
H88A C88 H88C 109.5 . . ?
H88B C88 H88C 109.5 . . ?
C87 C89 H89A 109.5 . . ?
C87 C89 H89B 109.5 . . ?
H89A C89 H89B 109.5 . . ?
C87 C89 H89C 109.5 . . ?
H89A C89 H89C 109.5 . . ?
H89B C89 H89C 109.5 . . ?
C87 C90 H90A 109.5 . . ?
C87 C90 H90B 109.5 . . ?
H90A C90 H90B 109.5 . . ?
C87 C90 H90C 109.5 . . ?
H90A C90 H90C 109.5 . . ?
H90B C90 H90C 109.5 . . ?
O37 C91 O38 124.6(14) . . ?
O37 C91 C92 118.2(14) . . ?
O38 C91 C92 116.8(14) . . ?
C95 C92 C94 110.5(12) . . ?
C95 C92 C93 109.9(13) . . ?
C94 C92 C93 110.8(12) . . ?
C95 C92 C91 107.9(13) . . ?
C94 C92 C91 110.9(12) . . ?
C93 C92 C91 106.7(13) . . ?
C92 C93 H93A 109.5 . . ?
C92 C93 H93B 109.5 . . ?
H93A C93 H93B 109.5 . . ?
C92 C93 H93C 109.5 . . ?
H93A C93 H93C 109.5 . . ?
H93B C93 H93C 109.5 . . ?
C92 C94 H94A 109.5 . . ?
C92 C94 H94B 109.5 . . ?
H94A C94 H94B 109.5 . . ?
C92 C94 H94C 109.5 . . ?
H94A C94 H94C 109.5 . . ?
H94B C94 H94C 109.5 . . ?
C92 C95 H95A 109.5 . . ?
C92 C95 H95B 109.5 . . ?
H95A C95 H95B 109.5 . . ?
C92 C95 H95C 109.5 . . ?
H95A C95 H95C 109.5 . . ?
H95B C95 H95C 109.5 . . ?
O40 C96 O39 126.4(15) . . ?
O40 C96 C97 117.8(15) . . ?
O39 C96 C97 115.7(15) . . ?
C99 C97 C100 111.1(14) . . ?
C99 C97 C98 108.3(15) . . ?
C100 C97 C98 109.8(15) . . ?
C99 C97 C96 103.8(13) . . ?
C100 C97 C96 111.3(14) . . ?
C98 C97 C96 112.4(14) . . ?
C97 C98 H98A 109.5 . . ?
C97 C98 H98B 109.5 . . ?
H98A C98 H98B 109.5 . . ?
C97 C98 H98C 109.5 . . ?
H98A C98 H98C 109.5 . . ?
H98B C98 H98C 109.5 . . ?
C97 C99 H99A 109.5 . . ?
C97 C99 H99B 109.5 . . ?
H99A C99 H99B 109.5 . . ?
C97 C99 H99C 109.5 . . ?
H99A C99 H99C 109.5 . . ?
H99B C99 H99C 109.5 . . ?
C97 C100 H10D 109.5 . . ?
C97 C100 H10E 109.5 . . ?
H10D C100 H10E 109.5 . . ?
C97 C100 H10F 109.5 . . ?
H10D C100 H10F 109.5 . . ?
H10E C100 H10F 109.5 . . ?
O42 C101 O41 127.0(17) . . ?
O42 C101 C102 116.9(16) . . ?
O41 C101 C102 115.7(16) . . ?
C104 C102 C105 113.1(16) . . ?
C104 C102 C103 103.6(15) . . ?
C105 C102 C103 110.8(16) . . ?
C104 C102 C101 108.9(17) . . ?
C105 C102 C101 110.5(15) . . ?
C103 C102 C101 109.7(16) . . ?
C102 C103 H10G 109.5 . . ?
C102 C103 H10H 109.5 . . ?
H10G C103 H10H 109.5 . . ?
C102 C103 H10I 109.5 . . ?
H10G C103 H10I 109.5 . . ?
H10H C103 H10I 109.5 . . ?
C102 C104 H10J 109.5 . . ?
C102 C104 H10K 109.5 . . ?
H10J C104 H10K 109.5 . . ?
C102 C104 H10L 109.5 . . ?
H10J C104 H10L 109.5 . . ?
H10K C104 H10L 109.5 . . ?
C102 C105 H10M 109.5 . . ?
C102 C105 H10N 109.5 . . ?
H10M C105 H10N 109.5 . . ?
C102 C105 H10O 109.5 . . ?
H10M C105 H10O 109.5 . . ?
H10N C105 H10O 109.5 . . ?
O44 C106 O43 126.4(15) . . ?
O44 C106 C107 120.6(14) . . ?
O43 C106 C107 112.9(14) . . ?
C109 C107 C110 113.6(14) . . ?
C109 C107 C108 108.6(12) . . ?
C110 C107 C108 109.6(14) . . ?
C109 C107 C106 108.8(13) . . ?
C110 C107 C106 108.4(13) . . ?
C108 C107 C106 107.8(12) . . ?
C107 C108 H10P 109.5 . . ?
C107 C108 H10Q 109.5 . . ?
H10P C108 H10Q 109.5 . . ?
C107 C108 H10R 109.5 . . ?
H10P C108 H10R 109.5 . . ?
H10Q C108 H10R 109.5 . . ?
C107 C109 H10S 109.5 . . ?
C107 C109 H10T 109.5 . . ?
H10S C109 H10T 109.5 . . ?
C107 C109 H10U 109.5 . . ?
H10S C109 H10U 109.5 . . ?
H10T C109 H10U 109.5 . . ?
C107 C110 H11A 109.5 . . ?
C107 C110 H11B 109.5 . . ?
H11A C110 H11B 109.5 . . ?
C107 C110 H11C 109.5 . . ?
H11A C110 H11C 109.5 . . ?
H11B C110 H11C 109.5 . . ?
C203 N1 C200 118.4(10) . . ?
C203 N1 H1A 107.7 . . ?
C200 N1 H1A 107.7 . . ?
C203 N1 H1B 107.7 . . ?
C200 N1 H1B 107.7 . . ?
H1A N1 H1B 107.1 . . ?
C202 C200 C201 114.4(12) . . ?
C202 C200 N1 108.7(10) . . ?
C201 C200 N1 107.7(12) . . ?
C202 C200 H200 108.7 . . ?
C201 C200 H200 108.7 . . ?
N1 C200 H200 108.7 . . ?
C200 C201 H20D 109.5 . . ?
C200 C201 H20E 109.5 . . ?
H20D C201 H20E 109.5 . . ?
C200 C201 H20F 109.5 . . ?
H20D C201 H20F 109.5 . . ?
H20E C201 H20F 109.5 . . ?
C200 C202 H20G 109.5 . . ?
C200 C202 H20H 109.5 . . ?
H20G C202 H20H 109.5 . . ?
C200 C202 H20I 109.5 . . ?
H20G C202 H20I 109.5 . . ?
H20H C202 H20I 109.5 . . ?
N1 C203 C204 107.8(12) . . ?
N1 C203 C205 110.4(12) . . ?
C204 C203 C205 112.9(11) . . ?
N1 C203 H203 108.5 . . ?
C204 C203 H203 108.5 . . ?
C205 C203 H203 108.5 . . ?
C203 C204 H20J 109.5 . . ?
C203 C204 H20K 109.5 . . ?
H20J C204 H20K 109.5 . . ?
C203 C204 H20L 109.5 . . ?
H20J C204 H20L 109.5 . . ?
H20K C204 H20L 109.5 . . ?
C203 C205 H20M 109.5 . . ?
C203 C205 H20N 109.5 . . ?
H20M C205 H20N 109.5 . . ?
C203 C205 H20O 109.5 . . ?
H20M C205 H20O 109.5 . . ?
H20N C205 H20O 109.5 . . ?
C213 N2 C210 116.5(13) . . ?
C213 N2 H2A 108.2 . . ?
C210 N2 H2A 108.2 . . ?
C213 N2 H2B 108.2 . . ?
C210 N2 H2B 108.2 . . ?
H2A N2 H2B 107.3 . . ?
C212 C210 C211 111.4(16) . . ?
C212 C210 N2 108.6(16) . . ?
C211 C210 N2 106.4(14) . . ?
C212 C210 H210 110.1 . . ?
C211 C210 H210 110.1 . . ?
N2 C210 H210 110.1 . . ?
C210 C211 H21A 109.5 . . ?
C210 C211 H21B 109.5 . . ?
H21A C211 H21B 109.5 . . ?
C210 C211 H21C 109.5 . . ?
H21A C211 H21C 109.5 . . ?
H21B C211 H21C 109.5 . . ?
C210 C212 H21D 109.5 . . ?
C210 C212 H21E 109.5 . . ?
H21D C212 H21E 109.5 . . ?
C210 C212 H21F 109.5 . . ?
H21D C212 H21F 109.5 . . ?
H21E C212 H21F 109.5 . . ?
N2 C213 C214 106.0(16) . . ?
N2 C213 C215 114.3(15) . . ?
C214 C213 C215 113.1(16) . . ?
N2 C213 H213 107.7 . . ?
C214 C213 H213 107.7 . . ?
C215 C213 H213 107.7 . . ?
C213 C214 H21G 109.5 . . ?
C213 C214 H21H 109.5 . . ?
H21G C214 H21H 109.5 . . ?
C213 C214 H21I 109.5 . . ?
H21G C214 H21I 109.5 . . ?
H21H C214 H21I 109.5 . . ?
C213 C215 H21J 109.5 . . ?
C213 C215 H21K 109.5 . . ?
H21J C215 H21K 109.5 . . ?
C213 C215 H21L 109.5 . . ?
H21J C215 H21L 109.5 . . ?
H21K C215 H21L 109.5 . . ?
C223 N3 C220 115.0(14) . . ?
C223 N3 H3D 108.5 . . ?
C220 N3 H3D 108.5 . . ?
C223 N3 H3E 108.5 . . ?
C220 N3 H3E 108.5 . . ?
H3D N3 H3E 107.5 . . ?
C222 C220 C221 112.7(19) . . ?
C222 C220 N3 108.9(15) . . ?
C221 C220 N3 105.2(13) . . ?
C222 C220 H220 110.0 . . ?
C221 C220 H220 110.0 . . ?
N3 C220 H220 110.0 . . ?
C220 C221 H22A 109.5 . . ?
C220 C221 H22B 109.5 . . ?
H22A C221 H22B 109.5 . . ?
C220 C221 H22C 109.5 . . ?
H22A C221 H22C 109.5 . . ?
H22B C221 H22C 109.5 . . ?
C220 C222 H22D 109.5 . . ?
C220 C222 H22E 109.5 . . ?
H22D C222 H22E 109.5 . . ?
C220 C222 H22F 109.5 . . ?
H22D C222 H22F 109.5 . . ?
H22E C222 H22F 109.5 . . ?
N3 C223 C224 107.2(16) . . ?
N3 C223 C225 98.2(15) . . ?
C224 C223 C225 111(2) . . ?
N3 C223 H223 113.1 . . ?
C224 C223 H223 113.1 . . ?
C225 C223 H223 113.1 . . ?
C223 C224 H22G 109.5 . . ?
C223 C224 H22H 109.5 . . ?
H22G C224 H22H 109.5 . . ?
C223 C224 H22I 109.5 . . ?
H22G C224 H22I 109.5 . . ?
H22H C224 H22I 109.5 . . ?
C223 C225 H22J 109.5 . . ?
C223 C225 H22K 109.5 . . ?
H22J C225 H22K 109.5 . . ?
C223 C225 H22L 109.5 . . ?
H22J C225 H22L 109.5 . . ?
H22K C225 H22L 109.5 . . ?
C233 N4 C230 118.1(15) . . ?
C233 N4 H4D 107.8 . . ?
C230 N4 H4D 107.8 . . ?
C233 N4 H4E 107.8 . . ?
C230 N4 H4E 107.8 . . ?
H4D N4 H4E 107.1 . . ?
C232 C230 C231 108.9(19) . . ?
C232 C230 N4 110.3(15) . . ?
C231 C230 N4 103.7(15) . . ?
C232 C230 H230 111.2 . . ?
C231 C230 H230 111.2 . . ?
N4 C230 H230 111.2 . . ?
C230 C231 H23D 109.5 . . ?
C230 C231 H23E 109.5 . . ?
H23D C231 H23E 109.5 . . ?
C230 C231 H23F 109.5 . . ?
H23D C231 H23F 109.5 . . ?
H23E C231 H23F 109.5 . . ?
C230 C232 H23G 109.5 . . ?
C230 C232 H23H 109.5 . . ?
H23G C232 H23H 109.5 . . ?
C230 C232 H23I 109.5 . . ?
H23G C232 H23I 109.5 . . ?
H23H C232 H23I 109.5 . . ?
N4 C233 C234 112.9(16) . . ?
N4 C233 C235 106.7(16) . . ?
C234 C233 C235 121.5(18) . . ?
N4 C233 H233 104.7 . . ?
C234 C233 H233 104.7 . . ?
C235 C233 H233 104.7 . . ?
C233 C234 H23J 109.5 . . ?
C233 C234 H23K 109.5 . . ?
H23J C234 H23K 109.5 . . ?
C233 C234 H23L 109.5 . . ?
H23J C234 H23L 109.5 . . ?
H23K C234 H23L 109.5 . . ?
C233 C235 H23M 109.5 . . ?
C233 C235 H23N 109.5 . . ?
H23M C235 H23N 109.5 . . ?
C233 C235 H23O 109.5 . . ?
H23M C235 H23O 109.5 . . ?
H23N C235 H23O 109.5 . . ?
C243 N5 C240 119.0(18) . . ?
C243 N5 H5D 107.6 . . ?
C240 N5 H5D 107.6 . . ?
C243 N5 H5E 107.6 . . ?
C240 N5 H5E 107.6 . . ?
H5D N5 H5E 107.0 . . ?
C242 C240 C241 106(2) . . ?
C242 C240 N5 109.6(19) . . ?
C241 C240 N5 103.5(18) . . ?
C242 C240 H240 112.3 . . ?
C241 C240 H240 112.3 . . ?
N5 C240 H240 112.3 . . ?
C240 C241 H24D 109.5 . . ?
C240 C241 H24E 109.5 . . ?
H24D C241 H24E 109.5 . . ?
C240 C241 H24F 109.5 . . ?
H24D C241 H24F 109.5 . . ?
H24E C241 H24F 109.5 . . ?
C240 C242 H24G 109.5 . . ?
C240 C242 H24H 109.5 . . ?
H24G C242 H24H 109.5 . . ?
C240 C242 H24I 109.5 . . ?
H24G C242 H24I 109.5 . . ?
H24H C242 H24I 109.5 . . ?
N5 C243 C244 106.9(18) . . ?
N5 C243 C245 105.5(18) . . ?
C244 C243 C245 115(2) . . ?
N5 C243 H243 109.6 . . ?
C244 C243 H243 109.6 . . ?
C245 C243 H243 109.6 . . ?
C243 C244 H24J 109.5 . . ?
C243 C244 H24K 109.5 . . ?
H24J C244 H24K 109.5 . . ?
C243 C244 H24L 109.5 . . ?
H24J C244 H24L 109.5 . . ?
H24K C244 H24L 109.5 . . ?
C243 C245 H24M 109.5 . . ?
C243 C245 H24N 109.5 . . ?
H24M C245 H24N 109.5 . . ?
C243 C245 H24O 109.5 . . ?
H24M C245 H24O 109.5 . . ?
H24N C245 H24O 109.5 . . ?
C253 N6 C250 116.9(15) . . ?
C253 N6 H6A 108.1 . . ?
C250 N6 H6A 108.1 . . ?
C253 N6 H6B 108.1 . . ?
C250 N6 H6B 108.1 . . ?
H6A N6 H6B 107.3 . . ?
C252 C250 C251 109.9(19) . . ?
C252 C250 N6 104.9(15) . . ?
C251 C250 N6 105.6(17) . . ?
C252 C250 H250 112.0 . . ?
C251 C250 H250 112.0 . . ?
N6 C250 H250 112.0 . . ?
C250 C251 H25D 109.5 . . ?
C250 C251 H25E 109.5 . . ?
H25D C251 H25E 109.5 . . ?
C250 C251 H25F 109.5 . . ?
H25D C251 H25F 109.5 . . ?
H25E C251 H25F 109.5 . . ?
C250 C252 H25G 109.5 . . ?
C250 C252 H25H 109.5 . . ?
H25G C252 H25H 109.5 . . ?
C250 C252 H25I 109.5 . . ?
H25G C252 H25I 109.5 . . ?
H25H C252 H25I 109.5 . . ?
N6 C253 C254 105.6(18) . . ?
N6 C253 C255 104.4(17) . . ?
C254 C253 C255 118(2) . . ?
N6 C253 H253 109.5 . . ?
C254 C253 H253 109.5 . . ?
C255 C253 H253 109.5 . . ?
C253 C254 H25J 109.5 . . ?
C253 C254 H25K 109.5 . . ?
H25J C254 H25K 109.5 . . ?
C253 C254 H25L 109.5 . . ?
H25J C254 H25L 109.5 . . ?
H25K C254 H25L 109.5 . . ?
C253 C255 H25M 109.5 . . ?
C253 C255 H25N 109.5 . . ?
H25M C255 H25N 109.5 . . ?
C253 C255 H25O 109.5 . . ?
H25M C255 H25O 109.5 . . ?
H25N C255 H25O 109.5 . . ?
F22 Cr14 F23 94.7(14) . . ?
F22 Cr14 F24 96.5(16) . . ?
F23 Cr14 F24 92.4(13) . . ?
F22 Cr14 O48 170.6(16) . . ?
F23 Cr14 O48 90.9(13) . . ?
F24 Cr14 O48 90.7(15) . . ?
F22 Cr14 O46 86.8(18) . . ?
F23 Cr14 O46 177.2(15) . . ?
F24 Cr14 O46 89.7(13) . . ?
O48 Cr14 O46 87.2(14) . . ?
F22 Cr14 F21 83.6(17) . . ?
F23 Cr14 F21 89(2) . . ?
F24 Cr14 F21 178(2) . . ?
O48 Cr14 F21 89.0(16) . . ?
O46 Cr14 F21 89(2) . . ?
Cr13 F21 Cr14 125(3) . . ?
C111 O45 Cr13 127(5) . . ?
C111 O46 Cr14 138(3) . . ?
O46 C111 O45 125(5) . . ?
O46 C111 C112 120(4) . . ?
O45 C111 C112 114(5) . . ?
C115 C112 C111 114(3) . . ?
C115 C112 C113 110(2) . . ?
C111 C112 C113 106(4) . . ?
C115 C112 C114 111(2) . . ?
C111 C112 C114 109(4) . . ?
C113 C112 C114 106(2) . . ?
C112 C113 H11D 109.5 . . ?
C112 C113 H11E 109.5 . . ?
H11D C113 H11E 109.5 . . ?
C112 C113 H11F 109.5 . . ?
H11D C113 H11F 109.5 . . ?
H11E C113 H11F 109.5 . . ?
C112 C114 H11G 109.5 . . ?
C112 C114 H11H 109.5 . . ?
H11G C114 H11H 109.5 . . ?
C112 C114 H11I 109.5 . . ?
H11G C114 H11I 109.5 . . ?
H11H C114 H11I 109.5 . . ?
C112 C115 H11J 109.5 . . ?
C112 C115 H11K 109.5 . . ?
H11J C115 H11K 109.5 . . ?
C112 C115 H11L 109.5 . . ?
H11J C115 H11L 109.5 . . ?
H11K C115 H11L 109.5 . . ?
C116 O47 Cr13 145(5) . . ?
C116 O48 Cr14 136(3) . . ?
O48 C116 O47 114(5) . . ?
O48 C116 C117 120(4) . . ?
O47 C116 C117 126(5) . . ?
C116 C117 C120 120(4) . . ?
C116 C117 C118 103(4) . . ?
C120 C117 C118 112(2) . . ?
C116 C117 C119 103(3) . . ?
C120 C117 C119 112(2) . . ?
C118 C117 C119 106(2) . . ?
C117 C118 H11M 109.5 . . ?
C117 C118 H11N 109.5 . . ?
H11M C118 H11N 109.5 . . ?
C117 C118 H11O 109.5 . . ?
H11M C118 H11O 109.5 . . ?
H11N C118 H11O 109.5 . . ?
C117 C119 H11P 109.5 . . ?
C117 C119 H11Q 109.5 . . ?
H11P C119 H11Q 109.5 . . ?
C117 C119 H11R 109.5 . . ?
H11P C119 H11R 109.5 . . ?
H11Q C119 H11R 109.5 . . ?
C117 C120 H12A 109.5 . . ?
C117 C120 H12B 109.5 . . ?
H12A C120 H12B 109.5 . . ?
C117 C120 H12C 109.5 . . ?
H12A C120 H12C 109.5 . . ?
H12B C120 H12C 109.5 . . ?
F24A Cr15 F22A 87.9(10) . . ?
F24A Cr15 F21A 179.3(18) . . ?
F22A Cr15 F21A 92.6(13) . . ?
F24A Cr15 F23A 90.7(11) . . ?
F22A Cr15 F23A 90.3(11) . . ?
F21A Cr15 F23A 90(2) . . ?
F24A Cr15 O46A 84.4(11) . . ?
F22A Cr15 O46A 90.3(12) . . ?
F21A Cr15 O46A 95(2) . . ?
F23A Cr15 O46A 175.0(15) . . ?
F24A Cr15 O48A 90.5(11) . . ?
F22A Cr15 O48A 178.1(12) . . ?
F21A Cr15 O48A 89.0(14) . . ?
F23A Cr15 O48A 90.8(13) . . ?
O46A Cr15 O48A 88.5(13) . . ?
Cr15 F21A Cr13 124(3) . . ?
C511 O45A Cr13 128(4) . . ?
C511 O46A Cr15 130(3) . . ?
O46A C511 O45A 130(5) . . ?
O46A C511 C512 115(4) . . ?
O45A C511 C512 113(4) . . ?
C514 C512 C513 109(2) . . ?
C514 C512 C515 112(2) . . ?
C513 C512 C515 111(2) . . ?
C514 C512 C511 108(3) . . ?
C513 C512 C511 110(3) . . ?
C515 C512 C511 107(4) . . ?
C512 C513 H51A 109.5 . . ?
C512 C513 H51B 109.5 . . ?
H51A C513 H51B 109.5 . . ?
C512 C513 H51C 109.5 . . ?
H51A C513 H51C 109.5 . . ?
H51B C513 H51C 109.5 . . ?
C512 C514 H51D 109.5 . . ?
C512 C514 H51E 109.5 . . ?
H51D C514 H51E 109.5 . . ?
C512 C514 H51F 109.5 . . ?
H51D C514 H51F 109.5 . . ?
H51E C514 H51F 109.5 . . ?
C512 C515 H51G 109.5 . . ?
C512 C515 H51H 109.5 . . ?
H51G C515 H51H 109.5 . . ?
C512 C515 H51I 109.5 . . ?
H51G C515 H51I 109.5 . . ?
H51H C515 H51I 109.5 . . ?
C516 O47A Cr13 127(4) . . ?
C516 O48A Cr15 131(3) . . ?
O47A C516 O48A 128(4) . . ?
O47A C516 C517 109(4) . . ?
O48A C516 C517 121(4) . . ?
C518 C517 C520 110.2(19) . . ?
C518 C517 C519 106.1(19) . . ?
C520 C517 C519 113(2) . . ?
C518 C517 C516 112(3) . . ?
C520 C517 C516 105(2) . . ?
C519 C517 C516 111(3) . . ?
C517 C518 H51J 109.5 . . ?
C517 C518 H51K 109.5 . . ?
H51J C518 H51K 109.5 . . ?
C517 C518 H51L 109.5 . . ?
H51J C518 H51L 109.5 . . ?
H51K C518 H51L 109.5 . . ?
C517 C519 H51M 109.5 . . ?
C517 C519 H51N 109.5 . . ?
H51M C519 H51N 109.5 . . ?
C517 C519 H51O 109.5 . . ?
H51M C519 H51O 109.5 . . ?
H51N C519 H51O 109.5 . . ?
C517 C520 H52A 109.5 . . ?
C517 C520 H52B 109.5 . . ?
H52A C520 H52B 109.5 . . ?
C517 C520 H52C 109.5 . . ?
H52A C520 H52C 109.5 . . ?
H52B C520 H52C 109.5 . . ?

loop_
_geom_bond_atom_site_label_1
_geom_bond_atom_site_label_2
_geom_bond_distance
_geom_bond_site_symmetry_2
_geom_bond_publ_flag
Cr1 F1 1.841(9) . ?
Cr1 F2 1.851(9) . ?
Cr1 F3 1.858(9) . ?
Cr1 F4 1.940(8) . ?
Cr1 O3 2.013(10) . ?
Cr1 O2 2.034(12) . ?
Cr2 F4 1.904(9) . ?
Cr2 F5 1.908(8) . ?
Cr2 O4 1.934(10) . ?
Cr2 O1 1.936(10) . ?
Cr2 O6 1.954(11) . ?
Cr2 O8 1.973(11) . ?
Cr3 F5 1.905(9) . ?
Cr3 O5 1.924(12) . ?
Cr3 F6 1.939(10) . ?
Cr3 O9 1.944(10) . ?
Cr3 O11 1.952(11) . ?
Cr3 O7 1.952(11) . ?
Cr4 F7 1.920(9) . ?
Cr4 F6 1.926(8) . ?
Cr4 O12 1.935(12) . ?
Cr4 O15 1.950(11) . ?
Cr4 O10 1.952(10) . ?
Cr4 O13 1.956(10) . ?
Cr5 F8 1.900(9) . ?
Cr5 F7 1.924(8) . ?
Cr5 O16 1.929(16) . ?
Cr5 O19 1.949(14) . ?
Cr5 O14 1.956(11) . ?
Cr5 O17 1.965(13) . ?
Cr6 F9 1.899(8) . ?
Cr6 O21 1.911(14) . ?
Cr6 O24 1.933(15) . ?
Cr6 F8 1.952(11) . ?
Cr6 O18 1.972(12) . ?
Cr6 O20 1.974(12) . ?
Cr7 F10 1.863(9) . ?
Cr7 F12 1.867(8) . ?
Cr7 F11 1.879(11) . ?
Cr7 F9 1.958(8) . ?
Cr7 O23 1.998(11) . ?
Cr7 O22 2.028(15) . ?
Cr8 F15 1.861(10) . ?
Cr8 F14 1.863(9) . ?
Cr8 F13 1.867(10) . ?
Cr8 F16 1.943(7) . ?
Cr8 O25 1.977(12) . ?
Cr8 O27 1.995(13) . ?
Cr9 F16 1.890(7) . ?
Cr9 F17 1.919(7) . ?
Cr9 O26 1.929(10) . ?
Cr9 O28 1.948(10) . ?
Cr9 O29 1.971(10) . ?
Cr9 O31 1.982(10) . ?
Cr10 F17 1.909(7) . ?
Cr10 F18 1.913(7) . ?
Cr10 O33 1.935(10) . ?
Cr10 O32 1.942(9) . ?
Cr10 O30 1.945(10) . ?
Cr10 O35 1.956(10) . ?
Cr11 F19 1.911(7) . ?
Cr11 F18 1.928(7) . ?
Cr11 O34 1.943(10) . ?
Cr11 O37 1.944(10) . ?
Cr11 O36 1.945(10) . ?
Cr11 O39 1.945(10) . ?
Cr12 F20 1.880(8) . ?
Cr12 F19 1.934(7) . ?
Cr12 O43 1.951(10) . ?
Cr12 O40 1.954(11) . ?
Cr12 O41 1.955(11) . ?
Cr12 O38 1.972(10) . ?
Cr13 F21 1.84(5) . ?
Cr13 O47A 1.88(4) . ?
Cr13 O45 1.91(7) . ?
Cr13 F21A 1.91(4) . ?
Cr13 F20 1.929(8) . ?
Cr13 O44 1.941(10) . ?
Cr13 O45A 1.96(6) . ?
Cr13 O42 1.966(12) . ?
Cr13 O47 2.04(5) . ?
O1 C1 1.245(17) . ?
O2 C1 1.248(17) . ?
O3 C6 1.238(17) . ?
O4 C6 1.257(17) . ?
O5 C11 1.268(18) . ?
O6 C11 1.294(18) . ?
O7 C16 1.270(19) . ?
O8 C16 1.240(19) . ?
O9 C21 1.250(16) . ?
O10 C21 1.250(16) . ?
O11 C26 1.273(19) . ?
O12 C26 1.216(19) . ?
O13 C31 1.245(18) . ?
O14 C31 1.275(18) . ?
O15 C36 1.29(3) . ?
O16 C36 1.25(3) . ?
O17 C41 1.27(2) . ?
O18 C41 1.262(18) . ?
O19 C46 1.25(3) . ?
O20 C46 1.29(3) . ?
O21 C51 1.29(2) . ?
O22 C51 1.24(2) . ?
O23 C56 1.28(2) . ?
O24 C56 1.27(2) . ?
O25 C61 1.235(18) . ?
O26 C61 1.278(18) . ?
O27 C66 1.25(2) . ?
O28 C66 1.26(2) . ?
O29 C71 1.231(16) . ?
O30 C71 1.274(17) . ?
O31 C76 1.220(15) . ?
O32 C76 1.253(16) . ?
O33 C81 1.269(18) . ?
O34 C81 1.260(18) . ?
O35 C86 1.248(17) . ?
O36 C86 1.257(17) . ?
O37 C91 1.212(16) . ?
O38 C91 1.272(17) . ?
O39 C96 1.263(17) . ?
O40 C96 1.234(17) . ?
O41 C101 1.247(18) . ?
O42 C101 1.234(18) . ?
O43 C106 1.262(17) . ?
O44 C106 1.213(17) . ?
C1 C2 1.53(2) . ?
C2 C5 1.464(13) . ?
C2 C4 1.472(13) . ?
C2 C3 1.506(13) . ?
C3 H3A 0.9600 . ?
C3 H3B 0.9600 . ?
C3 H3C 0.9600 . ?
C4 H4A 0.9600 . ?
C4 H4B 0.9600 . ?
C4 H4C 0.9600 . ?
C5 H5A 0.9600 . ?
C5 H5B 0.9600 . ?
C5 H5C 0.9600 . ?
C6 C7 1.50(2) . ?
C7 C9 1.484(13) . ?
C7 C8 1.496(12) . ?
C7 C10 1.497(12) . ?
C8 H8A 0.9600 . ?
C8 H8B 0.9600 . ?
C8 H8C 0.9600 . ?
C9 H9A 0.9600 . ?
C9 H9B 0.9600 . ?
C9 H9C 0.9600 . ?
C10 H10A 0.9600 . ?
C10 H10B 0.9600 . ?
C10 H10C 0.9600 . ?
C11 C12 1.49(2) . ?
C12 C13 1.500(12) . ?
C12 C14 1.504(12) . ?
C12 C15 1.514(12) . ?
C13 H13A 0.9600 . ?
C13 H13B 0.9600 . ?
C13 H13C 0.9600 . ?
C14 H14A 0.9600 . ?
C14 H14B 0.9600 . ?
C14 H14C 0.9600 . ?
C15 H15A 0.9600 . ?
C15 H15B 0.9600 . ?
C15 H15C 0.9600 . ?
C16 C17 1.50(2) . ?
C17 C19 1.490(12) . ?
C17 C20 1.492(12) . ?
C17 C18 1.503(12) . ?
C18 H18A 0.9600 . ?
C18 H18B 0.9600 . ?
C18 H18C 0.9600 . ?
C19 H19A 0.9600 . ?
C19 H19B 0.9600 . ?
C19 H19C 0.9600 . ?
C20 H20A 0.9600 . ?
C20 H20B 0.9600 . ?
C20 H20C 0.9600 . ?
C21 C22 1.54(2) . ?
C22 C23 1.490(12) . ?
C22 C25 1.501(12) . ?
C22 C24 1.504(12) . ?
C23 H23A 0.9600 . ?
C23 H23B 0.9600 . ?
C23 H23C 0.9600 . ?
C24 H24A 0.9600 . ?
C24 H24B 0.9600 . ?
C24 H24C 0.9600 . ?
C25 H25A 0.9600 . ?
C25 H25B 0.9600 . ?
C25 H25C 0.9600 . ?
C26 C27 1.54(2) . ?
C27 C30 1.473(13) . ?
C27 C28 1.482(13) . ?
C27 C29 1.515(13) . ?
C28 H28A 0.9600 . ?
C28 H28B 0.9600 . ?
C28 H28C 0.9600 . ?
C29 H29A 0.9600 . ?
C29 H29B 0.9600 . ?
C29 H29C 0.9600 . ?
C30 H30A 0.9600 . ?
C30 H30B 0.9600 . ?
C30 H30C 0.9600 . ?
C31 C32 1.47(2) . ?
C32 C34 1.489(12) . ?
C32 C35 1.503(12) . ?
C32 C33 1.510(12) . ?
C33 H33A 0.9600 . ?
C33 H33B 0.9600 . ?
C33 H33C 0.9600 . ?
C34 H34A 0.9600 . ?
C34 H34B 0.9600 . ?
C34 H34C 0.9600 . ?
C35 H35A 0.9600 . ?
C35 H35B 0.9600 . ?
C35 H35C 0.9600 . ?
C36 C37 1.47(3) . ?
C37 C40 1.463(14) . ?
C37 C39 1.476(14) . ?
C37 C38 1.502(14) . ?
C38 H38A 0.9600 . ?
C38 H38B 0.9600 . ?
C38 H38C 0.9600 . ?
C39 H39A 0.9600 . ?
C39 H39B 0.9600 . ?
C39 H39C 0.9600 . ?
C40 H40A 0.9600 . ?
C40 H40B 0.9600 . ?
C40 H40C 0.9600 . ?
C41 C42 1.56(2) . ?
C42 C43 1.493(12) . ?
C42 C45 1.497(13) . ?
C42 C44 1.505(12) . ?
C43 H43A 0.9600 . ?
C43 H43B 0.9600 . ?
C43 H43C 0.9600 . ?
C44 H44A 0.9600 . ?
C44 H44B 0.9600 . ?
C44 H44C 0.9600 . ?
C45 H45A 0.9600 . ?
C45 H45B 0.9600 . ?
C45 H45C 0.9600 . ?
C46 C47 1.56(3) . ?
C47 C50 1.471(13) . ?
C47 C49 1.476(13) . ?
C47 C48 1.489(13) . ?
C48 H48A 0.9600 . ?
C48 H48B 0.9600 . ?
C48 H48C 0.9600 . ?
C49 H49A 0.9600 . ?
C49 H49B 0.9600 . ?
C49 H49C 0.9600 . ?
C50 H50A 0.9600 . ?
C50 H50B 0.9600 . ?
C50 H50C 0.9600 . ?
C51 C52 1.55(3) . ?
C52 C54 1.472(14) . ?
C52 C53 1.490(14) . ?
C52 C55 1.513(14) . ?
C53 H53A 0.9600 . ?
C53 H53B 0.9600 . ?
C53 H53C 0.9600 . ?
C54 H54A 0.9600 . ?
C54 H54B 0.9600 . ?
C54 H54C 0.9600 . ?
C55 H55A 0.9600 . ?
C55 H55B 0.9600 . ?
C55 H55C 0.9600 . ?
C56 C57 1.43(3) . ?
C57 C60 1.475(13) . ?
C57 C58 1.479(14) . ?
C57 C59 1.498(14) . ?
C58 H58A 0.9600 . ?
C58 H58B 0.9600 . ?
C58 H58C 0.9600 . ?
C59 H59A 0.9600 . ?
C59 H59B 0.9600 . ?
C59 H59C 0.9600 . ?
C60 H60A 0.9600 . ?
C60 H60B 0.9600 . ?
C60 H60C 0.9600 . ?
C61 C62 1.56(2) . ?
C62 C63 1.496(12) . ?
C62 C65 1.505(12) . ?
C62 C64 1.512(13) . ?
C63 H63A 0.9600 . ?
C63 H63B 0.9600 . ?
C63 H63C 0.9600 . ?
C64 H64A 0.9600 . ?
C64 H64B 0.9600 . ?
C64 H64C 0.9600 . ?
C65 H65A 0.9600 . ?
C65 H65B 0.9600 . ?
C65 H65C 0.9600 . ?
C66 C67 1.56(3) . ?
C67 C70 1.485(13) . ?
C67 C69 1.489(13) . ?
C67 C68 1.496(14) . ?
C68 H68A 0.9600 . ?
C68 H68B 0.9600 . ?
C68 H68C 0.9600 . ?
C69 H69A 0.9600 . ?
C69 H69B 0.9600 . ?
C69 H69C 0.9600 . ?
C70 H70A 0.9600 . ?
C70 H70B 0.9600 . ?
C70 H70C 0.9600 . ?
C71 C72 1.50(2) . ?
C72 C73 1.473(13) . ?
C72 C75 1.480(12) . ?
C72 C74 1.504(13) . ?
C73 H73A 0.9600 . ?
C73 H73B 0.9600 . ?
C73 H73C 0.9600 . ?
C74 H74A 0.9600 . ?
C74 H74B 0.9600 . ?
C74 H74C 0.9600 . ?
C75 H75A 0.9600 . ?
C75 H75B 0.9600 . ?
C75 H75C 0.9600 . ?
C76 C77 1.50(2) . ?
C77 C78 1.481(13) . ?
C77 C80 1.492(12) . ?
C77 C79 1.507(13) . ?
C78 H78A 0.9600 . ?
C78 H78B 0.9600 . ?
C78 H78C 0.9600 . ?
C79 H79A 0.9600 . ?
C79 H79B 0.9600 . ?
C79 H79C 0.9600 . ?
C80 H80A 0.9600 . ?
C80 H80B 0.9600 . ?
C80 H80C 0.9600 . ?
C81 C82 1.49(2) . ?
C82 C84 1.457(13) . ?
C82 C85 1.469(13) . ?
C82 C83 1.504(14) . ?
C83 H83A 0.9600 . ?
C83 H83B 0.9600 . ?
C83 H83C 0.9600 . ?
C84 H84A 0.9600 . ?
C84 H84B 0.9600 . ?
C84 H84C 0.9600 . ?
C85 H85A 0.9600 . ?
C85 H85B 0.9600 . ?
C85 H85C 0.9600 . ?
C86 C87 1.46(2) . ?
C87 C89 1.465(13) . ?
C87 C90 1.477(13) . ?
C87 C88 1.541(13) . ?
C88 H88A 0.9600 . ?
C88 H88B 0.9600 . ?
C88 H88C 0.9600 . ?
C89 H89A 0.9600 . ?
C89 H89B 0.9600 . ?
C89 H89C 0.9600 . ?
C90 H90A 0.9600 . ?
C90 H90B 0.9600 . ?
C90 H90C 0.9600 . ?
C91 C92 1.53(2) . ?
C92 C95 1.490(12) . ?
C92 C94 1.495(12) . ?
C92 C93 1.501(12) . ?
C93 H93A 0.9600 . ?
C93 H93B 0.9600 . ?
C93 H93C 0.9600 . ?
C94 H94A 0.9600 . ?
C94 H94B 0.9600 . ?
C94 H94C 0.9600 . ?
C95 H95A 0.9600 . ?
C95 H95B 0.9600 . ?
C95 H95C 0.9600 . ?
C96 C97 1.54(2) . ?
C97 C99 1.487(12) . ?
C97 C100 1.494(13) . ?
C97 C98 1.506(13) . ?
C98 H98A 0.9600 . ?
C98 H98B 0.9600 . ?
C98 H98C 0.9600 . ?
C99 H99A 0.9600 . ?
C99 H99B 0.9600 . ?
C99 H99C 0.9600 . ?
C100 H10D 0.9600 . ?
C100 H10E 0.9600 . ?
C100 H10F 0.9600 . ?
C101 C102 1.54(2) . ?
C102 C104 1.477(13) . ?
C102 C105 1.484(13) . ?
C102 C103 1.505(13) . ?
C103 H10G 0.9600 . ?
C103 H10H 0.9600 . ?
C103 H10I 0.9600 . ?
C104 H10J 0.9600 . ?
C104 H10K 0.9600 . ?
C104 H10L 0.9600 . ?
C105 H10M 0.9600 . ?
C105 H10N 0.9600 . ?
C105 H10O 0.9600 . ?
C106 C107 1.54(2) . ?
C107 C109 1.485(12) . ?
C107 C110 1.490(12) . ?
C107 C108 1.513(12) . ?
C108 H10P 0.9600 . ?
C108 H10Q 0.9600 . ?
C108 H10R 0.9600 . ?
C109 H10S 0.9600 . ?
C109 H10T 0.9600 . ?
C109 H10U 0.9600 . ?
C110 H11A 0.9600 . ?
C110 H11B 0.9600 . ?
C110 H11C 0.9600 . ?
N1 C203 1.433(14) . ?
N1 C200 1.523(13) . ?
N1 H1A 0.9000 . ?
N1 H1B 0.9000 . ?
C200 C202 1.499(14) . ?
C200 C201 1.501(15) . ?
C200 H200 0.9800 . ?
C201 H20D 0.9600 . ?
C201 H20E 0.9600 . ?
C201 H20F 0.9600 . ?
C202 H20G 0.9600 . ?
C202 H20H 0.9600 . ?
C202 H20I 0.9600 . ?
C203 C204 1.538(15) . ?
C203 C205 1.553(15) . ?
C203 H203 0.9800 . ?
C204 H20J 0.9600 . ?
C204 H20K 0.9600 . ?
C204 H20L 0.9600 . ?
C205 H20M 0.9600 . ?
C205 H20N 0.9600 . ?
C205 H20O 0.9600 . ?
N2 C213 1.426(15) . ?
N2 C210 1.531(16) . ?
N2 H2A 0.9000 . ?
N2 H2B 0.9000 . ?
C210 C212 1.474(17) . ?
C210 C211 1.500(17) . ?
C210 H210 0.9800 . ?
C211 H21A 0.9600 . ?
C211 H21B 0.9600 . ?
C211 H21C 0.9600 . ?
C212 H21D 0.9600 . ?
C212 H21E 0.9600 . ?
C212 H21F 0.9600 . ?
C213 C214 1.534(18) . ?
C213 C215 1.540(17) . ?
C213 H213 0.9800 . ?
C214 H21G 0.9600 . ?
C214 H21H 0.9600 . ?
C214 H21I 0.9600 . ?
C215 H21J 0.9600 . ?
C215 H21K 0.9600 . ?
C215 H21L 0.9600 . ?
N3 C223 1.427(16) . ?
N3 C220 1.551(15) . ?
N3 H3D 0.9000 . ?
N3 H3E 0.9000 . ?
C220 C222 1.476(17) . ?
C220 C221 1.491(18) . ?
C220 H220 0.9800 . ?
C221 H22A 0.9600 . ?
C221 H22B 0.9600 . ?
C221 H22C 0.9600 . ?
C222 H22D 0.9600 . ?
C222 H22E 0.9600 . ?
C222 H22F 0.9600 . ?
C223 C224 1.538(18) . ?
C223 C225 1.591(19) . ?
C223 H223 0.9800 . ?
C224 H22G 0.9600 . ?
C224 H22H 0.9600 . ?
C224 H22I 0.9600 . ?
C225 H22J 0.9600 . ?
C225 H22K 0.9600 . ?
C225 H22L 0.9600 . ?
N4 C233 1.378(16) . ?
N4 C230 1.557(16) . ?
N4 H4D 0.9000 . ?
N4 H4E 0.9000 . ?
C230 C232 1.474(17) . ?
C230 C231 1.502(18) . ?
C230 H230 0.9800 . ?
C231 H23D 0.9600 . ?
C231 H23E 0.9600 . ?
C231 H23F 0.9600 . ?
C232 H23G 0.9600 . ?
C232 H23H 0.9600 . ?
C232 H23I 0.9600 . ?
C233 C234 1.538(18) . ?
C233 C235 1.573(17) . ?
C233 H233 0.9800 . ?
C234 H23J 0.9600 . ?
C234 H23K 0.9600 . ?
C234 H23L 0.9600 . ?
C235 H23M 0.9600 . ?
C235 H23N 0.9600 . ?
C235 H23O 0.9600 . ?
N5 C243 1.416(17) . ?
N5 C240 1.532(17) . ?
N5 H5D 0.9000 . ?
N5 H5E 0.9000 . ?
C240 C242 1.484(18) . ?
C240 C241 1.495(19) . ?
C240 H240 0.9800 . ?
C241 H24D 0.9600 . ?
C241 H24E 0.9600 . ?
C241 H24F 0.9600 . ?
C242 H24G 0.9600 . ?
C242 H24H 0.9600 . ?
C242 H24I 0.9600 . ?
C243 C244 1.542(18) . ?
C243 C245 1.546(19) . ?
C243 H243 0.9800 . ?
C244 H24J 0.9600 . ?
C244 H24K 0.9600 . ?
C244 H24L 0.9600 . ?
C245 H24M 0.9600 . ?
C245 H24N 0.9600 . ?
C245 H24O 0.9600 . ?
N6 C253 1.425(17) . ?
N6 C250 1.561(16) . ?
N6 H6A 0.9000 . ?
N6 H6B 0.9000 . ?
C250 C252 1.494(17) . ?
C250 C251 1.514(18) . ?
C250 H250 0.9800 . ?
C251 H25D 0.9600 . ?
C251 H25E 0.9600 . ?
C251 H25F 0.9600 . ?
C252 H25G 0.9600 . ?
C252 H25H 0.9600 . ?
C252 H25I 0.9600 . ?
C253 C254 1.531(19) . ?
C253 C255 1.563(18) . ?
C253 H253 0.9800 . ?
C254 H25J 0.9600 . ?
C254 H25K 0.9600 . ?
C254 H25L 0.9600 . ?
C255 H25M 0.9600 . ?
C255 H25N 0.9600 . ?
C255 H25O 0.9600 . ?
Cr14 F22 1.80(4) . ?
Cr14 F23 1.81(3) . ?
Cr14 F24 1.85(2) . ?
Cr14 O48 1.94(4) . ?
Cr14 O46 2.03(3) . ?
Cr14 F21 2.07(5) . ?
O45 C111 1.30(6) . ?
O46 C111 1.16(5) . ?
C111 C112 1.49(6) . ?
C112 C115 1.492(15) . ?
C112 C113 1.503(15) . ?
C112 C114 1.506(15) . ?
C113 H11D 0.9600 . ?
C113 H11E 0.9600 . ?
C113 H11F 0.9600 . ?
C114 H11G 0.9600 . ?
C114 H11H 0.9600 . ?
C114 H11I 0.9600 . ?
C115 H11J 0.9600 . ?
C115 H11K 0.9600 . ?
C115 H11L 0.9600 . ?
O47 C116 1.34(6) . ?
O48 C116 1.31(5) . ?
C116 C117 1.39(6) . ?
C117 C120 1.486(15) . ?
C117 C118 1.493(15) . ?
C117 C119 1.498(15) . ?
C118 H11M 0.9600 . ?
C118 H11N 0.9600 . ?
C118 H11O 0.9600 . ?
C119 H11P 0.9600 . ?
C119 H11Q 0.9600 . ?
C119 H11R 0.9600 . ?
C120 H12A 0.9600 . ?
C120 H12B 0.9600 . ?
C120 H12C 0.9600 . ?
Cr15 F24A 1.854(19) . ?
Cr15 F22A 1.86(2) . ?
Cr15 F21A 1.87(4) . ?
Cr15 F23A 1.87(2) . ?
Cr15 O46A 2.00(3) . ?
Cr15 O48A 2.00(3) . ?
O45A C511 1.26(7) . ?
O46A C511 1.24(5) . ?
C511 C512 1.56(6) . ?
C512 C514 1.492(15) . ?
C512 C513 1.494(15) . ?
C512 C515 1.501(15) . ?
C513 H51A 0.9600 . ?
C513 H51B 0.9600 . ?
C513 H51C 0.9600 . ?
C514 H51D 0.9600 . ?
C514 H51E 0.9600 . ?
C514 H51F 0.9600 . ?
C515 H51G 0.9600 . ?
C515 H51H 0.9600 . ?
C515 H51I 0.9600 . ?
O47A C516 1.23(6) . ?
O48A C516 1.24(5) . ?
C516 C517 1.62(5) . ?
C517 C518 1.488(14) . ?
C517 C520 1.492(14) . ?
C517 C519 1.497(15) . ?
C518 H51J 0.9600 . ?
C518 H51K 0.9600 . ?
C518 H51L 0.9600 . ?
C519 H51M 0.9600 . ?
C519 H51N 0.9600 . ?
C519 H51O 0.9600 . ?
C520 H52A 0.9600 . ?
C520 H52B 0.9600 . ?
C520 H52C 0.9600 . ?
O100 C600 1.5835 . ?

loop_
_geom_hbond_atom_site_label_D
_geom_hbond_atom_site_label_H
_geom_hbond_atom_site_label_A
_geom_hbond_distance_DH
_geom_hbond_distance_HA
_geom_hbond_distance_DA
_geom_hbond_angle_DHA
_geom_hbond_site_symmetry_A
N1 H1A F23 0.90 1.65 2.54(3) 171.3 .
N1 H1A F23A 0.90 1.93 2.82(3) 167.7 .
N1 H1B F15 0.90 1.81 2.704(14) 171.8 .
N2 H2A F10 0.90 1.74 2.633(16) 169.1 .
N2 H2B F3 0.90 1.70 2.585(17) 169.0 .
N3 H3D F2 0.90 1.92 2.702(16) 144.6 3_666
N3 H3D F1 0.90 2.50 3.266(17) 143.5 3_666
N3 H3E F24 0.90 1.56 2.42(2) 158.0 .
N3 H3E F24A 0.90 1.85 2.70(2) 157.4 .
N4 H4D F12 0.90 1.71 2.601(17) 171.4 3_666
N4 H4E F13 0.90 1.80 2.632(18) 152.6 .
N4 H4E F14 0.90 2.39 3.06(2) 131.4 .
N5 H5D F14 0.90 1.74 2.620(19) 166.2 .
N5 H5E F11 0.90 1.87 2.742(19) 162.4 3_666
N5 H5E F12 0.90 2.52 3.11(2) 124.1 3_666
N6 H6A F22A 0.90 1.63 2.49(3) 158.4 1_655
N6 H6A F22 0.90 1.98 2.87(4) 177.3 1_655
N6 H6B F1 0.90 1.75 2.635(17) 166.9 3_766

loop_
_geom_torsion_atom_site_label_1
_geom_torsion_atom_site_label_2
_geom_torsion_atom_site_label_3
_geom_torsion_atom_site_label_4
_geom_torsion
_geom_torsion_site_symmetry_1
_geom_torsion_site_symmetry_2
_geom_torsion_site_symmetry_3
_geom_torsion_site_symmetry_4
_geom_torsion_publ_flag
F5 Cr2 F4 Cr1 -150.5(5) . . . . ?
O4 Cr2 F4 Cr1 31.0(6) . . . . ?
O1 Cr2 F4 Cr1 -59.0(5) . . . . ?
O6 Cr2 F4 Cr1 -178(100) . . . . ?
O8 Cr2 F4 Cr1 119.3(5) . . . . ?
F1 Cr1 F4 Cr2 -65(11) . . . . ?
F2 Cr1 F4 Cr2 -136.3(5) . . . . ?
F3 Cr1 F4 Cr2 129.2(6) . . . . ?
O3 Cr1 F4 Cr2 -46.1(6) . . . . ?
O2 Cr1 F4 Cr2 41.5(6) . . . . ?
O5 Cr3 F5 Cr2 -33.4(6) . . . . ?
F6 Cr3 F5 Cr2 150.1(5) . . . . ?
O9 Cr3 F5 Cr2 -119.8(5) . . . . ?
O11 Cr3 F5 Cr2 100(10) . . . . ?
O7 Cr3 F5 Cr2 59.3(6) . . . . ?
F4 Cr2 F5 Cr3 -124.0(5) . . . . ?
O4 Cr2 F5 Cr3 43(4) . . . . ?
O1 Cr2 F5 Cr3 145.8(5) . . . . ?
O6 Cr2 F5 Cr3 55.3(5) . . . . ?
O8 Cr2 F5 Cr3 -38.1(6) . . . . ?
F7 Cr4 F6 Cr3 -146.1(5) . . . . ?
O12 Cr4 F6 Cr3 36.5(6) . . . . ?
O15 Cr4 F6 Cr3 123.1(6) . . . . ?
O10 Cr4 F6 Cr3 -55.9(6) . . . . ?
O13 Cr4 F6 Cr3 38(9) . . . . ?
F5 Cr3 F6 Cr4 128.9(5) . . . . ?
O5 Cr3 F6 Cr4 21(7) . . . . ?
O9 Cr3 F6 Cr4 40.0(5) . . . . ?
O11 Cr3 F6 Cr4 -53.0(6) . . . . ?
O7 Cr3 F6 Cr4 -142.2(6) . . . . ?
F6 Cr4 F7 Cr5 -129.1(5) . . . . ?
O12 Cr4 F7 Cr5 19(5) . . . . ?
O15 Cr4 F7 Cr5 -40.5(5) . . . . ?
O10 Cr4 F7 Cr5 140.0(5) . . . . ?
O13 Cr4 F7 Cr5 50.7(5) . . . . ?
F8 Cr5 F7 Cr4 150.3(5) . . . . ?
O16 Cr5 F7 Cr4 59.5(6) . . . . ?
O19 Cr5 F7 Cr4 14(11) . . . . ?
O14 Cr5 F7 Cr4 -32.2(6) . . . . ?
O17 Cr5 F7 Cr4 -119.3(5) . . . . ?
F7 Cr5 F8 Cr6 130.3(6) . . . . ?
O16 Cr5 F8 Cr6 -140.4(6) . . . . ?
O19 Cr5 F8 Cr6 -51.5(7) . . . . ?
O14 Cr5 F8 Cr6 -24(5) . . . . ?
O17 Cr5 F8 Cr6 40.0(6) . . . . ?
F9 Cr6 F8 Cr5 -150.3(6) . . . . ?
O21 Cr6 F8 Cr5 116.6(6) . . . . ?
O24 Cr6 F8 Cr5 -71(95) . . . . ?
O18 Cr6 F8 Cr5 -59.2(6) . . . . ?
O20 Cr6 F8 Cr5 30.2(7) . . . . ?
O21 Cr6 F9 Cr7 -37.5(8) . . . . ?
O24 Cr6 F9 Cr7 54.6(8) . . . . ?
F8 Cr6 F9 Cr7 -125.7(7) . . . . ?
O18 Cr6 F9 Cr7 144.5(7) . . . . ?
O20 Cr6 F9 Cr7 47(9) . . . . ?
F10 Cr7 F9 Cr6 140.4(7) . . . . ?
F12 Cr7 F9 Cr6 -13(24) . . . . ?
F11 Cr7 F9 Cr6 -127.6(7) . . . . ?
O23 Cr7 F9 Cr6 -37.4(8) . . . . ?
O22 Cr7 F9 Cr6 52.2(7) . . . . ?
F17 Cr9 F16 Cr8 142.1(5) . . . . ?
O26 Cr9 F16 Cr8 -40.0(6) . . . . ?
O28 Cr9 F16 Cr8 51.6(6) . . . . ?
O29 Cr9 F16 Cr8 18(14) . . . . ?
O31 Cr9 F16 Cr8 -128.9(5) . . . . ?
F15 Cr8 F16 Cr9 -129.5(5) . . . . ?
F14 Cr8 F16 Cr9 88(13) . . . . ?
F13 Cr8 F16 Cr9 137.0(5) . . . . ?
O25 Cr8 F16 Cr9 49.2(6) . . . . ?
O27 Cr8 F16 Cr9 -38.6(6) . . . . ?
F18 Cr10 F17 Cr9 -148.8(4) . . . . ?
O33 Cr10 F17 Cr9 170(100) . . . . ?
O32 Cr10 F17 Cr9 -58.1(5) . . . . ?
O30 Cr10 F17 Cr9 32.4(5) . . . . ?
O35 Cr10 F17 Cr9 119.9(5) . . . . ?
F16 Cr9 F17 Cr10 131.8(4) . . . . ?
O26 Cr9 F17 Cr10 -17(6) . . . . ?
O28 Cr9 F17 Cr10 -136.4(5) . . . . ?
O29 Cr9 F17 Cr10 -49.6(5) . . . . ?
O31 Cr9 F17 Cr10 42.3(5) . . . . ?
F17 Cr10 F18 Cr11 -125.3(4) . . . . ?
O33 Cr10 F18 Cr11 54.6(5) . . . . ?
O32 Cr10 F18 Cr11 145.1(5) . . . . ?
O30 Cr10 F18 Cr11 40(5) . . . . ?
O35 Cr10 F18 Cr11 -38.5(5) . . . . ?
F19 Cr11 F18 Cr10 151.0(4) . . . . ?
O34 Cr11 F18 Cr10 -32.1(5) . . . . ?
O37 Cr11 F18 Cr10 35(8) . . . . ?
O36 Cr11 F18 Cr10 59.4(5) . . . . ?
O39 Cr11 F18 Cr10 -117.4(5) . . . . ?
F18 Cr11 F19 Cr12 129.5(4) . . . . ?
O34 Cr11 F19 Cr12 -19(4) . . . . ?
O37 Cr11 F19 Cr12 -53.3(5) . . . . ?
O36 Cr11 F19 Cr12 -141.7(5) . . . . ?
O39 Cr11 F19 Cr12 40.9(5) . . . . ?
F20 Cr12 F19 Cr11 -146.3(5) . . . . ?
O43 Cr12 F19 Cr11 -19(6) . . . . ?
O40 Cr12 F19 Cr11 -56.1(5) . . . . ?
O41 Cr12 F19 Cr11 123.0(5) . . . . ?
O38 Cr12 F19 Cr11 36.0(5) . . . . ?
F19 Cr12 F20 Cr13 -135.0(5) . . . . ?
O43 Cr12 F20 Cr13 48.0(6) . . . . ?
O40 Cr12 F20 Cr13 135.2(5) . . . . ?
O41 Cr12 F20 Cr13 -43.7(6) . . . . ?
O38 Cr12 F20 Cr13 7(7) . . . . ?
F21 Cr13 F20 Cr12 149.4(17) . . . . ?
O47A Cr13 F20 Cr12 -122.1(17) . . . . ?
O45 Cr13 F20 Cr12 -150(39) . . . . ?
F21A Cr13 F20 Cr12 141.2(14) . . . . ?
O44 Cr13 F20 Cr12 -34.8(6) . . . . ?
O45A Cr13 F20 Cr12 10(15) . . . . ?
O42 Cr13 F20 Cr12 55.2(6) . . . . ?
O47 Cr13 F20 Cr12 -124(2) . . . . ?
F4 Cr2 O1 C1 43.6(13) . . . . ?
F5 Cr2 O1 C1 134.2(13) . . . . ?
O4 Cr2 O1 C1 -52.2(13) . . . . ?
O6 Cr2 O1 C1 -137.7(13) . . . . ?
O8 Cr2 O1 C1 20(7) . . . . ?
F1 Cr1 O2 C1 -176.6(15) . . . . ?
F2 Cr1 O2 C1 72(11) . . . . ?
F3 Cr1 O2 C1 -84.0(15) . . . . ?
F4 Cr1 O2 C1 5.8(15) . . . . ?
O3 Cr1 O2 C1 97.3(15) . . . . ?
F1 Cr1 O3 C6 -137.9(14) . . . . ?
F2 Cr1 O3 C6 132.8(14) . . . . ?
F3 Cr1 O3 C6 -61(6) . . . . ?
F4 Cr1 O3 C6 42.9(14) . . . . ?
O2 Cr1 O3 C6 -46.1(14) . . . . ?
F4 Cr2 O4 C6 6.5(15) . . . . ?
F5 Cr2 O4 C6 -160(3) . . . . ?
O1 Cr2 O4 C6 96.7(15) . . . . ?
O6 Cr2 O4 C6 -172.8(15) . . . . ?
O8 Cr2 O4 C6 -79.2(15) . . . . ?
F5 Cr3 O5 C11 -18.8(14) . . . . ?
F6 Cr3 O5 C11 89(7) . . . . ?
O9 Cr3 O5 C11 69.8(14) . . . . ?
O11 Cr3 O5 C11 163.0(14) . . . . ?
O7 Cr3 O5 C11 -108.0(14) . . . . ?
F4 Cr2 O6 C11 -24(17) . . . . ?
F5 Cr2 O6 C11 -51.4(12) . . . . ?
O4 Cr2 O6 C11 127.1(12) . . . . ?
O1 Cr2 O6 C11 -142.9(12) . . . . ?
O8 Cr2 O6 C11 38.8(12) . . . . ?
F5 Cr3 O7 C16 -44.1(15) . . . . ?
O5 Cr3 O7 C16 49.5(16) . . . . ?
F6 Cr3 O7 C16 -131.6(15) . . . . ?
O9 Cr3 O7 C16 -21(14) . . . . ?
O11 Cr3 O7 C16 137.5(16) . . . . ?
F4 Cr2 O8 C16 71.9(16) . . . . ?
F5 Cr2 O8 C16 -18.6(16) . . . . ?
O4 Cr2 O8 C16 167.9(16) . . . . ?
O1 Cr2 O8 C16 96(6) . . . . ?
O6 Cr2 O8 C16 -106.8(16) . . . . ?
F5 Cr3 O9 C21 -81.2(13) . . . . ?
O5 Cr3 O9 C21 -174.9(14) . . . . ?
F6 Cr3 O9 C21 6.3(14) . . . . ?
O11 Cr3 O9 C21 97.2(14) . . . . ?
O7 Cr3 O9 C21 -104(13) . . . . ?
F7 Cr4 O10 C21 131.6(12) . . . . ?
F6 Cr4 O10 C21 40.1(12) . . . . ?
O12 Cr4 O10 C21 -52.7(12) . . . . ?
O15 Cr4 O10 C21 -26(22) . . . . ?
O13 Cr4 O10 C21 -137.3(12) . . . . ?
F5 Cr3 O11 C26 90(10) . . . . ?
O5 Cr3 O11 C26 -136.4(16) . . . . ?
F6 Cr3 O11 C26 40.1(15) . . . . ?
O9 Cr3 O11 C26 -50.1(16) . . . . ?
O7 Cr3 O11 C26 130.8(16) . . . . ?
F7 Cr4 O12 C26 -139(4) . . . . ?
F6 Cr4 O12 C26 9.4(17) . . . . ?
O15 Cr4 O12 C26 -79.1(17) . . . . ?
O10 Cr4 O12 C26 100.4(17) . . . . ?
O13 Cr4 O12 C26 -170.6(17) . . . . ?
F7 Cr4 O13 C31 -50.4(14) . . . . ?
F6 Cr4 O13 C31 125(9) . . . . ?
O12 Cr4 O13 C31 126.9(14) . . . . ?
O15 Cr4 O13 C31 40.4(14) . . . . ?
O10 Cr4 O13 C31 -140.6(14) . . . . ?
F8 Cr5 O14 C31 146(4) . . . . ?
F7 Cr5 O14 C31 -8.8(17) . . . . ?
O16 Cr5 O14 C31 -98.3(17) . . . . ?
O19 Cr5 O14 C31 173.0(17) . . . . ?
O17 Cr5 O14 C31 81.2(17) . . . . ?
F7 Cr4 O15 C36 -6.5(17) . . . . ?
F6 Cr4 O15 C36 84.9(18) . . . . ?
O12 Cr4 O15 C36 177.8(18) . . . . ?
O10 Cr4 O15 C36 152(21) . . . . ?
O13 Cr4 O15 C36 -97.7(17) . . . . ?
F8 Cr5 O16 C36 -139.2(19) . . . . ?
F7 Cr5 O16 C36 -47.6(19) . . . . ?
O19 Cr5 O16 C36 130.6(19) . . . . ?
O14 Cr5 O16 C36 46.1(19) . . . . ?
O17 Cr5 O16 C36 22(27) . . . . ?
F8 Cr5 O17 C41 9.7(15) . . . . ?
F7 Cr5 O17 C41 -81.9(15) . . . . ?
O16 Cr5 O17 C41 -152(25) . . . . ?
O19 Cr5 O17 C41 99.9(15) . . . . ?
O14 Cr5 O17 C41 -175.6(15) . . . . ?
F9 Cr6 O18 C41 133.2(12) . . . . ?
O21 Cr6 O18 C41 -22(8) . . . . ?
O24 Cr6 O18 C41 -136.1(13) . . . . ?
F8 Cr6 O18 C41 43.9(12) . . . . ?
O20 Cr6 O18 C41 -50.8(13) . . . . ?
F8 Cr5 O19 C46 52.3(19) . . . . ?
F7 Cr5 O19 C46 -171(10) . . . . ?
O16 Cr5 O19 C46 143.1(19) . . . . ?
O14 Cr5 O19 C46 -125.0(19) . . . . ?
O17 Cr5 O19 C46 -38.1(19) . . . . ?
F9 Cr6 O20 C46 -158(8) . . . . ?
O21 Cr6 O20 C46 -73.4(18) . . . . ?
O24 Cr6 O20 C46 -165.7(18) . . . . ?
F8 Cr6 O20 C46 14.6(18) . . . . ?
O18 Cr6 O20 C46 104.4(18) . . . . ?
F9 Cr6 O21 C51 -8(2) . . . . ?
O24 Cr6 O21 C51 -98(2) . . . . ?
F8 Cr6 O21 C51 82(2) . . . . ?
O18 Cr6 O21 C51 148(7) . . . . ?
O20 Cr6 O21 C51 176(2) . . . . ?
F10 Cr7 O22 C51 -127.4(18) . . . . ?
F12 Cr7 O22 C51 140.5(18) . . . . ?
F11 Cr7 O22 C51 126(53) . . . . ?
F9 Cr7 O22 C51 -38.3(18) . . . . ?
O23 Cr7 O22 C51 52.3(18) . . . . ?
F10 Cr7 O23 C56 -80(12) . . . . ?
F12 Cr7 O23 C56 -180(2) . . . . ?
F11 Cr7 O23 C56 91(2) . . . . ?
F9 Cr7 O23 C56 0(3) . . . . ?
O22 Cr7 O23 C56 -90(2) . . . . ?
F9 Cr6 O24 C56 -52(2) . . . . ?
O21 Cr6 O24 C56 41(2) . . . . ?
F8 Cr6 O24 C56 -131(100) . . . . ?
O18 Cr6 O24 C56 -143(2) . . . . ?
O20 Cr6 O24 C56 127(2) . . . . ?
F15 Cr8 O25 C61 43(21) . . . . ?
F14 Cr8 O25 C61 149.7(17) . . . . ?
F13 Cr8 O25 C61 -121.0(17) . . . . ?
F16 Cr8 O25 C61 -31.4(17) . . . . ?
O27 Cr8 O25 C61 60.2(17) . . . . ?
F16 Cr9 O26 C61 2.0(16) . . . . ?
F17 Cr9 O26 C61 150(5) . . . . ?
O28 Cr9 O26 C61 -89.8(16) . . . . ?
O29 Cr9 O26 C61 -176.5(16) . . . . ?
O31 Cr9 O26 C61 91.5(16) . . . . ?
F15 Cr8 O27 C66 97.2(18) . . . . ?
F14 Cr8 O27 C66 -170.5(19) . . . . ?
F13 Cr8 O27 C66 -97(6) . . . . ?
F16 Cr8 O27 C66 8.1(19) . . . . ?
O25 Cr8 O27 C66 -82.4(19) . . . . ?
F16 Cr9 O28 C66 -46.3(14) . . . . ?
F17 Cr9 O28 C66 -136.5(14) . . . . ?
O26 Cr9 O28 C66 46.9(14) . . . . ?
O29 Cr9 O28 C66 132.8(14) . . . . ?
O31 Cr9 O28 C66 154(18) . . . . ?
F16 Cr9 O29 C71 169(100) . . . . ?
F17 Cr9 O29 C71 45.6(13) . . . . ?
O26 Cr9 O29 C71 -132.2(13) . . . . ?
O28 Cr9 O29 C71 136.0(13) . . . . ?
O31 Cr9 O29 C71 -43.5(13) . . . . ?
F17 Cr10 O30 C71 10.1(13) . . . . ?
F18 Cr10 O30 C71 -156(4) . . . . ?
O33 Cr10 O30 C71 -169.8(13) . . . . ?
O32 Cr10 O30 C71 99.7(13) . . . . ?
O35 Cr10 O30 C71 -76.5(13) . . . . ?
F16 Cr9 O31 C76 -85.9(14) . . . . ?
F17 Cr9 O31 C76 4.4(14) . . . . ?
O26 Cr9 O31 C76 -179.0(14) . . . . ?
O28 Cr9 O31 C76 74(19) . . . . ?
O29 Cr9 O31 C76 95.0(14) . . . . ?
F17 Cr10 O32 C76 42.4(12) . . . . ?
F18 Cr10 O32 C76 132.4(12) . . . . ?
O33 Cr10 O32 C76 -137.7(12) . . . . ?
O30 Cr10 O32 C76 -52.3(12) . . . . ?
O35 Cr10 O32 C76 13(6) . . . . ?
F17 Cr10 O33 C81 -13(100) . . . . ?
F18 Cr10 O33 C81 -53.9(13) . . . . ?
O32 Cr10 O33 C81 -144.6(13) . . . . ?
O30 Cr10 O33 C81 124.9(14) . . . . ?
O35 Cr10 O33 C81 37.4(13) . . . . ?
F19 Cr11 O34 C81 133(4) . . . . ?
F18 Cr11 O34 C81 -15.6(15) . . . . ?
O37 Cr11 O34 C81 167.3(15) . . . . ?
O36 Cr11 O34 C81 -104.4(15) . . . . ?
O39 Cr11 O34 C81 72.6(15) . . . . ?
F17 Cr10 O35 C86 77.5(15) . . . . ?
F18 Cr10 O35 C86 -12.5(15) . . . . ?
O33 Cr10 O35 C86 -102.4(15) . . . . ?
O32 Cr10 O35 C86 107(6) . . . . ?
O30 Cr10 O35 C86 172.3(15) . . . . ?
F19 Cr11 O36 C86 -141.5(12) . . . . ?
F18 Cr11 O36 C86 -50.1(12) . . . . ?
O34 Cr11 O36 C86 43.6(12) . . . . ?
O37 Cr11 O36 C86 128.5(12) . . . . ?
O39 Cr11 O36 C86 -1(6) . . . . ?
F19 Cr11 O37 C91 41.3(16) . . . . ?
F18 Cr11 O37 C91 158(7) . . . . ?
O34 Cr11 O37 C91 -135.3(16) . . . . ?
O36 Cr11 O37 C91 133.0(16) . . . . ?
O39 Cr11 O37 C91 -50.3(16) . . . . ?
F20 Cr12 O38 C91 -129(6) . . . . ?
F19 Cr12 O38 C91 13.4(14) . . . . ?
O43 Cr12 O38 C91 -169.7(14) . . . . ?
O40 Cr12 O38 C91 103.3(14) . . . . ?
O41 Cr12 O38 C91 -77.8(14) . . . . ?
F19 Cr11 O39 C96 6.9(13) . . . . ?
F18 Cr11 O39 C96 -84.5(13) . . . . ?
O34 Cr11 O39 C96 -178.4(13) . . . . ?
O37 Cr11 O39 C96 97.0(13) . . . . ?
O36 Cr11 O39 C96 -134(5) . . . . ?
F20 Cr12 O40 C96 128.7(13) . . . . ?
F19 Cr12 O40 C96 38.4(13) . . . . ?
O43 Cr12 O40 C96 -139.3(13) . . . . ?
O41 Cr12 O40 C96 -106(18) . . . . ?
O38 Cr12 O40 C96 -54.3(13) . . . . ?
F20 Cr12 O41 C101 4.1(15) . . . . ?
F19 Cr12 O41 C101 94.4(15) . . . . ?
O43 Cr12 O41 C101 -87.9(15) . . . . ?
O40 Cr12 O41 C101 -122(18) . . . . ?
O38 Cr12 O41 C101 -172.9(15) . . . . ?
F21 Cr13 O42 C101 -123(2) . . . . ?
O47A Cr13 O42 C101 106(20) . . . . ?
O45 Cr13 O42 C101 143(2) . . . . ?
F21A Cr13 O42 C101 -132(2) . . . . ?
F20 Cr13 O42 C101 -38.0(14) . . . . ?
O44 Cr13 O42 C101 54.6(14) . . . . ?
O45A Cr13 O42 C101 136(2) . . . . ?
O47 Cr13 O42 C101 -36(13) . . . . ?
F20 Cr12 O43 C106 -42.2(13) . . . . ?
F19 Cr12 O43 C106 -169(5) . . . . ?
O40 Cr12 O43 C106 -132.3(13) . . . . ?
O41 Cr12 O43 C106 48.5(13) . . . . ?
O38 Cr12 O43 C106 135.3(13) . . . . ?
F21 Cr13 O44 C106 62(22) . . . . ?
O47A Cr13 O44 C106 96(2) . . . . ?
O45 Cr13 O44 C106 178(3) . . . . ?
F21A Cr13 O44 C106 -145(12) . . . . ?
F20 Cr13 O44 C106 1.4(17) . . . . ?
O45A Cr13 O44 C106 -173(3) . . . . ?
O42 Cr13 O44 C106 -87.8(17) . . . . ?
O47 Cr13 O44 C106 83(2) . . . . ?
Cr2 O1 C1 O2 -9(2) . . . . ?
Cr2 O1 C1 C2 165.0(9) . . . . ?
Cr1 O2 C1 O1 -23(3) . . . . ?
Cr1 O2 C1 C2 162.4(10) . . . . ?
O1 C1 C2 C5 22.6(19) . . . . ?
O2 C1 C2 C5 -162.4(16) . . . . ?
O1 C1 C2 C4 146.3(16) . . . . ?
O2 C1 C2 C4 -38.8(18) . . . . ?
O1 C1 C2 C3 -96.6(17) . . . . ?
O2 C1 C2 C3 78.4(17) . . . . ?
Cr1 O3 C6 O4 -18(3) . . . . ?
Cr1 O3 C6 C7 159.1(10) . . . . ?
Cr2 O4 C6 O3 -14(3) . . . . ?
Cr2 O4 C6 C7 168.6(10) . . . . ?
O3 C6 C7 C9 79.7(18) . . . . ?
O4 C6 C7 C9 -103.1(17) . . . . ?
O3 C6 C7 C8 -159.8(16) . . . . ?
O4 C6 C7 C8 17(2) . . . . ?
O3 C6 C7 C10 -37(2) . . . . ?
O4 C6 C7 C10 140.2(16) . . . . ?
Cr3 O5 C11 O6 30(2) . . . . ?
Cr3 O5 C11 C12 -153.3(10) . . . . ?
Cr2 O6 C11 O5 16(2) . . . . ?
Cr2 O6 C11 C12 -161.0(9) . . . . ?
O5 C11 C12 C13 -99.9(15) . . . . ?
O6 C11 C12 C13 77.3(16) . . . . ?
O5 C11 C12 C14 142.9(14) . . . . ?
O6 C11 C12 C14 -39.9(17) . . . . ?
O5 C11 C12 C15 20.9(18) . . . . ?
O6 C11 C12 C15 -162.0(13) . . . . ?
Cr2 O8 C16 O7 39(3) . . . . ?
Cr2 O8 C16 C17 -138.3(12) . . . . ?
Cr3 O7 C16 O8 3(3) . . . . ?
Cr3 O7 C16 C17 -180.0(10) . . . . ?
O8 C16 C17 C19 -144.7(16) . . . . ?
O7 C16 C17 C19 38(2) . . . . ?
O8 C16 C17 C20 94.1(19) . . . . ?
O7 C16 C17 C20 -83.3(19) . . . . ?
O8 C16 C17 C18 -25(2) . . . . ?
O7 C16 C17 C18 157.8(16) . . . . ?
Cr3 O9 C21 O10 -25(2) . . . . ?
Cr3 O9 C21 C22 153.5(10) . . . . ?
Cr4 O10 C21 O9 -6(2) . . . . ?
Cr4 O10 C21 C22 175.2(9) . . . . ?
O9 C21 C22 C23 35.9(18) . . . . ?
O10 C21 C22 C23 -145.6(15) . . . . ?
O9 C21 C22 C25 160.7(13) . . . . ?
O10 C21 C22 C25 -20.8(18) . . . . ?
O9 C21 C22 C24 -78.8(16) . . . . ?
O10 C21 C22 C24 99.7(16) . . . . ?
Cr4 O12 C26 O11 -27(3) . . . . ?
Cr4 O12 C26 C27 152.4(13) . . . . ?
Cr3 O11 C26 O12 -6(3) . . . . ?
Cr3 O11 C26 C27 174.5(11) . . . . ?
O12 C26 C27 C30 112(2) . . . . ?
O11 C26 C27 C30 -68(2) . . . . ?
O12 C26 C27 C28 -17(3) . . . . ?
O11 C26 C27 C28 162.8(18) . . . . ?
O12 C26 C27 C29 -130(2) . . . . ?
O11 C26 C27 C29 50(2) . . . . ?
Cr4 O13 C31 O14 23(2) . . . . ?
Cr4 O13 C31 C32 -154.7(10) . . . . ?
Cr5 O14 C31 O13 15(3) . . . . ?
Cr5 O14 C31 C32 -167.0(11) . . . . ?
O13 C31 C32 C34 -4(2) . . . . ?
O14 C31 C32 C34 178.7(14) . . . . ?
O13 C31 C32 C35 -125.9(16) . . . . ?
O14 C31 C32 C35 56.4(18) . . . . ?
O13 C31 C32 C33 115.5(17) . . . . ?
O14 C31 C32 C33 -62.3(19) . . . . ?
Cr5 O16 C36 O15 15(3) . . . . ?
Cr5 O16 C36 C37 -162.4(13) . . . . ?
Cr4 O15 C36 O16 21(3) . . . . ?
Cr4 O15 C36 C37 -161.9(14) . . . . ?
O16 C36 C37 C40 -168(2) . . . . ?
O15 C36 C37 C40 15(3) . . . . ?
O16 C36 C37 C39 -40(3) . . . . ?
O15 C36 C37 C39 143(2) . . . . ?
O16 C36 C37 C38 73(3) . . . . ?
O15 C36 C37 C38 -104(3) . . . . ?
Cr6 O18 C41 O17 -9(2) . . . . ?
Cr6 O18 C41 C42 171.4(9) . . . . ?
Cr5 O17 C41 O18 -27(3) . . . . ?
Cr5 O17 C41 C42 152.5(10) . . . . ?
O18 C41 C42 C43 -127.7(14) . . . . ?
O17 C41 C42 C43 52.6(18) . . . . ?
O18 C41 C42 C45 -4.4(19) . . . . ?
O17 C41 C42 C45 175.9(14) . . . . ?
O18 C41 C42 C44 117.2(15) . . . . ?
O17 C41 C42 C44 -62.5(17) . . . . ?
Cr5 O19 C46 O20 -21(4) . . . . ?
Cr5 O19 C46 C47 149.6(16) . . . . ?
Cr6 O20 C46 O19 -22(3) . . . . ?
Cr6 O20 C46 C47 166.1(11) . . . . ?
O19 C46 C47 C50 35(3) . . . . ?
O20 C46 C47 C50 -153.4(19) . . . . ?
O19 C46 C47 C49 155(2) . . . . ?
O20 C46 C47 C49 -33(3) . . . . ?
O19 C46 C47 C48 -82(3) . . . . ?
O20 C46 C47 C48 90(2) . . . . ?
Cr7 O22 C51 O21 7(3) . . . . ?
Cr7 O22 C51 C52 179.8(14) . . . . ?
Cr6 O21 C51 O22 25(4) . . . . ?
Cr6 O21 C51 C52 -149.0(17) . . . . ?
O22 C51 C52 C54 -2(3) . . . . ?
O21 C51 C52 C54 172(2) . . . . ?
O22 C51 C52 C53 119(2) . . . . ?
O21 C51 C52 C53 -67(3) . . . . ?
O22 C51 C52 C55 -124(2) . . . . ?
O21 C51 C52 C55 50(3) . . . . ?
Cr6 O24 C56 O23 29(4) . . . . ?
Cr6 O24 C56 C57 -153.5(19) . . . . ?
Cr7 O23 C56 O24 5(4) . . . . ?
Cr7 O23 C56 C57 -172.9(17) . . . . ?
O24 C56 C57 C60 165(2) . . . . ?
O23 C56 C57 C60 -17(4) . . . . ?
O24 C56 C57 C58 37(3) . . . . ?
O23 C56 C57 C58 -145(3) . . . . ?
O24 C56 C57 C59 -77(3) . . . . ?
O23 C56 C57 C59 101(3) . . . . ?
Cr8 O25 C61 O26 3(3) . . . . ?
Cr8 O25 C61 C62 -175.9(11) . . . . ?
Cr9 O26 C61 O25 17(3) . . . . ?
Cr9 O26 C61 C62 -164.0(10) . . . . ?
O25 C61 C62 C63 45(2) . . . . ?
O26 C61 C62 C63 -134.7(15) . . . . ?
O25 C61 C62 C65 167.7(17) . . . . ?
O26 C61 C62 C65 -12(2) . . . . ?
O25 C61 C62 C64 -72(2) . . . . ?
O26 C61 C62 C64 108.2(16) . . . . ?
Cr8 O27 C66 O28 -4(3) . . . . ?
Cr8 O27 C66 C67 178.6(12) . . . . ?
Cr9 O28 C66 O27 28(3) . . . . ?
Cr9 O28 C66 C67 -154.3(12) . . . . ?
O27 C66 C67 C70 -89(2) . . . . ?
O28 C66 C67 C70 93(2) . . . . ?
O27 C66 C67 C69 32(3) . . . . ?
O28 C66 C67 C69 -146.0(17) . . . . ?
O27 C66 C67 C68 152(2) . . . . ?
O28 C66 C67 C68 -26(2) . . . . ?
Cr9 O29 C71 O30 -16(2) . . . . ?
Cr9 O29 C71 C72 161.9(10) . . . . ?
Cr10 O30 C71 O29 -20(2) . . . . ?
Cr10 O30 C71 C72 161.8(10) . . . . ?
O29 C71 C72 C73 -176.6(16) . . . . ?
O30 C71 C72 C73 2(2) . . . . ?
O29 C71 C72 C75 -41(2) . . . . ?
O30 C71 C72 C75 137.5(16) . . . . ?
O29 C71 C72 C74 74.5(19) . . . . ?
O30 C71 C72 C74 -107.3(18) . . . . ?
Cr9 O31 C76 O32 -22(2) . . . . ?
Cr9 O31 C76 C77 154.4(10) . . . . ?
Cr10 O32 C76 O31 -10(2) . . . . ?
Cr10 O32 C76 C77 174.6(10) . . . . ?
O31 C76 C77 C78 62.9(18) . . . . ?
O32 C76 C77 C78 -120.9(16) . . . . ?
O31 C76 C77 C80 -171.0(13) . . . . ?
O32 C76 C77 C80 5(2) . . . . ?
O31 C76 C77 C79 -52.2(18) . . . . ?
O32 C76 C77 C79 124.0(16) . . . . ?
Cr11 O34 C81 O33 24(3) . . . . ?
Cr11 O34 C81 C82 -163.7(12) . . . . ?
Cr10 O33 C81 O34 21(3) . . . . ?
Cr10 O33 C81 C82 -151.1(13) . . . . ?
O34 C81 C82 C84 172.7(19) . . . . ?
O33 C81 C82 C84 -14(3) . . . . ?
O34 C81 C82 C85 44(2) . . . . ?
O33 C81 C82 C85 -143(2) . . . . ?
O34 C81 C82 C83 -75(2) . . . . ?
O33 C81 C82 C83 98(2) . . . . ?
Cr10 O35 C86 O36 27(3) . . . . ?
Cr10 O35 C86 C87 -158.3(11) . . . . ?
Cr11 O36 C86 O35 14(2) . . . . ?
Cr11 O36 C86 C87 -160.5(11) . . . . ?
O35 C86 C87 C89 130.0(19) . . . . ?
O36 C86 C87 C89 -55(2) . . . . ?
O35 C86 C87 C90 -4(2) . . . . ?
O36 C86 C87 C90 171.7(17) . . . . ?
O35 C86 C87 C88 -118.7(19) . . . . ?
O36 C86 C87 C88 57(2) . . . . ?
Cr11 O37 C91 O38 -3(3) . . . . ?
Cr11 O37 C91 C92 169.0(10) . . . . ?
Cr12 O38 C91 O37 -33(3) . . . . ?
Cr12 O38 C91 C92 155.1(10) . . . . ?
O37 C91 C92 C95 53.9(19) . . . . ?
O38 C91 C92 C95 -133.3(15) . . . . ?
O37 C91 C92 C94 175.1(15) . . . . ?
O38 C91 C92 C94 -12(2) . . . . ?
O37 C91 C92 C93 -64.1(19) . . . . ?
O38 C91 C92 C93 108.7(16) . . . . ?
Cr12 O40 C96 O39 -2(2) . . . . ?
Cr12 O40 C96 C97 175.3(9) . . . . ?
Cr11 O39 C96 O40 -28(2) . . . . ?
Cr11 O39 C96 C97 154.2(10) . . . . ?
O40 C96 C97 C99 95.7(17) . . . . ?
O39 C96 C97 C99 -86.5(17) . . . . ?
O40 C96 C97 C100 -24(2) . . . . ?
O39 C96 C97 C100 153.9(15) . . . . ?
O40 C96 C97 C98 -147.6(16) . . . . ?
O39 C96 C97 C98 30(2) . . . . ?
Cr13 O42 C101 O41 11(3) . . . . ?
Cr13 O42 C101 C102 -161.5(11) . . . . ?
Cr12 O41 C101 O42 12(3) . . . . ?
Cr12 O41 C101 C102 -175.5(10) . . . . ?
O42 C101 C102 C104 -71(2) . . . . ?
O41 C101 C102 C104 116.1(19) . . . . ?
O42 C101 C102 C105 164.6(16) . . . . ?
O41 C101 C102 C105 -9(2) . . . . ?
O42 C101 C102 C103 42(2) . . . . ?
O41 C101 C102 C103 -131.2(17) . . . . ?
Cr13 O44 C106 O43 5(3) . . . . ?
Cr13 O44 C106 C107 -170.7(10) . . . . ?
Cr12 O43 C106 O44 21(2) . . . . ?
Cr12 O43 C106 C107 -162.8(9) . . . . ?
O44 C106 C107 C109 117.7(17) . . . . ?
O43 C106 C107 C109 -58.9(17) . . . . ?
O44 C106 C107 C110 -6(2) . . . . ?
O43 C106 C107 C110 177.1(15) . . . . ?
O44 C106 C107 C108 -124.7(17) . . . . ?
O43 C106 C107 C108 58.6(17) . . . . ?
C203 N1 C200 C202 57.6(16) . . . . ?
C203 N1 C200 C201 -178.0(13) . . . . ?
C200 N1 C203 C204 176.2(12) . . . . ?
C200 N1 C203 C205 52.4(16) . . . . ?
C213 N2 C210 C212 -57(2) . . . . ?
C213 N2 C210 C211 -177.2(16) . . . . ?
C210 N2 C213 C214 -176.3(16) . . . . ?
C210 N2 C213 C215 -51(2) . . . . ?
C223 N3 C220 C222 -59(2) . . . . ?
C223 N3 C220 C221 179.6(17) . . . . ?
C220 N3 C223 C224 -60(2) . . . . ?
C220 N3 C223 C225 -174.7(15) . . . . ?
C233 N4 C230 C232 -63(3) . . . . ?
C233 N4 C230 C231 -179.8(19) . . . . ?
C230 N4 C233 C234 177.8(14) . . . . ?
C230 N4 C233 C235 -46(2) . . . . ?
C243 N5 C240 C242 -62(3) . . . . ?
C243 N5 C240 C241 -175(2) . . . . ?
C240 N5 C243 C244 -58(3) . . . . ?
C240 N5 C243 C245 178.5(18) . . . . ?
C253 N6 C250 C252 175.6(19) . . . . ?
C253 N6 C250 C251 59(2) . . . . ?
C250 N6 C253 C254 -179.3(19) . . . . ?
C250 N6 C253 C255 56(3) . . . . ?
O47A Cr13 F21 Cr14 36(3) . . . . ?
O45 Cr13 F21 Cr14 -47(4) . . . . ?
F21A Cr13 F21 Cr14 -94(16) . . . . ?
F20 Cr13 F21 Cr14 130(3) . . . . ?
O44 Cr13 F21 Cr14 69(23) . . . . ?
O45A Cr13 F21 Cr14 -55(4) . . . . ?
O42 Cr13 F21 Cr14 -141(3) . . . . ?
O47 Cr13 F21 Cr14 48(3) . . . . ?
F22 Cr14 F21 Cr13 116(3) . . . . ?
F23 Cr14 F21 Cr13 -150(3) . . . . ?
F24 Cr14 F21 Cr13 20(78) . . . . ?
O48 Cr14 F21 Cr13 -59(3) . . . . ?
O46 Cr14 F21 Cr13 29(3) . . . . ?
F21 Cr13 O45 C111 51(7) . . . . ?
O47A Cr13 O45 C111 -37(7) . . . . ?
F21A Cr13 O45 C111 60(6) . . . . ?
F20 Cr13 O45 C111 -9(44) . . . . ?
O44 Cr13 O45 C111 -125(6) . . . . ?
O45A Cr13 O45 C111 -174(27) . . . . ?
O42 Cr13 O45 C111 146(6) . . . . ?
O47 Cr13 O45 C111 -35(7) . . . . ?
F22 Cr14 O46 C111 -80(7) . . . . ?
F23 Cr14 O46 C111 45(38) . . . . ?
F24 Cr14 O46 C111 -176(7) . . . . ?
O48 Cr14 O46 C111 93(7) . . . . ?
F21 Cr14 O46 C111 4(7) . . . . ?
Cr14 O46 C111 O45 -2(12) . . . . ?
Cr14 O46 C111 C112 171(3) . . . . ?
Cr13 O45 C111 O46 -32(11) . . . . ?
Cr13 O45 C111 C112 154(5) . . . . ?
O46 C111 C112 C115 22(8) . . . . ?
O45 C111 C112 C115 -164(5) . . . . ?
O46 C111 C112 C113 -100(6) . . . . ?
O45 C111 C112 C113 75(6) . . . . ?
O46 C111 C112 C114 146(6) . . . . ?
O45 C111 C112 C114 -39(7) . . . . ?
F21 Cr13 O47 C116 -7(6) . . . . ?
O47A Cr13 O47 C116 98(18) . . . . ?
O45 Cr13 O47 C116 86(6) . . . . ?
F21A Cr13 O47 C116 0(6) . . . . ?
F20 Cr13 O47 C116 -93(6) . . . . ?
O44 Cr13 O47 C116 175(6) . . . . ?
O45A Cr13 O47 C116 94(6) . . . . ?
O42 Cr13 O47 C116 -95(14) . . . . ?
F22 Cr14 O48 C116 -6(12) . . . . ?
F23 Cr14 O48 C116 121(4) . . . . ?
F24 Cr14 O48 C116 -147(4) . . . . ?
O46 Cr14 O48 C116 -57(4) . . . . ?
F21 Cr14 O48 C116 31(4) . . . . ?
Cr14 O48 C116 O47 -4(6) . . . . ?
Cr14 O48 C116 C117 180(3) . . . . ?
Cr13 O47 C116 O48 -16(8) . . . . ?
Cr13 O47 C116 C117 160(5) . . . . ?
O48 C116 C117 C120 -22(6) . . . . ?
O47 C116 C117 C120 162(4) . . . . ?
O48 C116 C117 C118 -147(4) . . . . ?
O47 C116 C117 C118 37(5) . . . . ?
O48 C116 C117 C119 103(4) . . . . ?
O47 C116 C117 C119 -73(5) . . . . ?
F24A Cr15 F21A Cr13 -6(100) . . . . ?
F22A Cr15 F21A Cr13 130(3) . . . . ?
F23A Cr15 F21A Cr13 -140(3) . . . . ?
O46A Cr15 F21A Cr13 40(3) . . . . ?
O48A Cr15 F21A Cr13 -49(3) . . . . ?
F21 Cr13 F21A Cr15 92(15) . . . . ?
O47A Cr13 F21A Cr15 41(3) . . . . ?
O45 Cr13 F21A Cr15 -41(4) . . . . ?
F20 Cr13 F21A Cr15 136(3) . . . . ?
O44 Cr13 F21A Cr15 -77(12) . . . . ?
O45A Cr13 F21A Cr15 -50(3) . . . . ?
O42 Cr13 F21A Cr15 -135(3) . . . . ?
O47 Cr13 F21A Cr15 54(3) . . . . ?
F21 Cr13 O45A C511 34(7) . . . . ?
O47A Cr13 O45A C511 -56(7) . . . . ?
O45 Cr13 O45A C511 -13(17) . . . . ?
F21A Cr13 O45A C511 41(6) . . . . ?
F20 Cr13 O45A C511 172(10) . . . . ?
O44 Cr13 O45A C511 -142(7) . . . . ?
O42 Cr13 O45A C511 127(6) . . . . ?
O47 Cr13 O45A C511 -55(7) . . . . ?
F24A Cr15 O46A C511 170(5) . . . . ?
F22A Cr15 O46A C511 -102(5) . . . . ?
F21A Cr15 O46A C511 -9(5) . . . . ?
F23A Cr15 O46A C511 161(15) . . . . ?
O48A Cr15 O46A C511 79(5) . . . . ?
Cr15 O46A C511 O45A 1(10) . . . . ?
Cr15 O46A C511 C512 -169(3) . . . . ?
Cr13 O45A C511 O46A -22(11) . . . . ?
Cr13 O45A C511 C512 148(5) . . . . ?
O46A C511 C512 C514 -148(5) . . . . ?
O45A C511 C512 C514 40(6) . . . . ?
O46A C511 C512 C513 -29(6) . . . . ?
O45A C511 C512 C513 159(5) . . . . ?
O46A C511 C512 C515 91(5) . . . . ?
O45A C511 C512 C515 -80(5) . . . . ?
F21 Cr13 O47A C516 -3(4) . . . . ?
O45 Cr13 O47A C516 91(4) . . . . ?
F21A Cr13 O47A C516 6(4) . . . . ?
F20 Cr13 O47A C516 -88(4) . . . . ?
O44 Cr13 O47A C516 180(4) . . . . ?
O45A Cr13 O47A C516 99(4) . . . . ?
O42 Cr13 O47A C516 128(19) . . . . ?
O47 Cr13 O47A C516 -77(15) . . . . ?
F24A Cr15 O48A C516 -156(4) . . . . ?
F22A Cr15 O48A C516 -121(39) . . . . ?
F21A Cr15 O48A C516 23(4) . . . . ?
F23A Cr15 O48A C516 113(4) . . . . ?
O46A Cr15 O48A C516 -72(4) . . . . ?
Cr13 O47A C516 O48A -37(6) . . . . ?
Cr13 O47A C516 C517 157(3) . . . . ?
Cr15 O48A C516 O47A 18(6) . . . . ?
Cr15 O48A C516 C517 -177(2) . . . . ?
O47A C516 C517 C518 58(4) . . . . ?
O48A C516 C517 C518 -109(4) . . . . ?
O47A C516 C517 C520 178(3) . . . . ?
O48A C516 C517 C520 10(4) . . . . ?
O47A C516 C517 C519 -60(4) . . . . ?
O48A C516 C517 C519 132(4) . . . . ?
